data_4104412
loop_
_publ_author_name
'Xiang-Jian Kong'
'Yinglan Wu'
'La-Sheng Long'
'Lan-Sun Zheng'
'Zhiping Zheng'

_publ_section_title
;
 A Chiral 60-Metal Sodalite Cage Featuring 24 Vertex-Sharing
 [Er4(\m3-OH)4] Cubanes
;
_journal_name_full 'Journal of the American Chemical Society'
_journal_page_first 6918
_journal_page_last 6919
_journal_paper_doi 10.1021/ja901214d
_journal_volume 131
_journal_year 2009
_chemical_absolute_configuration am
_chemical_formula_sum 'C144 H484 Br12 Cl18 Er60 N34 O354'
_chemical_formula_weight 19990.27
_chemical_name_systematic
; 
 ? 
;
_space_group_IT_number 20
_symmetry_cell_setting orthorhombic
_symmetry_space_group_name_Hall 'C 2c 2'
_symmetry_space_group_name_H-M 'C 2 2 21'
_atom_sites_solution_hydrogens geom
_atom_sites_solution_primary direct
_atom_sites_solution_secondary difmap
_audit_creation_method SHELXL-97
_cell_angle_alpha 90.00
_cell_angle_beta 90.00
_cell_angle_gamma 90.00
_cell_formula_units_Z 4
_cell_length_a 29.2379(3)
_cell_length_b 43.3554(6)
_cell_length_c 46.0899(5)
_cell_measurement_reflns_used 38112
_cell_measurement_temperature 293(2)
_cell_measurement_theta_max 62.2155
_cell_measurement_theta_min 3.1639
_cell_volume 58424.5(12)
_computing_cell_refinement 'CrysAlis CCD, Oxford Diffraction Ltd.'
_computing_data_collection 'CrysAlis CCD, Oxford Diffraction Ltd.'
_computing_data_reduction 'CrysAlis CCD, Oxford Diffraction Ltd.'
_computing_structure_refinement 'SHELXL-97 (Sheldrick, 1997)'
_computing_structure_solution 'SHELXS-97 (Sheldrick, 1990)'
_diffrn_ambient_temperature 293(2)
_diffrn_measured_fraction_theta_full 0.957
_diffrn_measured_fraction_theta_max 0.957
_diffrn_measurement_device_type 'Oxford Gemini S Ultra'
_diffrn_radiation_monochromator graphite
_diffrn_radiation_source 'fine-focus sealed tube'
_diffrn_radiation_type CuK\a
_diffrn_radiation_wavelength 1.54178
_diffrn_reflns_av_R_equivalents 0.1122
_diffrn_reflns_av_sigmaI/netI 0.0860
_diffrn_reflns_limit_h_max 33
_diffrn_reflns_limit_h_min -24
_diffrn_reflns_limit_k_max 47
_diffrn_reflns_limit_k_min -49
_diffrn_reflns_limit_l_max 52
_diffrn_reflns_limit_l_min -46
_diffrn_reflns_number 71573
_diffrn_reflns_theta_full 62.29
_diffrn_reflns_theta_max 62.29
_diffrn_reflns_theta_min 3.17
_exptl_absorpt_coefficient_mu 17.682
_exptl_absorpt_correction_T_max 0.2708
_exptl_absorpt_correction_T_min 0.1767
_exptl_absorpt_correction_type multi-scan
_exptl_crystal_colour pink
_exptl_crystal_density_diffrn 2.273
_exptl_crystal_density_method 'not measured'
_exptl_crystal_description block
_exptl_crystal_F_000 36896
_exptl_crystal_size_max 0.15
_exptl_crystal_size_mid 0.10
_exptl_crystal_size_min 0.10
_refine_diff_density_max 2.664
_refine_diff_density_min -6.571
_refine_diff_density_rms 0.370
_refine_ls_abs_structure_details 'Flack H D (1983), Acta Cryst. A39, 876-881'
_refine_ls_abs_structure_Flack 0.11(2)
_refine_ls_extinction_method none
_refine_ls_goodness_of_fit_ref 1.058
_refine_ls_hydrogen_treatment constr
_refine_ls_matrix_type full
_refine_ls_number_parameters 2126
_refine_ls_number_reflns 40667
_refine_ls_number_restraints 715
_refine_ls_restrained_S_all 1.048
_refine_ls_R_factor_all 0.1164
_refine_ls_R_factor_gt 0.1042
_refine_ls_shift/su_max 0.158
_refine_ls_shift/su_mean 0.003
_refine_ls_structure_factor_coef Fsqd
_refine_ls_weighting_details 'calc w=1/[\s^2^(Fo^2^)+(0.0880P)^2^+7488.7417P] where P=(Fo^2^+2Fc^2^)/3'
_refine_ls_weighting_scheme calc
_refine_ls_wR_factor_gt 0.2441
_refine_ls_wR_factor_ref 0.2529
_reflns_number_gt 33231
_reflns_number_total 40667
_reflns_threshold_expression >2sigma(I)
_cod_data_source_file ja901214d_si_003.cif
_cod_data_source_block Er60-D
_cod_database_code 4104412
_platon_er60-d_details
;
SQUEEZE removed 12 disordered Br-, 18 ClO4- disordered anions and 
40 disordered water molecules per formula unit. This valueis 
calculated based upon elemental analysis data.
;

loop_
_symmetry_equiv_pos_as_xyz
'x, y, z'
'-x, -y, z+1/2'
'-x, y, -z+1/2'
'x, -y, -z'
'x+1/2, y+1/2, z'
'-x+1/2, -y+1/2, z+1/2'
'-x+1/2, y+1/2, -z+1/2'
'x+1/2, -y+1/2, -z'

loop_
_atom_site_label
_atom_site_type_symbol
_atom_site_fract_x
_atom_site_fract_y
_atom_site_fract_z
_atom_site_U_iso_or_equiv
_atom_site_adp_type
_atom_site_occupancy
_atom_site_symmetry_multiplicity
_atom_site_calc_flag
_atom_site_refinement_flags
Er1 Er 0.30263(4) 0.84330(3) 0.31046(2) 0.0293(3) Uani 1 1 d .
Er2 Er 0.30857(4) 0.83877(3) 0.18050(2) 0.0276(3) Uani 1 1 d .
Er3 Er 0.39007(4) 0.83918(3) 0.37170(2) 0.0323(3) Uani 1 1 d .
Er4 Er 0.40878(4) 0.93817(3) 0.24474(2) 0.0285(3) Uani 1 1 d .
Er5 Er 0.40825(4) 0.65623(2) 0.25018(3) 0.0295(3) Uani 1 1 d .
Er6 Er 0.39910(4) 0.89755(3) 0.17967(2) 0.0317(3) Uani 1 1 d .
Er7 Er 0.31231(4) 0.75143(3) 0.17810(2) 0.0287(3) Uani 1 1 d .
Er8 Er 0.28750(3) 0.79737(3) 0.24372(2) 0.0308(3) Uani 1 1 d .
Er9 Er 0.38844(4) 0.89864(3) 0.31450(2) 0.0338(3) Uani 1 1 d .
Er10 Er 0.49172(4) 0.93804(3) 0.30834(2) 0.0301(3) Uani 1 1 d .
Er11 Er 0.50030(4) 0.65633(2) 0.30842(2) 0.0294(3) Uani 1 1 d .
Er12 Er 0.40517(4) 0.84232(3) 0.12538(2) 0.0299(3) Uani 1 1 d .
Er13 Er 0.38968(4) 0.69641(2) 0.31398(2) 0.0278(3) Uani 1 1 d .
Er14 Er 0.38661(4) 0.75125(3) 0.36849(2) 0.0304(3) Uani 1 1 d .
Er15 Er 0.48930(4) 0.79699(3) 0.38620(2) 0.0365(3) Uani 1 1 d .
Er16 Er 0.39720(4) 0.69572(3) 0.17951(2) 0.0287(3) Uani 1 1 d .
Er17 Er 0.40940(4) 0.75488(3) 0.12257(2) 0.0288(3) Uani 1 1 d .
Er18 Er 0.29973(3) 0.75558(3) 0.30735(2) 0.0279(3) Uani 1 1 d .
Er19 Er 0.38937(4) 0.61033(3) 0.18764(3) 0.0399(3) Uani 1 1 d .
Er20 Er 0.30321(4) 0.89699(3) 0.12634(3) 0.0442(3) Uani 1 1 d .
Er21 Er 0.40149(4) 0.61080(3) 0.32106(3) 0.0408(3) Uani 1 1 d .
Er22 Er 0.32345(4) 0.69673(3) 0.11395(3) 0.0465(4) Uani 1 1 d .
Er23 Er 0.20368(4) 0.78753(3) 0.18374(3) 0.0420(3) Uani 1 1 d .
Er24 Er 0.30414(5) 0.89721(4) 0.37517(3) 0.0490(4) Uani 1 1 d .
Er25 Er 0.19506(4) 0.80700(3) 0.29841(3) 0.0433(4) Uani 1 1 d .
Er26 Er 0.28490(4) 0.69648(3) 0.35970(3) 0.0473(4) Uani 1 1 d .
Er27 Er 0.42448(5) 0.80730(4) 0.05637(2) 0.0480(4) Uani 1 1 d .
Er28 Er 0.41058(5) 0.98286(3) 0.17421(3) 0.0427(3) Uani 1 1 d .
Er29 Er 0.39041(5) 0.78639(4) 0.43720(2) 0.0506(4) Uani 1 1 d .
Er30 Er 0.38127(4) 0.98386(3) 0.30712(3) 0.0408(3) Uani 1 1 d .
O1 O 0.3121(5) 0.7047(4) 0.3141(3) 0.0439(14) Uani 1 1 d U
H1A H 0.2963 0.6921 0.2996 0.053 Uiso 1 1 calc R
O2 O 0.3093(4) 0.7500(3) 0.3587(3) 0.035(3) Uani 1 1 d .
H2A H 0.2907 0.7640 0.3704 0.041 Uiso 1 1 calc R
O3 O 0.4507(4) 0.6872(3) 0.2827(2) 0.0167(13) Uani 1 1 d U
H3A H 0.4645 0.7057 0.2741 0.020 Uiso 1 1 calc R
O4 O 0.3768(4) 0.7494(3) 0.3165(2) 0.030(3) Uani 1 1 d .
H4A H 0.3975 0.7624 0.3052 0.036 Uiso 1 1 calc R
O5 O 0.3930(4) 0.7474(3) 0.1726(2) 0.0222(13) Uani 1 1 d U
H5A H 0.4112 0.7599 0.1861 0.027 Uiso 1 1 calc R
O6 O 0.3820(4) 0.8473(3) 0.3217(3) 0.0298(14) Uani 1 1 d U
H6A H 0.4021 0.8346 0.3096 0.036 Uiso 1 1 calc R
O7 O 0.3325(4) 0.8002(3) 0.2862(3) 0.0301(14) Uani 1 1 d U
H7A H 0.3658 0.7999 0.2835 0.036 Uiso 1 1 calc R
O8 O 0.4453(5) 0.6872(3) 0.2178(3) 0.031(3) Uani 1 1 d .
H8A H 0.4582 0.7060 0.2263 0.037 Uiso 1 1 calc R
O9 O 0.3855(4) 0.8429(3) 0.1744(3) 0.036(4) Uani 1 1 d .
H9A H 0.4040 0.8296 0.1870 0.043 Uiso 1 1 calc R
O10 O 0.4560(4) 0.9054(3) 0.2149(2) 0.0209(14) Uani 1 1 d U
H10A H 0.4685 0.8869 0.2241 0.025 Uiso 1 1 calc R
O9W O 0.3337(8) 0.5889(9) 0.3369(5) 0.206(13) Uani 1 1 d .
O11 O 0.4452(4) 0.7984(3) 0.1429(2) 0.029(3) Uani 1 1 d .
H11A H 0.4505 0.7976 0.1639 0.035 Uiso 1 1 calc R
O8W O 0.2676(15) 0.6564(6) 0.3860(10) 0.179(18) Uani 1 1 d .
O12 O 0.4488(6) 0.9699(4) 0.2796(3) 0.0486(15) Uani 1 1 d U
H12A H 0.4655 0.9874 0.2712 0.058 Uiso 1 1 calc R
O50 O 0.324(3) 0.6384(19) 0.3437(18) 0.3490(16) Uani 1 1 d U
O13 O 0.3366(4) 0.7953(3) 0.2043(3) 0.0282(14) Uani 1 1 d U
H13A H 0.3693 0.7959 0.2091 0.034 Uiso 1 1 calc R
O14 O 0.4312(5) 0.6506(3) 0.1658(3) 0.041(4) Uani 1 1 d .
H14A H 0.4351 0.6483 0.1448 0.049 Uiso 1 1 calc R
O15 O 0.3297(4) 0.7473(4) 0.1288(3) 0.038(4) Uani 1 1 d .
H15A H 0.3115 0.7614 0.1168 0.046 Uiso 1 1 calc R
O16 O 0.3108(5) 0.8469(3) 0.3600(3) 0.036(4) Uani 1 1 d .
H16A H 0.2905 0.8329 0.3705 0.044 Uiso 1 1 calc R
O17 O 0.4280(4) 0.7944(3) 0.3544(2) 0.0232(13) Uani 1 1 d U
H17A H 0.4362 0.7950 0.3338 0.028 Uiso 1 1 calc R
O18 O 0.4528(5) 0.9695(4) 0.2156(3) 0.0461(15) Uani 1 1 d U
H18A H 0.4659 0.9872 0.2258 0.055 Uiso 1 1 calc R
O19 O 0.3196(4) 0.8910(3) 0.1748(3) 0.0262(14) Uani 1 1 d U
H19A H 0.3012 0.9039 0.1878 0.031 Uiso 1 1 calc R
O20 O 0.4510(5) 0.6252(4) 0.2192(3) 0.042(4) Uani 1 1 d .
H20A H 0.4663 0.6079 0.2289 0.050 Uiso 1 1 calc R
O21 O 0.3651(4) 0.7014(4) 0.3612(3) 0.043(4) Uani 1 1 d .
H21A H 0.3798 0.6868 0.3746 0.051 Uiso 1 1 calc R
O22 O 0.4421(4) 0.9077(3) 0.2793(3) 0.0296(14) Uani 1 1 d U
H22A H 0.4563 0.8889 0.2716 0.035 Uiso 1 1 calc R
O23 O 0.3589(5) 0.9384(3) 0.2855(3) 0.032(3) Uani 1 1 d .
H23A H 0.3262 0.9368 0.2810 0.038 Uiso 1 1 calc R
O24 O 0.4222(5) 0.9423(3) 0.3300(3) 0.036(4) Uani 1 1 d .
H24A H 0.4238 0.9441 0.3512 0.043 Uiso 1 1 calc R
O25 O 0.2746(4) 0.7955(3) 0.1592(3) 0.037(4) Uani 1 1 d .
H25A H 0.2725 0.7962 0.1380 0.045 Uiso 1 1 calc R
O26 O 0.2616(4) 0.7985(3) 0.3252(3) 0.031(3) Uani 1 1 d .
H26A H 0.2562 0.7975 0.3462 0.037 Uiso 1 1 calc R
O27 O 0.3566(4) 0.7949(3) 0.3924(3) 0.0330(14) Uani 1 1 d U
H27A H 0.3231 0.7955 0.3930 0.040 Uiso 1 1 calc R
O28 O 0.3264(4) 0.8458(3) 0.1313(3) 0.0296(14) Uani 1 1 d U
H28A H 0.3096 0.8318 0.1185 0.036 Uiso 1 1 calc R
O29 O 0.3800(5) 0.7996(4) 0.1000(3) 0.051(5) Uani 1 1 d .
H29A H 0.3469 0.7991 0.0967 0.062 Uiso 1 1 calc R
O30 O 0.3114(4) 0.8930(4) 0.3239(3) 0.043(4) Uani 1 1 d .
H30A H 0.2920 0.9074 0.3131 0.052 Uiso 1 1 calc R
O31 O 0.3681(6) 0.6500(3) 0.2915(4) 0.051(5) Uani 1 1 d .
H31A H 0.3351 0.6477 0.2886 0.061 Uiso 1 1 calc R
O32 O 0.2538(4) 0.8348(3) 0.2729(3) 0.032(3) Uani 1 1 d .
H32A H 0.2434 0.8533 0.2627 0.038 Uiso 1 1 calc R
O33 O 0.4466(5) 0.6247(3) 0.2820(3) 0.035(4) Uani 1 1 d .
H33A H 0.4610 0.6070 0.2725 0.042 Uiso 1 1 calc R
O34 O 0.2426(5) 0.7696(4) 0.2758(3) 0.0418(14) Uani 1 1 d U
H34A H 0.2261 0.7522 0.2670 0.050 Uiso 1 1 calc R
O35 O 0.3817(5) 0.8926(4) 0.1307(3) 0.045(4) Uani 1 1 d .
H35A H 0.3985 0.9070 0.1183 0.054 Uiso 1 1 calc R
O36 O 0.2484(4) 0.8252(3) 0.2074(3) 0.034(3) Uani 1 1 d .
H36A H 0.2308 0.8427 0.2148 0.041 Uiso 1 1 calc R
O37 O 0.3816(5) 0.8910(3) 0.3649(3) 0.0387(14) Uani 1 1 d U
H37A H 0.4021 0.9038 0.3767 0.046 Uiso 1 1 calc R
O38 O 0.3980(5) 0.7035(4) 0.1299(3) 0.042(4) Uani 1 1 d .
H38A H 0.4201 0.6904 0.1197 0.051 Uiso 1 1 calc R
O39 O 0.3222(5) 0.7020(4) 0.1648(3) 0.0436(14) Uani 1 1 d U
H39A H 0.3009 0.6878 0.1744 0.052 Uiso 1 1 calc R
O40 O 0.4575(6) 0.7707(3) 0.0866(3) 0.046(4) Uani 1 1 d .
H40A H 0.4709 0.7534 0.0758 0.055 Uiso 1 1 calc R
O41 O 0.4389(5) 0.7613(5) 0.4062(3) 0.061(5) Uani 1 1 d .
H41A H 0.4535 0.7429 0.4144 0.073 Uiso 1 1 calc R
O42 O 0.4333(5) 0.6569(3) 0.3340(3) 0.0342(14) Uani 1 1 d U
H42A H 0.4377 0.6591 0.3550 0.041 Uiso 1 1 calc R
O43 O 0.4308(6) 0.8243(3) 0.4109(3) 0.051(5) Uani 1 1 d .
H43A H 0.4420 0.8414 0.4228 0.061 Uiso 1 1 calc R
O44 O 0.3688(4) 0.6546(3) 0.2075(3) 0.036(4) Uani 1 1 d .
H44A H 0.3357 0.6559 0.2104 0.043 Uiso 1 1 calc R
O45 O 0.2568(5) 0.7620(4) 0.2131(3) 0.041(4) Uani 1 1 d .
H45A H 0.2446 0.7436 0.2229 0.049 Uiso 1 1 calc R
O46 O 0.4625(6) 0.8336(5) 0.0934(3) 0.058(5) Uani 1 1 d .
H46A H 0.4782 0.8523 0.0869 0.069 Uiso 1 1 calc R
O47 O 0.4421(5) 0.9373(4) 0.1614(3) 0.048(4) Uani 1 1 d .
H47A H 0.4488 0.9355 0.1406 0.057 Uiso 1 1 calc R
O48 O 0.3747(6) 0.9428(3) 0.2014(4) 0.048(4) Uani 1 1 d .
H48A H 0.3413 0.9448 0.2025 0.057 Uiso 1 1 calc R
O97 O 0.2479(5) 0.7090(5) 0.1220(4) 0.074(6) Uani 1 1 d .
O98 O 0.2366(4) 0.7400(3) 0.1604(3) 0.037(4) Uani 1 1 d .
O99 O 0.1426(13) 0.6985(9) 0.1541(8) 0.1654(16) Uani 1 1 d U
H99A H 0.1495 0.7105 0.1672 0.248 Uiso 1 1 calc R
O100 O 0.3465(6) 0.8299(5) 0.4470(3) 0.076(6) Uani 1 1 d .
O101 O 0.3472(6) 0.8642(4) 0.4108(3) 0.052(5) Uani 1 1 d .
C8 C 0.3320(5) 0.8975(3) 0.4745(13) 0.1645(16) Uani 1 1 d DU
H8F H 0.3332 0.9064 0.4554 0.197 Uiso 1 1 calc R
H8D H 0.3619 0.8905 0.4800 0.197 Uiso 1 1 calc R
H8E H 0.3215 0.9127 0.4881 0.197 Uiso 1 1 calc R
O103 O 0.3337(6) 0.9928(4) 0.1600(4) 0.062(5) Uani 1 1 d .
O104 O 0.3409(6) 0.9438(4) 0.1427(4) 0.0642(15) Uani 1 1 d U
O105 O 0.2840(6) 0.9390(4) 0.0928(4) 0.0651(15) Uani 1 1 d U
H10B H 0.2888 0.9370 0.0729 0.078 Uiso 1 1 calc R
O106 O 0.2272(5) 0.8835(4) 0.3633(4) 0.050(4) Uani 1 1 d .
O107 O 0.2231(5) 0.8525(4) 0.3239(3) 0.057(5) Uani 1 1 d .
O108 O 0.1240(12) 0.8919(9) 0.3392(8) 0.229(14) Uani 1 1 d .
H10E H 0.1475 0.9015 0.3357 0.343 Uiso 1 1 calc R
O109 O 0.3261(5) 0.8866(4) 0.0786(3) 0.051(5) Uani 1 1 d .
O110 O 0.3839(6) 0.8539(3) 0.0771(3) 0.042(4) Uani 1 1 d .
O111 O 0.3858(15) 0.8889(12) 0.0159(7) 0.21(2) Uani 1 1 d .
H11F H 0.3965 0.8730 0.0228 0.312 Uiso 1 1 calc R
O112 O 0.1919(6) 0.8319(4) 0.1553(3) 0.0493(15) Uani 1 1 d U
O113 O 0.2499(5) 0.8643(3) 0.1558(3) 0.0409(14) Uani 1 1 d U
O114 O 0.1577(6) 0.9041(6) 0.1318(6) 0.105(10) Uani 1 1 d .
H11E H 0.1337 0.9137 0.1336 0.158 Uiso 1 1 calc R
O115 O 0.3774(10) 1.0121(4) 0.2127(4) 0.093(8) Uani 1 1 d .
O116 O 0.3717(4) 0.9866(3) 0.2525(3) 0.035(3) Uani 1 1 d .
O117 O 0.2947(8) 1.0399(5) 0.2540(5) 0.0889(15) Uani 1 1 d U
H11B H 0.2718 1.0503 0.2568 0.133 Uiso 1 1 calc R
O118 O 0.3740(6) 0.5823(4) 0.2818(4) 0.0569(8) Uani 1 1 d U
O119 O 0.3722(4) 0.6068(3) 0.2407(3) 0.0311(14) Uani 1 1 d U
O120 O 0.2877(6) 0.5609(5) 0.2312(6) 0.112(8) Uani 1 1 d .
H12E H 0.3003 0.5715 0.2189 0.168 Uiso 1 1 calc R
O121 O 0.3681(9) 0.5958(7) 0.1400(4) 0.131(9) Uani 1 1 d .
O122 O 0.3455(6) 0.6477(4) 0.1419(4) 0.0520(15) Uani 1 1 d U
O123 O 0.2744(9) 0.6565(5) 0.1009(5) 0.134(8) Uani 1 1 d .
H12J H 0.2606 0.6508 0.1154 0.161 Uiso 1 1 calc R
O124 O 0.5045(6) 0.8030(5) 0.0490(3) 0.073(6) Uani 1 1 d .
O125 O 0.5702(6) 0.8042(7) 0.0243(4) 0.105(9) Uani 1 1 d .
O126 O 0.5317(12) 0.7506(7) -0.0087(8) 0.155(14) Uani 1 1 d .
H12B H 0.5499 0.7547 0.0042 0.233 Uiso 1 1 calc R
O127 O 0.3379(7) 0.9540(5) 0.3429(4) 0.0660(15) Uani 1 1 d U
O128 O 0.2691(7) 0.9443(4) 0.3610(4) 0.088(6) Uani 1 1 d .
O129 O 0.3504(10) 1.0172(7) 0.3454(7) 0.1205(16) Uani 1 1 d U
H12K H 0.3598 1.0100 0.3607 0.145 Uiso 1 1 calc R
O130 O 0.3816(6) 0.7639(4) 0.0455(3) 0.062(5) Uani 1 1 d .
O131 O 0.3715(7) 0.7303(4) 0.0823(3) 0.053(5) Uani 1 1 d .
O132 O 0.3610(8) 0.6871(4) 0.0230(4) 0.078(7) Uani 1 1 d .
H13B H 0.3834 0.6940 0.0315 0.117 Uiso 1 1 calc R
O133 O 0.1374(12) 0.8144(8) 0.2038(3) 0.1476(11) Uani 1 1 d DU
O134 O 0.1800(5) 0.7980(4) 0.2435(4) 0.0698(15) Uani 1 1 d DU
O135 O 0.1271(9) 0.7831(6) 0.2782(10) 0.436(15) Uani 1 1 d .
O136 O 0.3581(5) 0.7390(4) 0.4161(3) 0.0445(15) Uani 1 1 d U
O137 O 0.2953(6) 0.7099(4) 0.4079(4) 0.0588(15) Uani 1 1 d U
C56 C 0.3400(3) 0.7023(6) 0.4769(7) 0.0850(16) Uani 1 1 d DU
H56A H 0.3405 0.6864 0.4914 0.127 Uiso 1 1 calc R
H56B H 0.3580 0.7195 0.4833 0.127 Uiso 1 1 calc R
H56C H 0.3524 0.6943 0.4591 0.127 Uiso 1 1 calc R
O139 O 0.5501(5) 0.5812(3) 0.3297(4) 0.051(5) Uani 1 1 d .
O140 O 0.4859(4) 0.6073(3) 0.3312(3) 0.0250(14) Uani 1 1 d U
O141 O 0.4828(13) 0.5521(8) 0.3843(6) 0.162(14) Uani 1 1 d .
H14B H 0.4862 0.5415 0.3989 0.243 Uiso 1 1 calc R
O142 O 0.4398(4) 1.0119(3) 0.3293(5) 0.063(6) Uani 1 1 d .
O143 O 0.5049(6) 0.9869(4) 0.3317(3) 0.063(5) Uani 1 1 d .
C64 C 0.5111(15) 1.0372(4) 0.3858(5) 0.3606(16) Uani 1 1 d DU
H64A H 0.5100 1.0463 0.4048 0.541 Uiso 1 1 calc R
H64B H 0.5411 1.0289 0.3824 0.541 Uiso 1 1 calc R
H64C H 0.4889 1.0209 0.3846 0.541 Uiso 1 1 calc R
O145 O 0.1750(6) 0.7606(4) 0.3263(4) 0.0547(15) Uani 1 1 d U
O146 O 0.2354(5) 0.7317(3) 0.3307(3) 0.0339(14) Uani 1 1 d U
O148 O 0.4494(4) 0.7241(3) 0.3440(3) 0.033(4) Uani 1 1 d .
O149 O 0.5129(4) 0.7454(3) 0.3620(2) 0.030(3) Uani 1 1 d .
O150 O 0.5175(4) 0.7042(4) 0.3328(2) 0.034(3) Uani 1 1 d .
O151 O 0.3470(4) 0.8712(3) 0.2732(3) 0.029(3) Uani 1 1 d .
O152 O 0.3278(4) 0.8473(3) 0.2317(3) 0.024(3) Uani 1 1 d .
O153 O 0.3718(4) 0.8899(3) 0.2318(2) 0.0223(14) Uani 1 1 d U
O154 O 0.3515(5) 0.7248(4) 0.2176(3) 0.050(5) Uani 1 1 d .
O155 O 0.3242(4) 0.7467(3) 0.2583(3) 0.038(4) Uani 1 1 d .
O156 O 0.3698(4) 0.7057(3) 0.2608(2) 0.027(3) Uani 1 1 d .
O157 O 0.4628(4) 0.8682(4) 0.1537(2) 0.037(4) Uani 1 1 d .
O158 O 0.5310(4) 0.8891(3) 0.1674(3) 0.036(4) Uani 1 1 d .
O159 O 0.5310(4) 0.8484(3) 0.1385(3) 0.0329(14) Uani 1 1 d U
O1W O 0.3379(7) 0.9340(5) 0.4060(4) 0.080(6) Uani 1 1 d .
O2W O 0.4132(8) 0.9899(4) 0.1246(4) 0.067(6) Uani 1 1 d .
O3W O 0.1595(11) 0.7462(7) 0.2027(7) 0.1228(8) Uani 1 1 d U
O4W O 0.4056(9) 0.6070(7) 0.3736(4) 0.127(10) Uani 1 1 d .
O5W O 0.4494(12) 0.8552(12) 0.0316(5) 0.209(19) Uani 1 1 d .
O6W O 0.4131(9) 0.7460(8) 0.4651(4) 0.138(10) Uani 1 1 d .
O7W O 0.3110(6) 0.6006(5) 0.1896(4) 0.066(6) Uani 1 1 d .
O51 O 0.2389(9) 0.6594(6) 0.3343(7) 0.134(10) Uani 1 1 d .
C1 C 0.2244(8) 0.7247(5) 0.1353(5) 0.0420(15) Uani 1 1 d U
C2 C 0.180(2) 0.7409(14) 0.1204(14) 0.1672(16) Uani 1 1 d U
H2D H 0.1845 0.7461 0.0999 0.201 Uiso 1 1 calc R
C3 C 0.1408(16) 0.7160(11) 0.1250(11) 0.1213(16) Uani 1 1 d U
H3D H 0.1540 0.6998 0.1129 0.146 Uiso 1 1 calc R
C4 C 0.092(3) 0.7192(19) 0.1082(18) 0.2557(16) Uani 1 1 d U
H4D H 0.0763 0.6999 0.1091 0.384 Uiso 1 1 calc R
H4E H 0.0977 0.7245 0.0883 0.384 Uiso 1 1 calc R
H4F H 0.0742 0.7349 0.1173 0.384 Uiso 1 1 calc R
C5 C 0.3325(12) 0.8505(9) 0.4326(8) 0.0835(16) Uani 1 1 d U
C6 C 0.2833(9) 0.8655(9) 0.4434(3) 0.1001(16) Uani 1 1 d DU
H6D H 0.2597 0.8495 0.4428 0.120 Uiso 1 1 calc R
C7 C 0.2987(4) 0.8700(3) 0.4744(3) 0.2463(16) Uani 1 1 d DU
H7D H 0.3044 0.8521 0.4868 0.296 Uiso 1 1 calc R
O102 O 0.2649(7) 0.8920(6) 0.4822(10) 0.55(4) Uani 1 1 d D
C9 C 0.3167(11) 0.9678(7) 0.1467(7) 0.0684(15) Uani 1 1 d U
C10 C 0.2646(10) 0.9657(7) 0.1389(7) 0.0673(15) Uani 1 1 d U
H10G H 0.2465 0.9821 0.1480 0.081 Uiso 1 1 calc R
C11 C 0.2643(8) 0.9678(6) 0.1051(5) 0.0487(15) Uani 1 1 d U
H11G H 0.2829 0.9854 0.0989 0.058 Uiso 1 1 calc R
C12 C 0.2127(11) 0.9712(8) 0.0918(7) 0.0824(16) Uani 1 1 d U
H12G H 0.2143 0.9718 0.0710 0.124 Uiso 1 1 calc R
H12H H 0.1991 0.9899 0.0988 0.124 Uiso 1 1 calc R
H12I H 0.1946 0.9538 0.0977 0.124 Uiso 1 1 calc R
C13 C 0.2130(10) 0.8630(7) 0.3480(6) 0.0625(15) Uani 1 1 d U
C14 C 0.1645(11) 0.8506(8) 0.3593(8) 0.0788(16) Uani 1 1 d U
H14G H 0.1701 0.8434 0.3791 0.095 Uiso 1 1 calc R
C15 C 0.1285(5) 0.8775(7) 0.3625(4) 0.1020(16) Uani 1 1 d DU
H15B H 0.1467 0.8924 0.3736 0.122 Uiso 1 1 calc R
C16 C 0.0937(10) 0.8678(16) 0.3858(8) 0.3517(16) Uani 1 1 d DU
H16B H 0.0712 0.8837 0.3881 0.528 Uiso 1 1 calc R
H16E H 0.1092 0.8646 0.4040 0.528 Uiso 1 1 calc R
H16F H 0.0790 0.8490 0.3800 0.528 Uiso 1 1 calc R
C17 C 0.3479(10) 0.8651(7) 0.0651(7) 0.0653(15) Uani 1 1 d U
C18 C 0.3360(14) 0.8565(9) 0.0394(8) 0.0952(16) Uani 1 1 d U
H18C H 0.3043 0.8498 0.0424 0.114 Uiso 1 1 calc R
C19 C 0.3296(8) 0.8875(6) 0.0176(4) 0.0976(16) Uani 1 1 d DU
H19C H 0.3139 0.9055 0.0258 0.117 Uiso 1 1 calc R
C20 C 0.3107(16) 0.8741(11) -0.0109(6) 0.2414(16) Uani 1 1 d DU
H20C H 0.2788 0.8696 -0.0087 0.362 Uiso 1 1 calc R
H20D H 0.3270 0.8556 -0.0157 0.362 Uiso 1 1 calc R
H20E H 0.3146 0.8889 -0.0262 0.362 Uiso 1 1 calc R
C21 C 0.2114(9) 0.8543(6) 0.1411(6) 0.0550(15) Uani 1 1 d U
C22 C 0.1977(3) 0.8612(4) 0.1154(5) 0.0454(15) Uani 1 1 d DU
H22B H 0.1961 0.8418 0.1047 0.054 Uiso 1 1 calc R
C24 C 0.1309(8) 0.8836(7) 0.0849(3) 0.0903(16) Uani 1 1 d DU
H24B H 0.0995 0.8898 0.0864 0.135 Uiso 1 1 calc R
H24C H 0.1334 0.8662 0.0721 0.135 Uiso 1 1 calc R
H24D H 0.1487 0.9004 0.0774 0.135 Uiso 1 1 calc R
C25 C 0.3746(10) 1.0105(7) 0.2370(6) 0.0633(15) Uani 1 1 d U
C27 C 0.3330(4) 1.0602(2) 0.2458(4) 0.0798(16) Uani 1 1 d DU
H27C H 0.3323 1.0637 0.2248 0.096 Uiso 1 1 calc R
C28 C 0.3259(11) 1.0912(3) 0.2615(5) 0.0794(16) Uani 1 1 d DU
H28C H 0.2977 1.1003 0.2551 0.119 Uiso 1 1 calc R
H28D H 0.3508 1.1048 0.2571 0.119 Uiso 1 1 calc R
H28E H 0.3246 1.0878 0.2821 0.119 Uiso 1 1 calc R
C29 C 0.3706(9) 0.5832(6) 0.2550(6) 0.0525(15) Uani 1 1 d U
C30 C 0.3729(8) 0.5533(6) 0.2411(5) 0.0464(15) Uani 1 1 d U
H30C H 0.3964 0.5402 0.2499 0.056 Uiso 1 1 calc R
C31 C 0.3226(9) 0.5384(6) 0.2443(6) 0.0614(15) Uani 1 1 d U
H31C H 0.3163 0.5385 0.2652 0.074 Uiso 1 1 calc R
C32 C 0.3214(14) 0.5015(9) 0.2349(8) 0.1029(16) Uani 1 1 d U
H32C H 0.2912 0.4934 0.2378 0.154 Uiso 1 1 calc R
H32D H 0.3428 0.4902 0.2466 0.154 Uiso 1 1 calc R
H32E H 0.3297 0.4995 0.2148 0.154 Uiso 1 1 calc R
C33 C 0.3525(17) 0.6302(12) 0.1284(11) 0.1229(16) Uani 1 1 d U
C34 C 0.3021(4) 0.6233(11) 0.0838(2) 0.1643(16) Uani 1 1 d DU
H34B H 0.2878 0.6049 0.0920 0.197 Uiso 1 1 calc R
C36 C 0.2937(13) 0.6224(10) 0.0509(2) 0.1143(16) Uani 1 1 d DU
H36B H 0.3123 0.6066 0.0423 0.171 Uiso 1 1 calc R
H36C H 0.3015 0.6420 0.0426 0.171 Uiso 1 1 calc R
H36D H 0.2620 0.6180 0.0472 0.171 Uiso 1 1 calc R
C37 C 0.5230(10) 0.8059(7) 0.0250(7) 0.0687(15) Uani 1 1 d U
C38 C 0.4991(10) 0.8009(7) -0.0023(7) 0.0717(15) Uani 1 1 d U
H38C H 0.4942 0.8212 -0.0113 0.086 Uiso 1 1 calc R
C39 C 0.5183(11) 0.7803(7) -0.0249(7) 0.0701(15) Uani 1 1 d U
H39C H 0.5472 0.7898 -0.0309 0.084 Uiso 1 1 calc R
C40 C 0.497(2) 0.7681(13) -0.0527(13) 0.1713(16) Uani 1 1 d U
H40C H 0.5181 0.7553 -0.0628 0.257 Uiso 1 1 calc R
H40D H 0.4881 0.7852 -0.0649 0.257 Uiso 1 1 calc R
H40E H 0.4698 0.7563 -0.0480 0.257 Uiso 1 1 calc R
C41 C 0.2954(11) 0.9644(8) 0.3452(7) 0.0738(16) Uani 1 1 d U
C42 C 0.2775(11) 0.9905(7) 0.3324(7) 0.0733(16) Uani 1 1 d U
H42C H 0.2440 0.9904 0.3319 0.088 Uiso 1 1 calc R
C43 C 0.2982(8) 1.0214(3) 0.3470(9) 0.1129(16) Uani 1 1 d DU
H43B H 0.2914 1.0188 0.3677 0.135 Uiso 1 1 calc R
C44 C 0.2784(17) 1.0534(6) 0.340(2) 0.7514(16) Uani 1 1 d DU
H44B H 0.2461 1.0534 0.3432 1.127 Uiso 1 1 calc R
H44C H 0.2843 1.0581 0.3198 1.127 Uiso 1 1 calc R
H44D H 0.2927 1.0687 0.3519 1.127 Uiso 1 1 calc R
C45 C 0.3592(12) 0.7449(8) 0.0578(7) 0.0791(16) Uani 1 1 d U
C46 C 0.3201(10) 0.7304(7) 0.0440(6) 0.0613(15) Uani 1 1 d U
H46C H 0.3003 0.7476 0.0383 0.074 Uiso 1 1 calc R
C47 C 0.3304(4) 0.7128(6) 0.0146(5) 0.0633(15) Uani 1 1 d DU
H47C H 0.3469 0.7267 0.0015 0.076 Uiso 1 1 calc R
C48 C 0.2845(6) 0.7035(10) 0.0005(8) 0.1400(16) Uani 1 1 d DU
H48C H 0.2677 0.7217 -0.0046 0.210 Uiso 1 1 calc R
H48D H 0.2670 0.6914 0.0140 0.210 Uiso 1 1 calc R
H48E H 0.2904 0.6915 -0.0166 0.210 Uiso 1 1 calc R
C49 C 0.1457(5) 0.8128(4) 0.2318(3) 0.4599(16) Uani 1 1 d DU
C51 C 0.0304(3) 0.8339(15) 0.2855(8) 0.1978(16) Uani 1 1 d DU
H51A H 0.0286 0.8317 0.3062 0.297 Uiso 1 1 calc R
H51B H 0.0132 0.8176 0.2764 0.297 Uiso 1 1 calc R
H51C H 0.0179 0.8534 0.2798 0.297 Uiso 1 1 calc R
C52 C 0.0807(3) 0.832(2) 0.2758(4) 0.3183(16) Uani 1 1 d DU
C53 C 0.3149(11) 0.7240(7) 0.4218(7) 0.0690(15) Uani 1 1 d U
C54 C 0.2995(8) 0.7368(5) 0.4503(5) 0.0436(15) Uani 1 1 d U
H54A H 0.2681 0.7429 0.4454 0.052 Uiso 1 1 calc R
C55 C 0.2905(5) 0.7128(8) 0.4718(9) 0.1151(16) Uani 1 1 d DU
C57 C 0.5049(9) 0.5836(6) 0.3316(5) 0.0529(15) Uani 1 1 d U
C58 C 0.4836(3) 0.5549(7) 0.3308(7) 0.0745(16) Uani 1 1 d DU
H58A H 0.4945 0.5428 0.3142 0.089 Uiso 1 1 calc R
C59 C 0.4901(14) 0.5355(3) 0.3613(6) 0.1196(16) Uani 1 1 d DU
H59A H 0.5236 0.5349 0.3620 0.143 Uiso 1 1 calc R
C60 C 0.482(3) 0.5037(5) 0.3473(11) 0.3248(16) Uani 1 1 d DU
H60A H 0.4839 0.4879 0.3618 0.487 Uiso 1 1 calc R
H60B H 0.5041 0.5001 0.3325 0.487 Uiso 1 1 calc R
H60C H 0.4516 0.5033 0.3388 0.487 Uiso 1 1 calc R
C61 C 0.4790(9) 1.0110(6) 0.3360(5) 0.0516(15) Uani 1 1 d U
C62 C 0.5059(10) 1.0391(3) 0.3381(3) 0.0699(15) Uani 1 1 d DU
C63 C 0.500(2) 1.0619(5) 0.3628(3) 0.2836(16) Uani 1 1 d DU
C65 C 0.1955(5) 0.7396(4) 0.3361(4) 0.0544(15) Uani 1 1 d DU
C66 C 0.1693(4) 0.7190(5) 0.3566(4) 0.2486(16) Uani 1 1 d DU
C69 C 0.4885(7) 0.7242(5) 0.3453(5) 0.0369(15) Uani 1 1 d U
C70 C 0.3506(7) 0.8694(5) 0.2444(4) 0.0321(15) Uani 1 1 d U
C71 C 0.3510(7) 0.7269(4) 0.2465(4) 0.0309(15) Uani 1 1 d U
C72 C 0.5081(8) 0.8681(5) 0.1526(5) 0.0462(15) Uani 1 1 d U
N1 N 0.1634(9) 0.7694(6) 0.1389(5) 0.0716(15) Uani 1 1 d U
H1B H 0.1343 0.7654 0.1442 0.086 Uiso 1 1 calc R
H1C H 0.1625 0.7856 0.1268 0.086 Uiso 1 1 calc R
N2 N 0.2687(11) 0.8921(12) 0.4242(6) 0.167(19) Uani 1 1 d .
H2B H 0.2743 0.9097 0.4340 0.201 Uiso 1 1 calc R
H2C H 0.2383 0.8908 0.4218 0.201 Uiso 1 1 calc R
N3 N 0.2481(8) 0.9340(5) 0.1468(5) 0.0595(15) Uani 1 1 d U
H3B H 0.2201 0.9306 0.1395 0.071 Uiso 1 1 calc R
H3C H 0.2467 0.9319 0.1663 0.071 Uiso 1 1 calc R
N4 N 0.1582(11) 0.8219(6) 0.3417(6) 0.085(9) Uani 1 1 d .
H4B H 0.1281 0.8213 0.3376 0.102 Uiso 1 1 calc R
H4C H 0.1632 0.8063 0.3542 0.102 Uiso 1 1 calc R
N5 N 0.3574(10) 0.8288(7) 0.0287(6) 0.105(10) Uani 1 1 d .
H5B H 0.3667 0.8324 0.0104 0.126 Uiso 1 1 calc R
H5C H 0.3359 0.8140 0.0278 0.126 Uiso 1 1 calc R
N6 N 0.2304(7) 0.8794(6) 0.1010(4) 0.062(7) Uani 1 1 d .
H6B H 0.2160 0.8965 0.0948 0.074 Uiso 1 1 calc R
H6C H 0.2390 0.8690 0.0851 0.074 Uiso 1 1 calc R
N7 N 0.3834(8) 1.0360(6) 0.2859(5) 0.074(7) Uani 1 1 d .
H7B H 0.3618 1.0471 0.2952 0.089 Uiso 1 1 calc R
H7C H 0.4105 1.0442 0.2909 0.089 Uiso 1 1 calc R
N8 N 0.3817(7) 0.5583(7) 0.2079(4) 0.072(8) Uani 1 1 d .
H8B H 0.3586 0.5490 0.1983 0.087 Uiso 1 1 calc R
H8C H 0.4074 0.5479 0.2034 0.087 Uiso 1 1 calc R
N9 N 0.3625(9) 0.6609(6) 0.0786(6) 0.103(9) Uani 1 1 d .
H9B H 0.3499 0.6606 0.0608 0.123 Uiso 1 1 calc R
H9C H 0.3931 0.6632 0.0777 0.123 Uiso 1 1 calc R
N10 N 0.4506(7) 0.7883(5) 0.0082(4) 0.061(6) Uani 1 1 d .
H10C H 0.4518 0.7676 0.0088 0.073 Uiso 1 1 calc R
H10D H 0.4295 0.7936 -0.0051 0.073 Uiso 1 1 calc R
N11 N 0.2994(6) 0.9928(7) 0.3008(5) 0.082(9) Uani 1 1 d .
H11C H 0.2943 1.0115 0.2931 0.098 Uiso 1 1 calc R
H11D H 0.2872 0.9784 0.2890 0.098 Uiso 1 1 calc R
N12 N 0.2938(7) 0.7135(7) 0.0639(4) 0.073(8) Uani 1 1 d .
H12C H 0.2851 0.6961 0.0547 0.087 Uiso 1 1 calc R
H12D H 0.2683 0.7245 0.0671 0.087 Uiso 1 1 calc R
N13 N 0.1490(6) 0.8475(5) 0.2776(4) 0.048(5) Uani 1 1 d .
H13D H 0.1310 0.8559 0.2913 0.058 Uiso 1 1 calc R
H13F H 0.1672 0.8624 0.2704 0.058 Uiso 1 1 calc R
N14 N 0.3189(11) 0.7672(7) 0.4589(7) 0.0957(16) Uani 1 1 d U
H14C H 0.3232 0.7667 0.4782 0.115 Uiso 1 1 calc R
H14D H 0.2973 0.7815 0.4554 0.115 Uiso 1 1 calc R
N15 N 0.4340(4) 0.5608(13) 0.3284(16) 0.2826(8) Uani 1 1 d DU
H15C H 0.4213 0.5533 0.3448 0.339 Uiso 1 1 calc R
H15D H 0.4238 0.5489 0.3138 0.339 Uiso 1 1 calc R
N16 N 0.5554(14) 1.0354(8) 0.3298(8) 0.162(15) Uani 1 1 d .
H16C H 0.5721 1.0459 0.3429 0.194 Uiso 1 1 calc R
H16D H 0.5593 1.0448 0.3126 0.194 Uiso 1 1 calc R
N17 N 0.2045(6) 0.7104(6) 0.3783(4) 0.130(9) Uani 1 1 d D
H17B H 0.1938 0.6942 0.3885 0.156 Uiso 1 1 calc R
H17C H 0.2074 0.7263 0.3908 0.156 Uiso 1 1 calc R
C23 C 0.1489(4) 0.8747(7) 0.1152(4) 0.1456(16) Uani 1 1 d DU
H23B H 0.1273 0.8612 0.1255 0.175 Uiso 1 1 calc R
C35 C 0.3440(6) 0.6298(10) 0.1019(6) 0.1135(16) Uani 1 1 d DU
H35B H 0.3643 0.6132 0.0954 0.136 Uiso 1 1 calc R
C26 C 0.3770(4) 1.0422(4) 0.2536(6) 0.0574(15) Uani 1 1 d DU
H26B H 0.4035 1.0538 0.2465 0.069 Uiso 1 1 calc R
C50 C 0.1190(6) 0.8339(5) 0.2528(4) 0.1047(16) Uani 1 1 d DU
H50A H 0.1107 0.8519 0.2409 0.126 Uiso 1 1 calc R

loop_
_atom_site_aniso_label
_atom_site_aniso_U_11
_atom_site_aniso_U_22
_atom_site_aniso_U_33
_atom_site_aniso_U_23
_atom_site_aniso_U_13
_atom_site_aniso_U_12
Er1 0.0215(5) 0.0398(6) 0.0266(5) 0.0018(5) 0.0049(4) 0.0072(5)
Er2 0.0231(5) 0.0335(6) 0.0262(5) 0.0015(5) -0.0048(4) 0.0032(5)
Er3 0.0314(6) 0.0440(7) 0.0214(5) -0.0018(5) 0.0061(5) 0.0051(5)
Er4 0.0294(5) 0.0271(5) 0.0291(5) 0.0009(5) 0.0000(5) 0.0039(5)
Er5 0.0252(5) 0.0297(6) 0.0337(6) 0.0036(5) -0.0013(5) -0.0032(5)
Er6 0.0269(5) 0.0414(7) 0.0267(5) 0.0065(5) -0.0051(5) -0.0038(5)
Er7 0.0226(5) 0.0371(6) 0.0264(5) -0.0006(5) -0.0043(4) -0.0031(5)
Er8 0.0231(5) 0.0448(6) 0.0244(5) 0.0022(5) 0.0001(4) 0.0003(5)
Er9 0.0296(5) 0.0424(7) 0.0293(6) 0.0005(5) 0.0015(5) 0.0055(5)
Er10 0.0263(5) 0.0291(6) 0.0350(6) -0.0066(5) -0.0017(5) 0.0025(5)
Er11 0.0232(5) 0.0295(6) 0.0354(6) 0.0060(5) 0.0009(5) 0.0023(5)
Er12 0.0291(5) 0.0412(7) 0.0194(5) 0.0055(5) -0.0047(4) 0.0000(5)
Er13 0.0264(5) 0.0223(6) 0.0346(5) 0.0048(4) 0.0047(4) 0.0029(5)
Er14 0.0261(5) 0.0454(7) 0.0198(5) 0.0039(5) 0.0068(4) 0.0034(5)
Er15 0.0288(5) 0.0530(7) 0.0277(5) -0.0024(6) -0.0006(4) 0.0048(6)
Er16 0.0308(5) 0.0220(6) 0.0333(5) 0.0007(4) -0.0024(5) -0.0011(5)
Er17 0.0282(5) 0.0390(6) 0.0191(5) 0.0007(5) -0.0058(4) -0.0055(5)
Er18 0.0183(5) 0.0387(6) 0.0268(5) 0.0097(5) 0.0047(4) 0.0026(5)
Er19 0.0358(6) 0.0380(7) 0.0459(7) -0.0042(6) -0.0052(6) -0.0105(6)
Er20 0.0414(6) 0.0541(8) 0.0371(6) 0.0083(6) -0.0165(6) 0.0075(6)
Er21 0.0391(6) 0.0405(7) 0.0430(7) 0.0128(6) 0.0047(6) -0.0064(6)
Er22 0.0404(6) 0.0557(8) 0.0434(7) -0.0155(6) -0.0158(5) -0.0064(6)
Er23 0.0184(5) 0.0625(9) 0.0452(7) 0.0051(6) -0.0079(5) -0.0065(5)
Er24 0.0450(7) 0.0692(9) 0.0326(6) -0.0050(6) 0.0113(6) 0.0191(7)
Er25 0.0178(5) 0.0664(9) 0.0456(7) 0.0071(6) 0.0090(5) 0.0084(6)
Er26 0.0376(6) 0.0526(8) 0.0518(7) 0.0166(6) 0.0194(6) -0.0013(6)
Er27 0.0534(7) 0.0759(10) 0.0147(5) 0.0051(6) -0.0082(5) -0.0040(7)
Er28 0.0492(7) 0.0319(7) 0.0470(7) 0.0138(6) -0.0061(6) 0.0021(6)
Er29 0.0585(8) 0.0766(10) 0.0166(5) 0.0057(6) 0.0110(5) 0.0148(8)
Er30 0.0402(6) 0.0328(7) 0.0494(7) -0.0056(6) 0.0007(6) 0.0093(6)
O1 0.0438(19) 0.0432(19) 0.045(2) 0.0001(14) 0.0008(14) 0.0001(14)
O2 0.019(6) 0.055(8) 0.030(6) 0.025(6) 0.004(5) 0.021(6)
O3 0.0169(18) 0.0162(18) 0.0171(19) 0.0009(14) -0.0017(14) -0.0006(14)
O4 0.007(5) 0.056(8) 0.026(6) 0.024(6) -0.011(5) -0.013(5)
O5 0.0221(18) 0.0218(19) 0.0226(19) 0.0009(14) 0.0004(14) -0.0009(14)
O6 0.0297(18) 0.0299(19) 0.030(2) 0.0004(14) 0.0001(14) 0.0014(14)
O7 0.0292(18) 0.0310(19) 0.030(2) 0.0000(14) 0.0011(14) 0.0004(14)
O8 0.058(8) 0.004(6) 0.030(7) -0.003(5) 0.006(6) 0.008(6)
O9 0.016(5) 0.066(9) 0.025(6) 0.018(6) -0.006(5) 0.017(6)
O10 0.0207(18) 0.0208(19) 0.0212(19) 0.0008(14) 0.0014(14) 0.0007(14)
O9W 0.135(13) 0.43(4) 0.056(13) -0.006(18) -0.017(12) -0.217(18)
O11 0.047(7) 0.028(6) 0.012(5) 0.007(5) -0.007(5) -0.020(6)
O8W 0.25(4) 0.048(15) 0.24(4) 0.01(2) 0.02(4) -0.03(2)
O12 0.0491(19) 0.048(2) 0.049(2) -0.0002(14) -0.0001(14) -0.0003(14)
O50 0.349(2) 0.349(2) 0.349(2) 0.0000(14) 0.0001(14) 0.0000(14)
O13 0.0276(18) 0.0292(19) 0.0278(19) 0.0011(14) -0.0011(14) -0.0004(14)
O14 0.048(8) 0.012(6) 0.062(9) 0.008(6) -0.020(7) -0.005(6)
O15 0.014(6) 0.079(10) 0.022(6) -0.009(7) -0.002(5) -0.004(7)
O16 0.044(8) 0.020(7) 0.045(8) -0.011(6) 0.009(7) -0.006(6)
O17 0.0233(18) 0.0230(19) 0.0232(19) 0.0006(14) 0.0009(14) 0.0011(14)
O18 0.0462(19) 0.0456(19) 0.046(2) 0.0000(14) -0.0001(14) 0.0009(14)
O19 0.0255(18) 0.0266(19) 0.0265(19) -0.0005(14) -0.0013(14) 0.0023(14)
O20 0.027(7) 0.060(10) 0.039(8) 0.007(7) -0.005(6) -0.014(7)
O21 0.015(5) 0.062(9) 0.052(8) 0.032(7) 0.016(5) -0.008(7)
O22 0.0305(18) 0.0289(19) 0.029(2) -0.0003(14) -0.0005(14) 0.0012(14)
O23 0.051(8) 0.014(6) 0.031(7) 0.003(5) -0.006(6) 0.013(6)
O24 0.039(7) 0.036(8) 0.032(7) 0.017(6) 0.008(6) 0.014(6)
O25 0.022(6) 0.030(7) 0.060(8) 0.000(7) -0.012(6) 0.008(6)
O26 0.018(5) 0.026(7) 0.048(7) -0.004(6) 0.002(5) 0.001(6)
O27 0.0334(18) 0.0325(19) 0.033(2) -0.0005(14) 0.0011(14) 0.0003(14)
O28 0.0294(18) 0.0307(19) 0.029(2) -0.0007(14) 0.0008(14) 0.0008(14)
O29 0.051(8) 0.091(12) 0.012(6) -0.006(7) -0.009(6) 0.005(9)
O30 0.027(6) 0.065(10) 0.037(7) -0.017(7) -0.016(6) 0.005(7)
O31 0.055(9) 0.019(7) 0.077(11) 0.001(7) -0.004(8) -0.016(7)
O32 0.030(7) 0.045(8) 0.020(6) 0.001(6) 0.007(5) 0.005(6)
O33 0.032(7) 0.027(7) 0.045(8) 0.011(6) -0.015(6) 0.005(6)
O34 0.0412(19) 0.0419(19) 0.042(2) -0.0003(14) 0.0012(14) 0.0007(14)
O35 0.036(7) 0.049(9) 0.050(8) -0.002(7) -0.013(7) 0.002(7)
O36 0.023(6) 0.027(7) 0.052(8) 0.004(6) -0.029(6) -0.001(6)
O37 0.0393(19) 0.0389(19) 0.038(2) 0.0000(14) 0.0014(14) 0.0003(14)
O38 0.043(7) 0.065(9) 0.019(6) -0.026(6) -0.008(5) 0.006(8)
O39 0.0428(19) 0.0440(19) 0.044(2) -0.0008(14) -0.0007(14) -0.0008(14)
O40 0.073(10) 0.037(8) 0.026(7) -0.012(6) 0.002(7) -0.024(8)
O41 0.015(6) 0.131(16) 0.037(8) 0.031(9) 0.001(6) -0.012(8)
O42 0.0339(19) 0.0338(19) 0.035(2) 0.0010(14) 0.0013(14) 0.0012(14)
O43 0.089(12) 0.035(8) 0.028(7) -0.013(6) 0.016(8) 0.011(8)
O44 0.025(6) 0.035(8) 0.047(8) 0.022(6) 0.008(6) 0.004(6)
O45 0.025(7) 0.067(10) 0.030(7) -0.002(7) -0.002(6) -0.001(7)
O46 0.068(10) 0.089(13) 0.016(7) 0.012(7) -0.013(7) -0.004(10)
O47 0.046(8) 0.068(10) 0.028(7) 0.026(7) -0.004(6) -0.013(8)
O48 0.052(9) 0.032(8) 0.059(9) 0.007(7) 0.004(8) -0.011(7)
O97 0.040(8) 0.105(14) 0.076(10) -0.046(10) -0.039(8) 0.012(9)
O98 0.018(6) 0.049(9) 0.044(8) 0.017(7) 0.004(6) 0.010(6)
O99 0.165(2) 0.166(2) 0.165(2) -0.0001(14) 0.0002(14) -0.0005(14)
O100 0.082(10) 0.119(14) 0.027(7) 0.025(8) 0.040(7) 0.063(10)
O101 0.080(11) 0.062(10) 0.013(6) -0.001(6) 0.024(7) -0.008(9)
C8 0.164(2) 0.164(2) 0.165(2) -0.0001(14) 0.0000(14) 0.0000(14)
O103 0.078(11) 0.053(10) 0.056(10) 0.014(8) -0.032(9) 0.000(9)
O104 0.0646(19) 0.064(2) 0.064(2) 0.0004(14) 0.0001(14) 0.0004(14)
O105 0.0652(19) 0.065(2) 0.065(2) 0.0000(14) -0.0012(14) 0.0003(14)
O106 0.050(9) 0.041(9) 0.059(10) 0.000(7) 0.008(8) -0.006(8)
O107 0.056(9) 0.081(11) 0.033(7) 0.014(8) 0.025(7) 0.036(8)
O108 0.19(2) 0.29(3) 0.21(3) 0.16(2) 0.07(2) 0.18(2)
O109 0.034(8) 0.066(11) 0.053(9) 0.019(8) -0.012(7) 0.008(8)
O110 0.060(9) 0.041(8) 0.025(6) 0.009(6) -0.008(7) 0.010(8)
O111 0.21(4) 0.33(5) 0.09(2) 0.00(3) 0.04(2) 0.10(4)
O112 0.0489(19) 0.050(2) 0.050(2) 0.0003(14) -0.0015(14) -0.0004(14)
O113 0.0398(19) 0.0414(19) 0.041(2) -0.0001(14) -0.0008(14) 0.0004(14)
O114 0.030(9) 0.112(19) 0.17(3) -0.019(18) -0.010(13) -0.015(11)
O115 0.20(2) 0.023(8) 0.057(11) -0.005(7) -0.038(13) 0.035(12)
O116 0.034(7) 0.050(8) 0.020(6) -0.002(6) -0.006(6) 0.008(6)
O117 0.0890(19) 0.088(2) 0.089(2) 0.0005(14) -0.0001(14) 0.0003(14)
O118 0.0569(10) 0.0568(10) 0.0570(11) 0.0000(7) 0.0000(7) 0.0000(7)
O119 0.0308(18) 0.0310(19) 0.032(2) -0.0002(14) -0.0002(14) -0.0015(14)
O120 0.048(10) 0.117(15) 0.170(19) 0.093(14) -0.048(11) -0.031(11)
O121 0.152(17) 0.20(2) 0.040(10) -0.038(12) -0.046(11) 0.125(16)
O122 0.0522(19) 0.052(2) 0.052(2) -0.0008(14) 0.0006(14) -0.0009(14)
O123 0.183(18) 0.115(14) 0.104(16) -0.051(12) 0.051(15) -0.132(13)
O124 0.047(8) 0.158(17) 0.015(6) -0.022(9) 0.004(6) -0.031(12)
O125 0.048(10) 0.22(3) 0.051(10) 0.013(15) 0.014(9) 0.038(15)
O126 0.17(3) 0.11(2) 0.18(3) 0.00(2) -0.04(3) 0.07(2)
O127 0.0657(19) 0.066(2) 0.067(2) -0.0014(14) 0.0003(14) 0.0009(14)
O128 0.116(13) 0.073(11) 0.075(12) -0.024(9) 0.048(11) -0.077(10)
O129 0.120(2) 0.120(2) 0.121(2) -0.0002(14) 0.0003(14) 0.0001(14)
O130 0.082(11) 0.074(11) 0.030(7) 0.003(7) -0.024(8) -0.039(10)
O131 0.105(13) 0.035(8) 0.020(7) 0.003(6) -0.008(8) -0.002(9)
O132 0.125(17) 0.070(12) 0.039(9) -0.028(8) 0.021(10) 0.002(12)
O133 0.1475(14) 0.1476(14) 0.1476(15) 0.0000(10) 0.0003(10) 0.0003(10)
O134 0.0691(19) 0.070(2) 0.070(2) 0.0007(14) -0.0007(14) -0.0001(14)
O135 0.285(15) 0.123(15) 0.90(5) 0.28(2) -0.49(2) -0.169(13)
O136 0.0451(19) 0.0443(19) 0.044(2) 0.0010(14) 0.0007(14) -0.0005(14)
O137 0.0586(19) 0.059(2) 0.059(2) 0.0004(14) 0.0013(14) 0.0002(14)
C56 0.085(2) 0.085(2) 0.085(2) 0.0002(14) -0.0002(14) 0.0000(14)
O139 0.040(8) 0.028(8) 0.084(11) 0.014(8) -0.009(8) -0.027(7)
O140 0.0253(18) 0.0239(19) 0.0256(19) 0.0011(14) -0.0004(14) -0.0004(14)
O141 0.21(3) 0.20(3) 0.085(16) 0.087(17) -0.004(19) 0.05(3)
O142 0.014(6) 0.024(8) 0.151(17) -0.004(9) -0.023(9) 0.007(6)
O143 0.057(9) 0.085(11) 0.047(8) -0.024(8) -0.029(8) 0.045(9)
C64 0.361(2) 0.361(2) 0.361(2) -0.0001(14) 0.0000(14) 0.0000(14)
O145 0.0543(19) 0.055(2) 0.055(2) 0.0011(14) 0.0014(14) 0.0003(14)
O146 0.0336(18) 0.0335(19) 0.035(2) 0.0002(14) 0.0016(14) -0.0004(14)
O148 0.013(5) 0.052(9) 0.034(7) 0.005(6) 0.009(5) 0.018(6)
O149 0.023(6) 0.052(8) 0.014(5) 0.004(6) 0.005(5) 0.005(6)
O150 0.031(6) 0.054(8) 0.018(6) -0.002(6) -0.001(5) 0.010(7)
O151 0.016(6) 0.041(8) 0.031(7) -0.009(6) 0.008(5) -0.011(6)
O152 0.007(5) 0.031(7) 0.035(6) 0.004(5) -0.009(5) 0.008(5)
O153 0.0223(18) 0.0219(19) 0.0226(19) 0.0007(14) -0.0005(14) -0.0002(14)
O154 0.027(7) 0.088(12) 0.036(8) -0.018(8) 0.006(6) -0.027(8)
O155 0.012(5) 0.047(8) 0.056(9) 0.004(7) 0.006(6) -0.004(6)
O156 0.019(5) 0.035(7) 0.026(6) 0.012(5) -0.002(5) 0.008(6)
O157 0.022(6) 0.076(11) 0.011(6) 0.002(6) -0.001(5) -0.006(7)
O158 0.025(6) 0.032(7) 0.051(8) 0.002(6) 0.013(6) 0.006(6)
O159 0.0327(18) 0.0337(19) 0.032(2) 0.0001(14) 0.0011(14) 0.0000(14)
O1W 0.058(11) 0.096(14) 0.087(13) -0.054(11) -0.004(10) 0.024(11)
O2W 0.134(16) 0.024(8) 0.043(9) 0.001(7) 0.004(10) 0.000(10)
O3W 0.1227(10) 0.1228(10) 0.1228(11) 0.0000(7) 0.0000(7) -0.0002(7)
O4W 0.108(17) 0.22(2) 0.049(10) 0.081(13) 0.000(11) 0.041(18)
O5W 0.18(3) 0.39(5) 0.058(13) 0.07(2) 0.078(15) -0.01(3)
O6W 0.151(18) 0.24(3) 0.019(8) 0.013(12) -0.004(11) 0.123(19)
O7W 0.039(8) 0.076(12) 0.085(13) -0.020(10) 0.003(9) 0.001(9)
O51 0.143(16) 0.105(15) 0.15(2) -0.027(15) 0.027(17) -0.113(13)
C1 0.0416(19) 0.042(2) 0.042(2) -0.0002(14) -0.0004(14) 0.0000(14)
C2 0.167(2) 0.167(2) 0.167(2) 0.0001(14) -0.0001(14) 0.0000(14)
C3 0.121(2) 0.121(2) 0.121(2) -0.0002(14) -0.0002(14) 0.0000(14)
C4 0.256(2) 0.256(2) 0.256(2) 0.0000(14) 0.0000(14) 0.0000(14)
C5 0.084(2) 0.083(2) 0.084(2) 0.0002(14) 0.0005(14) 0.0003(14)
C6 0.100(2) 0.100(2) 0.100(2) -0.0001(14) 0.0001(14) 0.0004(14)
C7 0.246(2) 0.246(2) 0.246(2) 0.0000(14) 0.0001(14) 0.0001(14)
O102 1.03(13) 0.39(6) 0.23(4) -0.18(4) -0.33(6) 0.46(7)
C9 0.0686(19) 0.068(2) 0.068(2) 0.0002(14) 0.0000(14) -0.0002(14)
C10 0.0673(19) 0.067(2) 0.067(2) 0.0003(14) 0.0000(14) 0.0003(14)
C11 0.0488(19) 0.048(2) 0.049(2) 0.0003(14) -0.0007(14) 0.0003(14)
C12 0.082(2) 0.082(2) 0.082(2) 0.0001(14) -0.0003(14) -0.0001(14)
C13 0.0622(19) 0.062(2) 0.063(2) 0.0002(14) 0.0001(14) 0.0000(14)
C14 0.079(2) 0.079(2) 0.079(2) 0.0000(14) 0.0003(14) -0.0001(14)
C15 0.102(2) 0.102(2) 0.102(2) 0.0001(14) 0.0000(14) 0.0002(14)
C16 0.352(2) 0.352(2) 0.352(2) 0.0000(14) 0.0000(14) 0.0000(14)
C17 0.0653(19) 0.065(2) 0.065(2) 0.0003(14) -0.0003(14) 0.0003(14)
C18 0.095(2) 0.095(2) 0.095(2) 0.0000(14) -0.0002(14) 0.0001(14)
C19 0.098(2) 0.098(2) 0.097(2) -0.0002(14) -0.0002(14) 0.0000(14)
C20 0.241(2) 0.241(2) 0.241(2) 0.0001(14) -0.0001(14) 0.0000(14)
C21 0.0549(19) 0.055(2) 0.055(2) 0.0002(14) -0.0007(14) 0.0003(14)
C22 0.0452(19) 0.045(2) 0.045(2) 0.0005(14) -0.0007(14) 0.0005(14)
C24 0.090(2) 0.090(2) 0.090(2) 0.0000(14) -0.0002(14) 0.0005(14)
C25 0.0630(19) 0.064(2) 0.063(2) -0.0002(14) -0.0002(14) 0.0002(14)
C27 0.080(2) 0.080(2) 0.080(2) 0.0001(14) 0.0002(14) 0.0003(14)
C28 0.079(2) 0.079(2) 0.080(2) -0.0005(14) 0.0000(14) 0.0000(14)
C29 0.0523(19) 0.052(2) 0.053(2) -0.0003(14) 0.0004(14) 0.0006(14)
C30 0.0462(19) 0.046(2) 0.047(2) -0.0003(14) 0.0003(14) 0.0001(14)
C31 0.0612(19) 0.061(2) 0.062(2) 0.0001(14) 0.0003(14) -0.0007(14)
C32 0.103(2) 0.103(2) 0.103(2) 0.0000(14) -0.0001(14) -0.0002(14)
C33 0.123(2) 0.123(2) 0.123(2) 0.0002(14) -0.0001(14) -0.0001(14)
C34 0.164(2) 0.164(2) 0.164(2) 0.0001(14) 0.0000(14) 0.0001(14)
C36 0.114(2) 0.114(2) 0.114(2) -0.0002(14) -0.0001(14) 0.0005(14)
C37 0.0686(19) 0.069(2) 0.068(2) 0.0002(14) 0.0000(14) 0.0000(14)
C38 0.0718(19) 0.072(2) 0.071(2) 0.0002(14) -0.0001(14) 0.0001(14)
C39 0.0700(19) 0.070(2) 0.070(2) 0.0003(14) 0.0002(14) -0.0001(14)
C40 0.171(2) 0.171(2) 0.171(2) 0.0001(14) 0.0000(14) -0.0001(14)
C41 0.074(2) 0.074(2) 0.074(2) -0.0001(14) 0.0003(14) 0.0001(14)
C42 0.073(2) 0.073(2) 0.073(2) -0.0001(14) 0.0000(14) -0.0003(14)
C43 0.113(2) 0.113(2) 0.113(2) -0.0002(14) 0.0003(14) -0.0001(14)
C44 0.751(2) 0.751(2) 0.751(2) 0.0000(14) 0.0000(14) 0.0000(14)
C45 0.079(2) 0.079(2) 0.079(2) 0.0000(14) -0.0005(14) 0.0000(14)
C46 0.0609(19) 0.062(2) 0.061(2) -0.0004(14) -0.0004(14) -0.0003(14)
C47 0.0634(19) 0.063(2) 0.063(2) -0.0001(14) -0.0004(14) -0.0005(14)
C48 0.140(2) 0.140(2) 0.140(2) -0.0003(14) 0.0001(14) 0.0001(14)
C49 0.460(2) 0.460(2) 0.460(2) 0.0000(14) 0.0000(14) 0.0001(14)
C51 0.198(2) 0.198(2) 0.198(2) 0.0001(14) 0.0002(14) 0.0001(14)
C52 0.318(2) 0.318(2) 0.318(2) 0.0000(14) 0.0000(14) 0.0000(14)
C53 0.0688(19) 0.069(2) 0.069(2) 0.0001(14) 0.0005(14) 0.0000(14)
C54 0.0439(19) 0.044(2) 0.043(2) 0.0005(14) 0.0006(14) -0.0006(14)
C55 0.115(2) 0.115(2) 0.115(2) 0.0003(14) 0.0002(14) -0.0004(14)
C57 0.0531(19) 0.052(2) 0.053(2) 0.0001(14) -0.0002(14) 0.0001(14)
C58 0.074(2) 0.075(2) 0.074(2) 0.0002(14) 0.0000(14) -0.0003(14)
C59 0.120(2) 0.120(2) 0.120(2) 0.0001(14) 0.0001(14) -0.0001(14)
C60 0.325(2) 0.325(2) 0.325(2) 0.0001(14) 0.0000(14) 0.0000(14)
C61 0.0517(19) 0.052(2) 0.052(2) -0.0002(14) 0.0006(14) -0.0002(14)
C62 0.0701(19) 0.070(2) 0.070(2) -0.0002(14) 0.0003(14) -0.0003(14)
C63 0.284(2) 0.284(2) 0.284(2) 0.0000(14) 0.0001(14) 0.0000(14)
C65 0.0542(19) 0.055(2) 0.054(2) 0.0004(14) 0.0002(14) -0.0006(14)
C66 0.249(2) 0.249(2) 0.249(2) 0.0001(14) 0.0000(14) 0.0001(14)
C69 0.0368(19) 0.037(2) 0.037(2) -0.0001(14) 0.0000(14) 0.0006(14)
C70 0.0320(19) 0.032(2) 0.032(2) -0.0008(14) -0.0010(14) -0.0005(14)
C71 0.0306(19) 0.032(2) 0.030(2) -0.0001(14) 0.0005(14) 0.0004(14)
C72 0.0459(19) 0.046(2) 0.046(2) -0.0009(14) -0.0005(14) 0.0001(14)
N1 0.0718(19) 0.071(2) 0.072(2) 0.0000(14) 0.0002(14) -0.0006(14)
N2 0.080(19) 0.35(6) 0.070(18) 0.08(3) 0.021(15) 0.07(3)
N3 0.0598(19) 0.059(2) 0.060(2) 0.0003(14) -0.0006(14) 0.0006(14)
N4 0.11(2) 0.077(18) 0.066(16) -0.001(13) 0.001(16) -0.023(16)
N5 0.100(18) 0.14(2) 0.077(16) -0.062(15) -0.013(14) 0.071(17)
N6 0.039(10) 0.102(17) 0.044(11) 0.021(11) -0.014(9) -0.019(11)
N7 0.054(11) 0.090(16) 0.079(15) -0.029(12) -0.015(11) 0.052(11)
N8 0.026(9) 0.15(2) 0.042(11) 0.019(13) -0.008(9) 0.002(13)
N9 0.080(15) 0.101(16) 0.13(2) -0.084(14) -0.037(14) 0.059(13)
N10 0.062(12) 0.076(15) 0.046(11) -0.028(10) -0.007(10) 0.006(12)
N11 0.035(10) 0.15(2) 0.059(13) -0.001(14) 0.034(9) -0.026(13)
N12 0.054(12) 0.14(2) 0.027(9) 0.007(12) -0.007(9) -0.027(14)
N13 0.036(9) 0.066(13) 0.042(10) 0.017(9) -0.016(8) 0.010(10)
N14 0.096(2) 0.096(2) 0.095(2) 0.0000(14) 0.0003(14) 0.0001(14)
N15 0.2826(10) 0.2826(10) 0.2826(11) 0.0000(7) 0.0000(7) 0.0000(7)
N16 0.23(3) 0.14(3) 0.11(2) -0.01(2) 0.07(2) 0.11(3)
N17 0.123(18) 0.14(2) 0.131(16) 0.106(14) 0.098(14) 0.043(17)
C23 0.146(2) 0.146(2) 0.145(2) -0.0002(14) 0.0000(14) 0.0002(14)
C35 0.114(2) 0.113(2) 0.114(2) 0.0002(14) 0.0001(14) -0.0001(14)
C26 0.0579(19) 0.057(2) 0.057(2) -0.0005(14) 0.0000(14) 0.0006(14)
C50 0.104(2) 0.105(2) 0.105(2) 0.0000(14) 0.0000(14) -0.0001(14)

loop_
_atom_type_symbol
_atom_type_description
_atom_type_scat_dispersion_real
_atom_type_scat_dispersion_imag
_atom_type_scat_source
C C 0.0181 0.0091 'International Tables Vol C Tables 4.2.6.8 and 6.1.1.4'
H H 0.0000 0.0000 'International Tables Vol C Tables 4.2.6.8 and 6.1.1.4'
N N 0.0311 0.0180 'International Tables Vol C Tables 4.2.6.8 and 6.1.1.4'
O O 0.0492 0.0322 'International Tables Vol C Tables 4.2.6.8 and 6.1.1.4'
Cl Cl 0.3639 0.7018 'International Tables Vol C Tables 4.2.6.8 and 6.1.1.4'
Br Br -0.6763 1.2805 'International Tables Vol C Tables 4.2.6.8 and 6.1.1.4'
Er Er -9.4367 3.9380 'International Tables Vol C Tables 4.2.6.8 and 6.1.1.4'

loop_
_geom_angle_atom_site_label_1
_geom_angle_atom_site_label_2
_geom_angle_atom_site_label_3
_geom_angle
_geom_angle_site_symmetry_1
_geom_angle_site_symmetry_3
O30 Er1 O32 115.8(5) . .
O30 Er1 O16 69.5(5) . .
O32 Er1 O16 146.3(5) . .
O30 Er1 O7 148.1(5) . .
O32 Er1 O7 75.1(5) . .
O16 Er1 O7 119.2(4) . .
O30 Er1 O26 139.2(5) . .
O32 Er1 O26 76.6(5) . .
O16 Er1 O26 79.9(5) . .
O7 Er1 O26 71.0(4) . .
O30 Er1 O6 76.2(5) . .
O32 Er1 O6 142.0(4) . .
O16 Er1 O6 71.2(5) . .
O7 Er1 O6 78.3(4) . .
O26 Er1 O6 119.1(4) . .
O30 Er1 O107 83.2(6) . .
O32 Er1 O107 67.8(5) . .
O16 Er1 O107 80.5(5) . .
O7 Er1 O107 127.4(5) . .
O26 Er1 O107 65.3(5) . .
O6 Er1 O107 149.4(5) . .
O30 Er1 O151 70.4(5) . .
O32 Er1 O151 83.1(4) . .
O16 Er1 O151 127.1(5) . .
O7 Er1 O151 82.1(4) . .
O26 Er1 O151 149.6(4) . .
O6 Er1 O151 66.7(4) . .
O107 Er1 O151 126.7(5) . .
O30 Er1 Er9 40.9(3) . .
O32 Er1 Er9 127.3(3) . .
O16 Er1 Er9 79.9(3) . .
O7 Er1 Er9 107.8(3) . .
O26 Er1 Er9 155.6(3) . .
O6 Er1 Er9 40.2(3) . .
O107 Er1 Er9 124.1(4) . .
O151 Er1 Er9 47.2(3) . .
O30 Er1 Er25 124.4(3) . .
O32 Er1 Er25 41.8(3) . .
O16 Er1 Er25 106.1(4) . .
O7 Er1 Er25 84.4(3) . .
O26 Er1 Er25 40.5(3) . .
O6 Er1 Er25 157.7(3) . .
O107 Er1 Er25 43.1(4) . .
O151 Er1 Er25 124.9(3) . .
Er9 Er1 Er25 161.97(5) . .
O30 Er1 Er8 139.3(4) . .
O32 Er1 Er8 37.1(3) . .
O16 Er1 Er8 151.2(3) . .
O7 Er1 Er8 38.6(3) . .
O26 Er1 Er8 74.8(3) . .
O6 Er1 Er8 109.7(3) . .
O107 Er1 Er8 100.7(4) . .
O151 Er1 Er8 75.3(3) . .
Er9 Er1 Er8 120.23(4) . .
Er25 Er1 Er8 61.68(3) . .
O30 Er1 Er24 36.3(4) . .
O32 Er1 Er24 135.0(3) . .
O16 Er1 Er24 34.5(3) . .
O7 Er1 Er24 149.5(3) . .
O26 Er1 Er24 106.5(3) . .
O6 Er1 Er24 76.9(3) . .
O107 Er1 Er24 73.1(4) . .
O151 Er1 Er24 103.9(3) . .
Er9 Er1 Er24 61.57(3) . .
Er25 Er1 Er24 113.94(4) . .
Er8 Er1 Er24 171.93(4) . .
O36 Er2 O9 150.4(4) . .
O36 Er2 O19 115.7(5) . .
O9 Er2 O19 76.7(5) . .
O36 Er2 O13 78.6(4) . .
O9 Er2 O13 76.9(5) . .
O19 Er2 O13 143.1(4) . .
O36 Er2 O113 79.4(5) . .
O9 Er2 O113 129.0(5) . .
O19 Er2 O113 65.3(5) . .
O13 Er2 O113 150.5(5) . .
O36 Er2 O25 71.8(5) . .
O9 Er2 O25 115.5(5) . .
O19 Er2 O25 143.1(5) . .
O13 Er2 O25 72.5(5) . .
O113 Er2 O25 82.1(5) . .
O36 Er2 O28 138.3(5) . .
O9 Er2 O28 69.6(4) . .
O19 Er2 O28 74.3(4) . .
O13 Er2 O28 118.9(4) . .
O113 Er2 O28 68.3(5) . .
O25 Er2 O28 78.1(5) . .
O36 Er2 O152 71.7(4) . .
O9 Er2 O152 83.1(4) . .
O19 Er2 O152 85.9(4) . .
O13 Er2 O152 65.7(4) . .
O113 Er2 O152 124.4(5) . .
O25 Er2 O152 128.5(5) . .
O28 Er2 O152 149.2(4) . .
O36 Er2 Er8 42.2(3) . .
O9 Er2 Er8 108.6(3) . .
O19 Er2 Er8 129.0(3) . .
O13 Er2 Er8 41.4(3) . .
O113 Er2 Er8 121.5(4) . .
O25 Er2 Er8 82.1(4) . .
O28 Er2 Er8 156.4(3) . .
O152 Er2 Er8 46.6(3) . .
O36 Er2 Er20 122.9(3) . .
O9 Er2 Er20 84.3(3) . .
O19 Er2 Er20 39.4(3) . .
O13 Er2 Er20 157.1(3) . .
O113 Er2 Er20 44.7(4) . .
O25 Er2 Er20 104.8(4) . .
O28 Er2 Er20 40.4(3) . .
O152 Er2 Er20 125.3(3) . .
Er8 Er2 Er20 161.35(5) . .
O36 Er2 Er6 139.2(4) . .
O9 Er2 Er6 39.8(4) . .
O19 Er2 Er6 38.3(3) . .
O13 Er2 Er6 108.2(3) . .
O113 Er2 Er6 101.3(4) . .
O25 Er2 Er6 149.1(3) . .
O28 Er2 Er6 74.9(3) . .
O152 Er2 Er6 74.9(3) . .
Er8 Er2 Er6 119.63(4) . .
Er20 Er2 Er6 62.08(3) . .
O36 Er2 Er23 35.4(3) . .
O9 Er2 Er23 148.4(4) . .
O19 Er2 Er23 134.0(3) . .
O13 Er2 Er23 78.0(3) . .
O113 Er2 Er23 72.7(4) . .
O25 Er2 Er23 37.1(3) . .
O28 Er2 Er23 107.1(3) . .
O152 Er2 Er23 103.6(3) . .
Er8 Er2 Er23 61.38(3) . .
Er20 Er2 Er23 114.10(4) . .
Er6 Er2 Er23 171.84(4) . .
O43 Er3 O37 116.7(5) . .
O43 Er3 O6 151.9(5) . .
O37 Er3 O6 72.9(5) . .
O43 Er3 O27 70.3(5) . .
O37 Er3 O27 144.4(5) . .
O6 Er3 O27 118.6(4) . .
O43 Er3 O17 77.8(5) . .
O37 Er3 O17 144.0(5) . .
O6 Er3 O17 80.7(4) . .
O27 Er3 O17 70.3(4) . .
O43 Er3 O159 72.3(5) . 3_655
O37 Er3 O159 85.0(5) . 3_655
O6 Er3 O159 83.0(4) . 3_655
O27 Er3 O159 128.1(5) . 3_655
O17 Er3 O159 67.6(4) . 3_655
O43 Er3 O16 136.8(6) . .
O37 Er3 O16 74.1(5) . .
O6 Er3 O16 70.2(5) . .
O27 Er3 O16 78.8(5) . .
O17 Er3 O16 119.3(4) . .
O159 Er3 O16 149.8(5) 3_655 .
O43 Er3 O101 79.0(5) . .
O37 Er3 O101 67.0(5) . .
O6 Er3 O101 127.3(5) . .
O27 Er3 O101 81.5(5) . .
O17 Er3 O101 148.1(5) . .
O159 Er3 O101 124.4(5) 3_655 .
O16 Er3 O101 67.0(5) . .
O43 Er3 Er15 42.2(4) . .
O37 Er3 Er15 129.2(4) . .
O6 Er3 Er15 110.5(3) . .
O27 Er3 Er15 80.8(3) . .
O17 Er3 Er15 41.3(3) . .
O159 Er3 Er15 47.4(3) 3_655 .
O16 Er3 Er15 156.5(3) . .
O101 Er3 Er15 121.1(4) . .
O43 Er3 Er24 122.6(4) . .
O37 Er3 Er24 40.0(4) . .
O6 Er3 Er24 82.4(3) . .
O27 Er3 Er24 105.4(3) . .
O17 Er3 Er24 157.4(3) . .
O159 Er3 Er24 125.0(3) 3_655 .
O16 Er3 Er24 39.7(3) . .
O101 Er3 Er24 44.9(4) . .
Er15 Er3 Er24 161.36(5) . .
O43 Er3 Er9 141.1(4) . .
O37 Er3 Er9 38.0(3) . .
O6 Er3 Er9 36.0(3) . .
O27 Er3 Er9 148.6(3) . .
O17 Er3 Er9 109.7(3) . .
O159 Er3 Er9 75.8(3) 3_655 .
O16 Er3 Er9 74.3(3) . .
O101 Er3 Er9 102.1(4) . .
Er15 Er3 Er9 120.89(4) . .
Er24 Er3 Er9 61.90(3) . .
O43 Er3 Er29 35.8(4) . .
O37 Er3 Er29 134.8(3) . .
O6 Er3 Er29 151.0(3) . .
O27 Er3 Er29 35.5(3) . .
O17 Er3 Er29 76.9(3) . .
O159 Er3 Er29 104.8(3) 3_655 .
O16 Er3 Er29 105.4(3) . .
O101 Er3 Er29 71.5(4) . .
Er15 Er3 Er29 61.91(3) . .
Er24 Er3 Er29 113.14(4) . .
Er9 Er3 Er29 172.79(5) . .
O48 Er4 O22 149.5(5) . .
O48 Er4 O18 71.1(6) . .
O22 Er4 O18 120.6(5) . .
O48 Er4 O23 115.5(5) . .
O22 Er4 O23 73.3(4) . .
O18 Er4 O23 143.2(5) . .
O48 Er4 O116 81.5(5) . .
O22 Er4 O116 126.6(4) . .
O18 Er4 O116 79.8(5) . .
O23 Er4 O116 66.5(4) . .
O48 Er4 O10 78.4(5) . .
O22 Er4 O10 79.3(4) . .
O18 Er4 O10 72.3(5) . .
O23 Er4 O10 143.5(4) . .
O116 Er4 O10 149.6(4) . .
O48 Er4 O12 139.1(5) . .
O22 Er4 O12 70.2(5) . .
O18 Er4 O12 77.3(5) . .
O23 Er4 O12 76.7(5) . .
O116 Er4 O12 67.7(5) . .
O10 Er4 O12 116.0(5) . .
O48 Er4 O153 70.2(5) . .
O22 Er4 O153 82.1(4) . .
O18 Er4 O153 127.9(5) . .
O23 Er4 O153 85.6(4) . .
O116 Er4 O153 126.3(4) . .
O10 Er4 O153 66.9(4) . .
O12 Er4 O153 150.3(5) . .
O48 Er4 Er6 40.9(4) . .
O22 Er4 Er6 110.0(3) . .
O18 Er4 Er6 80.9(4) . .
O23 Er4 Er6 129.1(3) . .
O116 Er4 Er6 122.3(3) . .
O10 Er4 Er6 42.1(3) . .
O12 Er4 Er6 153.8(4) . .
O153 Er4 Er6 47.1(3) . .
O48 Er4 Er30 124.4(4) . .
O22 Er4 Er30 81.7(3) . .
O18 Er4 Er30 105.5(4) . .
O23 Er4 Er30 39.3(3) . .
O116 Er4 Er30 45.0(3) . .
O10 Er4 Er30 155.8(3) . .
O12 Er4 Er30 42.3(4) . .
O153 Er4 Er30 124.9(3) . .
Er6 Er4 Er30 161.90(5) . .
O48 Er4 Er9 138.3(4) . .
O22 Er4 Er9 36.3(3) . .
O18 Er4 Er9 150.6(4) . .
O23 Er4 Er9 38.3(3) . .
O116 Er4 Er9 101.8(3) . .
O10 Er4 Er9 108.4(3) . .
O12 Er4 Er9 76.4(4) . .
O153 Er4 Er9 75.0(3) . .
Er6 Er4 Er9 120.07(4) . .
Er30 Er4 Er9 61.42(3) . .
O48 Er4 Er28 36.4(4) . .
O22 Er4 Er28 152.6(3) . .
O18 Er4 Er28 35.9(4) . .
O23 Er4 Er28 133.3(3) . .
O116 Er4 Er28 71.6(3) . .
O10 Er4 Er28 78.7(3) . .
O12 Er4 Er28 105.8(4) . .
O153 Er4 Er28 103.7(3) . .
Er6 Er4 Er28 61.41(3) . .
Er30 Er4 Er28 114.16(4) . .
Er9 Er4 Er28 171.10(4) . .
O31 Er5 O8 150.6(5) . .
O31 Er5 O44 117.5(5) . .
O8 Er5 O44 72.2(5) . .
O31 Er5 O33 69.1(5) . .
O8 Er5 O33 122.4(5) . .
O44 Er5 O33 141.1(5) . .
O31 Er5 O20 136.8(5) . .
O8 Er5 O20 71.5(5) . .
O44 Er5 O20 74.0(5) . .
O33 Er5 O20 77.6(5) . .
O31 Er5 O3 78.8(5) . .
O8 Er5 O3 80.3(4) . .
O44 Er5 O3 146.1(4) . .
O33 Er5 O3 71.1(4) . .
O20 Er5 O3 115.8(4) . .
O31 Er5 O119 79.7(5) . .
O8 Er5 O119 127.4(4) . .
O44 Er5 O119 66.2(5) . .
O33 Er5 O119 78.6(5) . .
O20 Er5 O119 67.2(5) . .
O3 Er5 O119 147.5(4) . .
O31 Er5 O156 72.5(5) . .
O8 Er5 O156 80.5(4) . .
O44 Er5 O156 88.2(4) . .
O33 Er5 O156 127.8(4) . .
O20 Er5 O156 150.3(5) . .
O3 Er5 O156 67.7(4) . .
O119 Er5 O156 127.1(4) . .
O31 Er5 Er13 42.3(4) . .
O8 Er5 Er13 109.6(3) . .
O44 Er5 Er13 132.0(3) . .
O33 Er5 Er13 80.4(4) . .
O20 Er5 Er13 153.7(3) . .
O3 Er5 Er13 42.1(3) . .
O119 Er5 Er13 122.0(3) . .
O156 Er5 Er13 47.4(3) . .
O31 Er5 Er19 122.6(4) . .
O8 Er5 Er19 82.6(3) . .
O44 Er5 Er19 37.1(3) . .
O33 Er5 Er19 105.1(4) . .
O20 Er5 Er19 42.3(3) . .
O3 Er5 Er19 156.3(3) . .
O119 Er5 Er19 44.8(3) . .
O156 Er5 Er19 125.3(3) . .
Er13 Er5 Er19 161.59(4) . .
O31 Er5 Er16 139.1(4) . .
O8 Er5 Er16 36.1(4) . .
O44 Er5 Er16 37.8(3) . .
O33 Er5 Er16 151.8(4) . .
O20 Er5 Er16 77.0(4) . .
O3 Er5 Er16 110.0(3) . .
O119 Er5 Er16 102.2(3) . .
O156 Er5 Er16 74.5(3) . .
Er13 Er5 Er16 120.14(4) . .
Er19 Er5 Er16 61.95(3) . .
O31 Er5 Er11 165.3(4) . 3_655
O8 Er5 Er11 36.9(3) . 3_655
O44 Er5 Er11 75.1(3) . 3_655
O33 Er5 Er11 96.4(4) . 3_655
O20 Er5 Er11 35.6(4) . 3_655
O3 Er5 Er11 94.6(3) . 3_655
O119 Er5 Er11 100.3(3) . 3_655
O156 Er5 Er11 117.4(3) . 3_655
Er13 Er5 Er11 135.53(4) . 3_655
Er19 Er5 Er11 62.12(3) . 3_655
Er16 Er5 Er11 55.55(3) . 3_655
O47 Er6 O48 72.0(6) . .
O47 Er6 O35 80.3(5) . .
O48 Er6 O35 115.5(6) . .
O47 Er6 O10 76.0(5) . .
O48 Er6 O10 78.3(5) . .
O35 Er6 O10 147.1(5) . .
O47 Er6 O19 126.7(5) . .
O48 Er6 O19 80.8(5) . .
O35 Er6 O19 71.3(5) . .
O10 Er6 O19 141.6(4) . .
O47 Er6 O9 142.2(5) . .
O48 Er6 O9 145.5(5) . .
O35 Er6 O9 77.0(5) . .
O10 Er6 O9 109.2(4) . .
O19 Er6 O9 73.0(4) . .
O47 Er6 O157 78.6(5) . .
O48 Er6 O157 148.2(5) . .
O35 Er6 O157 70.1(4) . .
O10 Er6 O157 83.1(4) . .
O19 Er6 O157 128.0(4) . .
O9 Er6 O157 65.4(4) . .
O47 Er6 O153 128.0(5) . .
O48 Er6 O153 66.9(5) . .
O35 Er6 O153 146.5(5) . .
O10 Er6 O153 65.8(4) . .
O19 Er6 O153 76.5(4) . .
O9 Er6 O153 85.1(4) . .
O157 Er6 O153 127.1(4) . .
O47 Er6 Er12 103.0(4) . .
O48 Er6 Er12 155.9(4) . .
O35 Er6 Er12 41.1(4) . .
O10 Er6 Er12 124.2(3) . .
O19 Er6 Er12 84.1(3) . .
O9 Er6 Er12 42.2(3) . .
O157 Er6 Er12 44.0(3) . .
O153 Er6 Er12 127.2(3) . .
O47 Er6 Er4 83.8(4) . .
O48 Er6 Er4 39.3(4) . .
O35 Er6 Er4 154.1(4) . .
O10 Er6 Er4 43.6(3) . .
O19 Er6 Er4 102.9(3) . .
O9 Er6 Er4 126.5(3) . .
O157 Er6 Er4 126.5(3) . .
O153 Er6 Er4 44.1(3) . .
Er12 Er6 Er4 164.69(5) . .
O47 Er6 Er2 156.9(4) . .
O48 Er6 Er2 111.2(4) . .
O35 Er6 Er2 77.8(4) . .
O10 Er6 Er2 127.1(3) . .
O19 Er6 Er2 37.4(3) . .
O9 Er6 Er2 37.0(3) . .
O157 Er6 Er2 100.6(3) . .
O153 Er6 Er2 71.0(3) . .
Er12 Er6 Er2 64.25(3) . .
Er4 Er6 Er2 113.55(4) . .
O47 Er6 Er10 39.0(4) . 3_655
O48 Er6 Er10 78.4(4) . 3_655
O35 Er6 Er10 112.3(4) . 3_655
O10 Er6 Er10 38.2(3) . 3_655
O19 Er6 Er10 158.1(3) . 3_655
O9 Er6 Er10 128.7(3) . 3_655
O157 Er6 Er10 71.1(3) . 3_655
O153 Er6 Er10 101.1(3) . 3_655
Er12 Er6 Er10 113.13(4) . 3_655
Er4 Er6 Er10 63.92(3) . 3_655
Er2 Er6 Er10 162.35(4) . 3_655
O39 Er7 O15 68.6(5) . .
O39 Er7 O45 117.7(6) . .
O15 Er7 O45 147.1(4) . .
O39 Er7 O13 150.3(5) . .
O15 Er7 O13 119.5(5) . .
O45 Er7 O13 72.4(5) . .
O39 Er7 O25 136.7(5) . .
O15 Er7 O25 78.7(5) . .
O45 Er7 O25 76.9(5) . .
O13 Er7 O25 71.3(5) . .
O39 Er7 O5 76.9(5) . .
O15 Er7 O5 71.0(4) . .
O45 Er7 O5 141.0(4) . .
O13 Er7 O5 79.3(4) . .
O25 Er7 O5 118.7(4) . .
O39 Er7 O98 80.1(5) . .
O15 Er7 O98 81.6(4) . .
O45 Er7 O98 68.7(5) . .
O13 Er7 O98 128.0(5) . .
O25 Er7 O98 67.4(5) . .
O5 Er7 O98 149.2(4) . .
O39 Er7 O154 72.1(5) . .
O15 Er7 O154 126.0(5) . .
O45 Er7 O154 84.5(5) . .
O13 Er7 O154 81.9(5) . .
O25 Er7 O154 150.8(5) . .
O5 Er7 O154 65.1(4) . .
O98 Er7 O154 125.9(5) . .
O39 Er7 Er16 41.2(4) . .
O15 Er7 Er16 79.0(4) . .
O45 Er7 Er16 128.5(4) . .
O13 Er7 Er16 109.7(3) . .
O25 Er7 Er16 154.4(3) . .
O5 Er7 Er16 40.6(3) . .
O98 Er7 Er16 121.3(3) . .
O154 Er7 Er16 47.2(4) . .
O39 Er7 Er23 123.7(4) . .
O15 Er7 Er23 107.4(3) . .
O45 Er7 Er23 40.6(3) . .
O13 Er7 Er23 82.9(3) . .
O25 Er7 Er23 41.9(3) . .
O5 Er7 Er23 158.0(3) . .
O98 Er7 Er23 45.1(3) . .
O154 Er7 Er23 125.0(3) . .
Er16 Er7 Er23 161.27(5) . .
O39 Er7 Er8 139.7(4) . .
O15 Er7 Er8 151.7(4) . .
O45 Er7 Er8 36.1(4) . .
O13 Er7 Er8 37.5(3) . .
O25 Er7 Er8 77.0(4) . .
O5 Er7 Er8 108.7(3) . .
O98 Er7 Er8 102.0(3) . .
O154 Er7 Er8 74.7(4) . .
Er16 Er7 Er8 120.10(4) . .
Er23 Er7 Er8 61.75(3) . .
O39 Er7 Er2 164.7(4) . .
O15 Er7 Er2 96.3(4) . .
O45 Er7 Er2 76.4(4) . .
O13 Er7 Er2 35.8(3) . .
O25 Er7 Er2 36.1(3) . .
O5 Er7 Er2 96.0(3) . .
O98 Er7 Er2 100.9(3) . .
O154 Er7 Er2 117.7(4) . .
Er16 Er7 Er2 135.79(4) . .
Er23 Er7 Er2 62.07(3) . .
Er8 Er7 Er2 55.36(3) . .
O45 Er8 O34 79.6(5) . .
O45 Er8 O13 74.5(5) . .
O34 Er8 O13 146.3(5) . .
O45 Er8 O32 131.5(5) . .
O34 Er8 O32 75.7(5) . .
O13 Er8 O32 137.9(5) . .
O45 Er8 O36 73.3(5) . .
O34 Er8 O36 116.4(5) . .
O13 Er8 O36 76.3(5) . .
O32 Er8 O36 81.3(5) . .
O45 Er8 O7 140.4(5) . .
O34 Er8 O7 79.3(5) . .
O13 Er8 O7 107.8(4) . .
O32 Er8 O7 73.8(4) . .
O36 Er8 O7 146.2(5) . .
O45 Er8 O152 128.9(5) . .
O34 Er8 O152 148.2(5) . .
O13 Er8 O152 64.7(4) . .
O32 Er8 O152 74.1(4) . .
O36 Er8 O152 68.4(4) . .
O7 Er8 O152 82.9(4) . .
O45 Er8 O155 75.4(5) . .
O34 Er8 O155 67.6(5) . .
O13 Er8 O155 85.0(4) . .
O32 Er8 O155 129.0(5) . .
O36 Er8 O155 146.8(5) . .
O7 Er8 O155 65.7(5) . .
O152 Er8 O155 127.1(4) . .
O45 Er8 Er18 102.3(4) . .
O34 Er8 Er18 41.1(4) . .
O13 Er8 Er18 125.4(3) . .
O32 Er8 Er18 85.4(3) . .
O36 Er8 Er18 156.7(3) . .
O7 Er8 Er18 43.0(3) . .
O152 Er8 Er18 125.8(3) . .
O155 Er8 Er18 43.8(3) . .
O45 Er8 Er2 84.2(4) . .
O34 Er8 Er2 154.7(4) . .
O13 Er8 Er2 41.7(3) . .
O32 Er8 Er2 101.5(3) . .
O36 Er8 Er2 39.4(3) . .
O7 Er8 Er2 124.7(3) . .
O152 Er8 Er2 44.9(3) . .
O155 Er8 Er2 126.5(3) . .
Er18 Er8 Er2 163.87(4) . .
O45 Er8 Er1 158.4(4) . .
O34 Er8 Er1 79.5(4) . .
O13 Er8 Er1 126.8(3) . .
O32 Er8 Er1 36.2(3) . .
O36 Er8 Er1 112.0(3) . .
O7 Er8 Er1 38.2(3) . .
O152 Er8 Er1 70.4(3) . .
O155 Er8 Er1 101.2(3) . .
Er18 Er8 Er1 64.18(3) . .
Er2 Er8 Er1 113.49(4) . .
O45 Er8 Er7 37.3(3) . .
O34 Er8 Er7 110.7(4) . .
O13 Er8 Er7 38.4(3) . .
O32 Er8 Er7 158.9(3) . .
O36 Er8 Er7 77.8(3) . .
O7 Er8 Er7 126.7(3) . .
O152 Er8 Er7 101.1(3) . .
O155 Er8 Er7 70.6(3) . .
Er18 Er8 Er7 113.01(4) . .
Er2 Er8 Er7 63.73(3) . .
Er1 Er8 Er7 161.78(4) . .
O24 Er9 O6 144.9(5) . .
O24 Er9 O22 77.3(5) . .
O6 Er9 O22 109.3(5) . .
O24 Er9 O30 117.2(5) . .
O6 Er9 O30 77.7(5) . .
O22 Er9 O30 145.1(5) . .
O24 Er9 O23 74.0(5) . .
O6 Er9 O23 141.0(5) . .
O22 Er9 O23 74.0(5) . .
O30 Er9 O23 80.0(5) . .
O24 Er9 O37 80.9(5) . .
O6 Er9 O37 73.0(5) . .
O22 Er9 O37 141.3(5) . .
O30 Er9 O37 73.5(5) . .
O23 Er9 O37 129.4(5) . .
O24 Er9 O158 68.0(5) . 3_655
O6 Er9 O158 82.4(5) . 3_655
O22 Er9 O158 67.9(4) . 3_655
O30 Er9 O158 146.0(5) . 3_655
O23 Er9 O158 130.6(5) . 3_655
O37 Er9 O158 74.4(5) . 3_655
O24 Er9 O151 146.9(4) . .
O6 Er9 O151 67.1(4) . .
O22 Er9 O151 82.9(4) . .
O30 Er9 O151 68.1(4) . .
O23 Er9 O151 75.1(4) . .
O37 Er9 O151 129.1(5) . .
O158 Er9 O151 127.7(4) 3_655 .
O24 Er9 Er1 156.0(3) . .
O6 Er9 Er1 42.9(3) . .
O22 Er9 Er1 125.1(3) . .
O30 Er9 Er1 39.8(4) . .
O23 Er9 Er1 102.2(3) . .
O37 Er9 Er1 83.9(4) . .
O158 Er9 Er1 125.2(3) 3_655 .
O151 Er9 Er1 45.2(3) . .
O24 Er9 Er10 39.9(3) . .
O6 Er9 Er10 124.6(3) . .
O22 Er9 Er10 42.6(3) . .
O30 Er9 Er10 156.1(4) . .
O23 Er9 Er10 85.0(4) . .
O37 Er9 Er10 102.9(4) . .
O158 Er9 Er10 45.6(3) 3_655 .
O151 Er9 Er10 125.4(3) . .
Er1 Er9 Er10 163.82(5) . .
O24 Er9 Er3 110.8(3) . .
O6 Er9 Er3 37.5(3) . .
O22 Er9 Er3 128.1(3) . .
O30 Er9 Er3 78.7(4) . .
O23 Er9 Er3 157.8(4) . .
O37 Er9 Er3 36.6(4) . .
O158 Er9 Er3 68.8(3) 3_655 .
O151 Er9 Er3 102.3(3) . .
Er1 Er9 Er3 64.22(3) . .
Er10 Er9 Er3 112.96(4) . .
O24 Er9 Er4 79.4(3) . .
O6 Er9 Er4 126.8(3) . .
O22 Er9 Er4 36.3(3) . .
O30 Er9 Er4 111.7(4) . .
O23 Er9 Er4 38.9(3) . .
O37 Er9 Er4 159.8(4) . .
O158 Er9 Er4 102.3(3) 3_655 .
O151 Er9 Er4 69.1(3) . .
Er1 Er9 Er4 112.96(4) . .
Er10 Er9 Er4 63.99(3) . .
Er3 Er9 Er4 160.93(4) . .
O24 Er10 O12 73.5(5) . .
O24 Er10 O10 146.5(5) . 3_655
O12 Er10 O10 117.2(5) . 3_655
O24 Er10 O22 75.3(5) . .
O12 Er10 O22 71.0(5) . .
O10 Er10 O22 78.8(4) 3_655 .
O24 Er10 O47 118.0(5) . 3_655
O12 Er10 O47 142.3(6) . 3_655
O10 Er10 O47 74.3(4) 3_655 3_655
O22 Er10 O47 144.9(5) . 3_655
O24 Er10 O18 139.8(5) . 3_655
O12 Er10 O18 76.1(5) . 3_655
O10 Er10 O18 71.9(5) 3_655 3_655
O22 Er10 O18 118.1(5) . 3_655
O47 Er10 O18 74.2(5) 3_655 3_655
O24 Er10 O143 82.8(5) . .
O12 Er10 O143 79.4(5) . .
O10 Er10 O143 129.2(5) 3_655 .
O22 Er10 O143 147.0(5) . .
O47 Er10 O143 67.7(5) 3_655 .
O18 Er10 O143 66.2(6) 3_655 .
O24 Er10 O158 68.5(4) . 3_655
O12 Er10 O158 129.0(5) . 3_655
O10 Er10 O158 82.2(4) 3_655 3_655
O22 Er10 O158 67.5(5) . 3_655
O47 Er10 O158 86.6(5) 3_655 3_655
O18 Er10 O158 151.0(5) 3_655 3_655
O143 Er10 O158 126.3(5) . 3_655
O24 Er10 Er9 39.5(4) . .
O12 Er10 Er9 82.4(4) . .
O10 Er10 Er9 107.9(3) 3_655 .
O22 Er10 Er9 40.8(3) . .
O47 Er10 Er9 130.5(4) 3_655 .
O18 Er10 Er9 155.0(4) 3_655 .
O143 Er10 Er9 122.3(4) . .
O158 Er10 Er9 46.7(3) 3_655 .
O24 Er10 Er28 125.2(4) . 3_655
O12 Er10 Er28 104.0(4) . 3_655
O10 Er10 Er28 84.8(3) 3_655 3_655
O22 Er10 Er28 157.6(3) . 3_655
O47 Er10 Er28 38.9(4) 3_655 3_655
O18 Er10 Er28 41.0(4) 3_655 3_655
O143 Er10 Er28 44.6(4) . 3_655
O158 Er10 Er28 125.4(3) 3_655 3_655
Er9 Er10 Er28 161.61(5) . 3_655
O24 Er10 Er6 138.4(3) . 3_655
O12 Er10 Er6 148.1(4) . 3_655
O10 Er10 Er6 38.3(3) 3_655 3_655
O22 Er10 Er6 110.5(3) . 3_655
O47 Er10 Er6 37.2(4) 3_655 3_655
O18 Er10 Er6 75.7(4) 3_655 3_655
O143 Er10 Er6 102.4(4) . 3_655
O158 Er10 Er6 75.9(3) 3_655 3_655
Er9 Er10 Er6 120.36(4) . 3_655
Er28 Er10 Er6 61.93(3) 3_655 3_655
O24 Er10 Er30 37.1(3) . .
O12 Er10 Er30 37.7(4) . .
O10 Er10 Er30 150.0(3) 3_655 .
O22 Er10 Er30 76.2(3) . .
O47 Er10 Er30 135.0(4) 3_655 .
O18 Er10 Er30 105.8(4) 3_655 .
O143 Er10 Er30 71.4(4) . .
O158 Er10 Er30 103.1(3) 3_655 .
Er9 Er10 Er30 61.28(3) . .
Er28 Er10 Er30 113.72(4) 3_655 .
Er6 Er10 Er30 171.75(4) 3_655 .
O42 Er11 O3 73.7(4) . .
O42 Er11 O20 144.0(5) . 3_655
O3 Er11 O20 116.0(4) . 3_655
O42 Er11 O14 118.1(5) . 3_655
O3 Er11 O14 149.5(4) . 3_655
O20 Er11 O14 72.2(5) 3_655 3_655
O42 Er11 O8 145.0(5) . 3_655
O3 Er11 O8 80.5(4) . 3_655
O20 Er11 O8 69.2(5) 3_655 3_655
O14 Er11 O8 75.4(5) 3_655 3_655
O42 Er11 O140 68.7(4) . .
O3 Er11 O140 128.9(4) . .
O20 Er11 O140 80.4(5) 3_655 .
O14 Er11 O140 80.5(4) 3_655 .
O8 Er11 O140 145.7(4) 3_655 .
O42 Er11 O33 73.1(5) . .
O3 Er11 O33 70.2(4) . .
O20 Er11 O33 78.0(5) 3_655 .
O14 Er11 O33 138.7(4) 3_655 .
O8 Er11 O33 119.6(5) 3_655 .
O140 Er11 O33 66.7(4) . .
O42 Er11 O150 85.9(4) . .
O3 Er11 O150 82.6(4) . .
O20 Er11 O150 128.6(5) 3_655 .
O14 Er11 O150 71.1(4) 3_655 .
O8 Er11 O150 67.5(4) 3_655 .
O140 Er11 O150 126.4(4) . .
O33 Er11 O150 149.2(4) . .
O42 Er11 Er16 130.3(3) . 3_655
O3 Er11 Er16 109.8(3) . 3_655
O20 Er11 Er16 81.2(4) 3_655 3_655
O14 Er11 Er16 40.3(3) 3_655 3_655
O8 Er11 Er16 40.6(3) 3_655 3_655
O140 Er11 Er16 120.8(3) . 3_655
O33 Er11 Er16 156.3(3) . 3_655
O150 Er11 Er16 47.7(3) . 3_655
O42 Er11 Er21 39.1(3) . .
O3 Er11 Er21 84.0(3) . .
O20 Er11 Er21 105.3(4) 3_655 .
O14 Er11 Er21 123.6(4) 3_655 .
O8 Er11 Er21 158.6(3) 3_655 .
O140 Er11 Er21 45.1(3) . .
O33 Er11 Er21 40.3(3) . .
O150 Er11 Er21 124.9(3) . .
Er16 Er11 Er21 160.81(5) 3_655 .
O42 Er11 Er13 37.4(3) . .
O3 Er11 Er13 37.6(3) . .
O20 Er11 Er13 147.7(3) 3_655 .
O14 Er11 Er13 140.0(4) 3_655 .
O8 Er11 Er13 110.7(3) 3_655 .
O140 Er11 Er13 103.5(3) . .
O33 Er11 Er13 74.4(3) . .
O150 Er11 Er13 75.2(3) . .
Er16 Er11 Er13 120.79(4) 3_655 .
Er21 Er11 Er13 62.33(3) . .
O42 Er11 Er19 135.2(3) . 3_655
O3 Er11 Er19 149.9(3) . 3_655
O20 Er11 Er19 37.4(3) 3_655 3_655
O14 Er11 Er19 36.2(3) 3_655 3_655
O8 Er11 Er19 75.8(3) 3_655 3_655
O140 Er11 Er19 70.3(3) . 3_655
O33 Er11 Er19 106.2(3) . 3_655
O150 Er11 Er19 104.6(3) . 3_655
Er16 Er11 Er19 61.34(3) 3_655 3_655
Er21 Er11 Er19 113.06(4) . 3_655
Er13 Er11 Er19 172.42(4) . 3_655
O46 Er12 O35 116.7(6) . .
O46 Er12 O29 76.8(6) . .
O35 Er12 O29 135.9(5) . .
O46 Er12 O28 145.2(5) . .
O35 Er12 O28 68.2(5) . .
O29 Er12 O28 78.2(5) . .
O46 Er12 O9 144.6(5) . .
O35 Er12 O9 79.2(5) . .
O29 Er12 O9 114.9(5) . .
O28 Er12 O9 69.0(4) . .
O46 Er12 O110 67.6(5) . .
O35 Er12 O110 79.6(5) . .
O29 Er12 O110 67.0(5) . .
O28 Er12 O110 80.5(5) . .
O9 Er12 O110 147.6(5) . .
O46 Er12 O11 73.9(5) . .
O35 Er12 O11 150.6(5) . .
O29 Er12 O11 71.8(5) . .
O28 Er12 O11 120.1(4) . .
O9 Er12 O11 78.5(4) . .
O110 Er12 O11 128.3(5) . .
O46 Er12 O157 85.0(5) . .
O35 Er12 O157 73.2(5) . .
O29 Er12 O157 150.5(5) . .
O28 Er12 O157 126.8(4) . .
O9 Er12 O157 69.0(4) . .
O110 Er12 O157 126.6(5) . .
O11 Er12 O157 81.0(5) . .
O46 Er12 Er6 128.5(5) . .
O35 Er12 Er6 41.7(4) . .
O29 Er12 Er6 154.5(4) . .
O28 Er12 Er6 79.6(3) . .
O9 Er12 Er6 44.0(4) . .
O110 Er12 Er6 121.2(4) . .
O11 Er12 Er6 109.4(3) . .
O157 Er12 Er6 47.4(3) . .
O46 Er12 Er27 39.8(4) . .
O35 Er12 Er27 123.0(4) . .
O29 Er12 Er27 42.1(4) . .
O28 Er12 Er27 106.8(3) . .
O9 Er12 Er27 155.1(4) . .
O110 Er12 Er27 45.1(4) . .
O11 Er12 Er27 83.4(3) . .
O157 Er12 Er27 124.8(3) . .
Er6 Er12 Er27 160.87(5) . .
O46 Er12 Er15 36.8(4) . 3_655
O35 Er12 Er15 140.3(4) . 3_655
O29 Er12 Er15 76.5(4) . 3_655
O28 Er12 Er15 151.5(3) . 3_655
O9 Er12 Er15 110.6(3) . 3_655
O110 Er12 Er15 101.4(4) . 3_655
O11 Er12 Er15 38.0(3) . 3_655
O157 Er12 Er15 75.0(3) . 3_655
Er6 Er12 Er15 120.93(4) . 3_655
Er27 Er12 Er15 60.87(3) . 3_655
O46 Er12 Er17 77.7(5) . .
O35 Er12 Er17 163.9(4) . .
O29 Er12 Er17 36.2(4) . .
O28 Er12 Er17 95.9(3) . .
O9 Er12 Er17 93.0(4) . .
O110 Er12 Er17 100.9(4) . .
O11 Er12 Er17 36.4(3) . .
O157 Er12 Er17 117.4(4) . .
Er6 Er12 Er17 135.72(4) . .
Er27 Er12 Er17 62.59(3) . .
Er15 Er12 Er17 55.73(3) 3_655 .
O1 Er13 O21 71.1(5) . .
O1 Er13 O42 131.0(5) . .
O21 Er13 O42 82.1(5) . .
O1 Er13 O3 141.7(4) . .
O21 Er13 O3 147.2(4) . .
O42 Er13 O3 72.5(4) . .
O1 Er13 O4 71.7(5) . .
O21 Er13 O4 79.0(5) . .
O42 Er13 O4 142.5(4) . .
O3 Er13 O4 109.0(4) . .
O1 Er13 O31 82.5(6) . .
O21 Er13 O31 114.4(6) . .
O42 Er13 O31 72.0(5) . .
O3 Er13 O31 77.6(5) . .
O4 Er13 O31 145.4(5) . .
O1 Er13 O148 127.4(5) . .
O21 Er13 O148 69.8(4) . .
O42 Er13 O148 75.7(5) . .
O3 Er13 O148 83.7(4) . .
O4 Er13 O148 67.5(4) . .
O31 Er13 O148 146.3(5) . .
O1 Er13 O156 75.6(4) . .
O21 Er13 O156 145.4(4) . .
O42 Er13 O156 128.5(4) . .
O3 Er13 O156 66.9(4) . .
O4 Er13 O156 81.8(4) . .
O31 Er13 O156 69.5(5) . .
O148 Er13 O156 127.4(4) . .
O1 Er13 Er14 82.3(4) . .
O21 Er13 Er14 40.7(4) . .
O42 Er13 Er14 103.4(3) . .
O3 Er13 Er14 126.0(3) . .
O4 Er13 Er14 44.1(3) . .
O31 Er13 Er14 154.4(4) . .
O148 Er13 Er14 45.2(3) . .
O156 Er13 Er14 125.7(3) . .
O1 Er13 Er5 103.6(4) . .
O21 Er13 Er5 154.1(4) . .
O42 Er13 Er5 83.2(3) . .
O3 Er13 Er5 42.9(3) . .
O4 Er13 Er5 124.4(3) . .
O31 Er13 Er5 40.2(4) . .
O148 Er13 Er5 126.5(3) . .
O156 Er13 Er5 45.5(3) . .
Er14 Er13 Er5 165.22(4) . .
O1 Er13 Er11 160.4(4) . .
O21 Er13 Er11 112.6(3) . .
O42 Er13 Er11 36.7(3) . .
O3 Er13 Er11 37.1(3) . .
O4 Er13 Er11 127.7(3) . .
O31 Er13 Er11 78.5(4) . .
O148 Er13 Er11 69.8(3) . .
O156 Er13 Er11 102.0(3) . .
Er14 Er13 Er11 113.44(4) . .
Er5 Er13 Er11 64.24(3) . .
O1 Er13 Er18 35.6(4) . .
O21 Er13 Er18 77.9(4) . .
O42 Er13 Er18 159.4(3) . .
O3 Er13 Er18 128.0(3) . .
O4 Er13 Er18 37.1(3) . .
O31 Er13 Er18 111.6(4) . .
O148 Er13 Er18 102.0(3) . .
O156 Er13 Er18 69.4(3) . .
Er14 Er13 Er18 64.12(3) . .
Er5 Er13 Er18 113.07(4) . .
Er11 Er13 Er18 161.75(4) . .
O21 Er14 O2 71.2(5) . .
O21 Er14 O17 150.3(4) . .
O2 Er14 O17 118.3(4) . .
O21 Er14 O41 117.6(6) . .
O2 Er14 O41 141.7(5) . .
O17 Er14 O41 73.7(5) . .
O21 Er14 O27 136.7(4) . .
O2 Er14 O27 75.3(5) . .
O17 Er14 O27 71.2(4) . .
O41 Er14 O27 75.4(6) . .
O21 Er14 O136 80.1(5) . .
O2 Er14 O136 80.4(5) . .
O17 Er14 O136 127.9(5) . .
O41 Er14 O136 65.9(5) . .
O27 Er14 O136 67.8(5) . .
O21 Er14 O4 77.9(5) . .
O2 Er14 O4 71.8(4) . .
O17 Er14 O4 79.1(4) . .
O41 Er14 O4 144.7(4) . .
O27 Er14 O4 116.5(4) . .
O136 Er14 O4 148.9(5) . .
O21 Er14 O148 71.5(4) . .
O2 Er14 O148 129.1(5) . .
O17 Er14 O148 82.5(4) . .
O41 Er14 O148 86.8(5) . .
O27 Er14 O148 151.4(5) . .
O136 Er14 O148 124.9(5) . .
O4 Er14 O148 67.5(4) . .
O21 Er14 Er13 41.2(3) . .
O2 Er14 Er13 82.3(3) . .
O17 Er14 Er13 109.7(3) . .
O41 Er14 Er13 130.2(5) . .
O27 Er14 Er13 154.2(3) . .
O136 Er14 Er13 121.3(4) . .
O4 Er14 Er13 42.3(3) . .
O148 Er14 Er13 46.9(3) . .
O21 Er14 Er29 123.5(3) . .
O2 Er14 Er29 102.6(3) . .
O17 Er14 Er29 83.5(3) . .
O41 Er14 Er29 40.1(4) . .
O27 Er14 Er29 40.8(3) . .
O136 Er14 Er29 44.4(4) . .
O4 Er14 Er29 155.8(3) . .
O148 Er14 Er29 126.8(3) . .
Er13 Er14 Er29 161.97(5) . .
O21 Er14 Er15 140.1(3) . .
O2 Er14 Er15 148.6(4) . .
O17 Er14 Er15 37.3(3) . .
O41 Er14 Er15 37.8(4) . .
O27 Er14 Er15 76.6(3) . .
O136 Er14 Er15 101.5(4) . .
O4 Er14 Er15 109.5(3) . .
O148 Er14 Er15 75.6(3) . .
Er13 Er14 Er15 120.59(4) . .
Er29 Er14 Er15 62.75(4) . .
O21 Er14 Er18 75.7(3) . .
O2 Er14 Er18 36.9(3) . .
O17 Er14 Er18 95.8(3) . .
O41 Er14 Er18 166.5(5) . .
O27 Er14 Er18 93.3(3) . .
O136 Er14 Er18 117.1(4) . .
O4 Er14 Er18 35.5(3) . .
O148 Er14 Er18 100.5(3) . .
Er13 Er14 Er18 60.84(3) . .
Er29 Er14 Er18 131.90(4) . .
Er15 Er14 Er18 132.98(4) . .
O40 Er15 O17 147.6(5) 3_655 .
O40 Er15 O46 73.0(6) 3_655 3_655
O17 Er15 O46 139.3(5) . 3_655
O40 Er15 O41 83.3(6) 3_655 .
O17 Er15 O41 74.3(5) . .
O46 Er15 O41 132.7(5) 3_655 .
O40 Er15 O11 76.8(5) 3_655 3_655
O17 Er15 O11 105.7(4) . 3_655
O46 Er15 O11 73.7(5) 3_655 3_655
O41 Er15 O11 139.7(6) . 3_655
O40 Er15 O43 118.2(5) 3_655 .
O17 Er15 O43 76.7(5) . .
O46 Er15 O43 84.4(6) 3_655 .
O41 Er15 O43 71.7(6) . .
O11 Er15 O43 148.6(5) 3_655 .
O40 Er15 O159 145.7(5) 3_655 3_655
O17 Er15 O159 65.3(4) . 3_655
O46 Er15 O159 74.2(5) 3_655 3_655
O41 Er15 O159 127.3(5) . 3_655
O11 Er15 O159 85.0(4) 3_655 3_655
O43 Er15 O159 67.3(5) . 3_655
O40 Er15 O149 68.1(4) 3_655 .
O17 Er15 O149 83.9(4) . .
O46 Er15 O149 127.0(5) 3_655 .
O41 Er15 O149 76.4(5) . .
O11 Er15 O149 63.7(4) 3_655 .
O43 Er15 O149 146.0(5) . .
O159 Er15 O149 128.2(4) 3_655 .
O40 Er15 Er3 157.7(4) 3_655 .
O17 Er15 Er3 42.4(3) . .
O46 Er15 Er3 102.9(5) 3_655 .
O41 Er15 Er3 84.1(4) . .
O11 Er15 Er3 123.8(3) 3_655 .
O43 Er15 Er3 39.8(4) . .
O159 Er15 Er3 43.1(3) 3_655 .
O149 Er15 Er3 126.2(3) . .
O40 Er15 Er17 39.9(4) 3_655 3_655
O17 Er15 Er17 123.8(3) . 3_655
O46 Er15 Er17 83.7(5) 3_655 3_655
O41 Er15 Er17 103.6(4) . 3_655
O11 Er15 Er17 41.8(3) 3_655 3_655
O43 Er15 Er17 157.8(4) . 3_655
O159 Er15 Er17 126.5(3) 3_655 3_655
O149 Er15 Er17 43.6(3) . 3_655
Er3 Er15 Er17 162.33(4) . 3_655
O40 Er15 Er27 37.4(4) 3_655 3_655
O17 Er15 Er27 171.7(3) . 3_655
O46 Er15 Er27 37.8(4) 3_655 3_655
O41 Er15 Er27 103.3(4) . 3_655
O11 Er15 Er27 81.3(3) 3_655 3_655
O43 Er15 Er27 95.1(4) . 3_655
O159 Er15 Er27 111.8(3) 3_655 3_655
O149 Er15 Er27 103.4(3) . 3_655
Er3 Er15 Er27 129.96(5) . 3_655
Er17 Er15 Er27 64.37(3) 3_655 3_655
O40 Er15 Er14 113.9(4) 3_655 .
O17 Er15 Er14 37.4(3) . .
O46 Er15 Er14 162.0(4) 3_655 .
O41 Er15 Er14 38.3(4) . .
O11 Er15 Er14 123.5(3) 3_655 .
O43 Er15 Er14 77.7(4) . .
O159 Er15 Er14 100.4(3) 3_655 .
O149 Er15 Er14 70.0(3) . .
Er3 Er15 Er14 64.11(3) . .
Er17 Er15 Er14 112.49(4) 3_655 .
Er27 Er15 Er14 141.38(5) 3_655 .
O5 Er16 O14 146.3(5) . .
O5 Er16 O8 107.5(4) . .
O14 Er16 O8 78.9(5) . .
O5 Er16 O39 77.9(5) . .
O14 Er16 O39 115.7(5) . .
O8 Er16 O39 146.0(5) . .
O5 Er16 O38 73.7(5) . .
O14 Er16 O38 81.1(5) . .
O8 Er16 O38 141.3(5) . .
O39 Er16 O38 72.7(5) . .
O5 Er16 O44 143.8(4) . .
O14 Er16 O44 69.8(5) . .
O8 Er16 O44 70.9(5) . .
O39 Er16 O44 85.1(5) . .
O38 Er16 O44 131.0(5) . .
O5 Er16 O154 65.0(5) . .
O14 Er16 O154 147.7(6) . .
O8 Er16 O154 82.6(5) . .
O39 Er16 O154 69.1(5) . .
O38 Er16 O154 128.0(5) . .
O44 Er16 O154 79.2(5) . .
O5 Er16 O150 83.1(4) . 3_655
O14 Er16 O150 69.0(5) . 3_655
O8 Er16 O150 66.4(4) . 3_655
O39 Er16 O150 146.5(5) . 3_655
O38 Er16 O150 75.6(4) . 3_655
O44 Er16 O150 124.8(5) . 3_655
O154 Er16 O150 126.1(4) . 3_655
O5 Er16 Er7 43.1(3) . .
O14 Er16 Er7 154.7(4) . .
O8 Er16 Er7 124.6(3) . .
O39 Er16 Er7 39.8(4) . .
O38 Er16 Er7 83.5(4) . .
O44 Er16 Er7 106.6(3) . .
O154 Er16 Er7 44.7(4) . .
O150 Er16 Er7 126.0(3) 3_655 .
O5 Er16 Er11 123.5(3) . 3_655
O14 Er16 Er11 41.6(4) . 3_655
O8 Er16 Er11 43.1(3) . 3_655
O39 Er16 Er11 156.7(4) . 3_655
O38 Er16 Er11 102.7(4) . 3_655
O44 Er16 Er11 81.1(3) . 3_655
O154 Er16 Er11 125.7(3) . 3_655
O150 Er16 Er11 43.7(3) 3_655 3_655
Er7 Er16 Er11 163.42(4) . 3_655
O5 Er16 Er17 38.5(3) . .
O14 Er16 Er17 110.9(4) . .
O8 Er16 Er17 127.0(3) . .
O39 Er16 Er17 78.5(4) . .
O38 Er16 Er17 36.3(4) . .
O44 Er16 Er17 162.1(3) . .
O154 Er16 Er17 101.3(4) . .
O150 Er16 Er17 69.5(3) 3_655 .
Er7 Er16 Er17 64.59(3) . .
Er11 Er16 Er17 111.74(4) 3_655 .
O5 Er16 Er5 125.9(3) . .
O14 Er16 Er5 79.0(4) . .
O8 Er16 Er5 36.0(3) . .
O39 Er16 Er5 113.3(4) . .
O38 Er16 Er5 159.9(4) . .
O44 Er16 Er5 36.5(3) . .
O154 Er16 Er5 70.6(4) . .
O150 Er16 Er5 100.2(3) 3_655 .
Er7 Er16 Er5 113.72(4) . .
Er11 Er16 Er5 63.77(3) 3_655 .
Er17 Er16 Er5 160.33(4) . .
O38 Er17 O40 119.5(5) . .
O38 Er17 O11 142.2(4) . .
O40 Er17 O11 77.0(5) . .
O38 Er17 O29 144.5(5) . .
O40 Er17 O29 69.9(5) . .
O11 Er17 O29 71.4(5) . .
O38 Er17 O15 72.7(5) . .
O40 Er17 O15 137.4(5) . .
O11 Er17 O15 120.0(5) . .
O29 Er17 O15 79.0(5) . .
O38 Er17 O5 72.2(4) . .
O40 Er17 O5 150.6(5) . .
O11 Er17 O5 79.1(4) . .
O29 Er17 O5 117.8(4) . .
O15 Er17 O5 70.5(4) . .
O38 Er17 O131 67.3(5) . .
O40 Er17 O131 81.7(5) . .
O11 Er17 O131 150.1(4) . .
O29 Er17 O131 81.7(5) . .
O15 Er17 O131 65.2(5) . .
O5 Er17 O131 126.5(5) . .
O38 Er17 O149 85.9(5) . 3_655
O40 Er17 O149 71.7(5) . 3_655
O11 Er17 O149 66.4(5) . 3_655
O29 Er17 O149 127.7(5) . 3_655
O15 Er17 O149 149.9(5) . 3_655
O5 Er17 O149 83.1(4) . 3_655
O131 Er17 O149 125.7(5) . 3_655
O38 Er17 Er15 130.6(3) . 3_655
O40 Er17 Er15 40.4(4) . 3_655
O11 Er17 Er15 41.6(3) . 3_655
O29 Er17 Er15 80.2(4) . 3_655
O15 Er17 Er15 156.5(4) . 3_655
O5 Er17 Er15 110.7(3) . 3_655
O131 Er17 Er15 122.0(4) . 3_655
O149 Er17 Er15 47.7(3) 3_655 3_655
O38 Er17 Er22 39.2(3) . .
O40 Er17 Er22 124.3(4) . .
O11 Er17 Er22 157.1(3) . .
O29 Er17 Er22 105.9(4) . .
O15 Er17 Er22 39.4(4) . .
O5 Er17 Er22 82.6(3) . .
O131 Er17 Er22 44.0(4) . .
O149 Er17 Er22 124.9(3) 3_655 .
Er15 Er17 Er22 161.32(5) 3_655 .
O38 Er17 Er16 36.9(3) . .
O40 Er17 Er16 141.9(4) . .
O11 Er17 Er16 108.5(3) . .
O29 Er17 Er16 148.2(4) . .
O15 Er17 Er16 73.9(4) . .
O5 Er17 Er16 36.4(3) . .
O131 Er17 Er16 101.3(4) . .
O149 Er17 Er16 76.3(3) 3_655 .
Er15 Er17 Er16 121.77(4) 3_655 .
Er22 Er17 Er16 61.41(3) . .
O38 Er17 Er12 165.3(3) . .
O40 Er17 Er12 75.2(4) . .
O11 Er17 Er12 36.9(3) . .
O29 Er17 Er12 35.3(4) . .
O15 Er17 Er12 95.8(4) . .
O5 Er17 Er12 95.5(3) . .
O131 Er17 Er12 116.9(4) . .
O149 Er17 Er12 101.0(3) 3_655 .
Er15 Er17 Er12 60.72(3) 3_655 .
Er22 Er17 Er12 133.16(4) . .
Er16 Er17 Er12 131.88(4) . .
O1 Er18 O34 117.5(5) . .
O1 Er18 O4 72.8(5) . .
O34 Er18 O4 148.9(5) . .
O1 Er18 O26 144.3(5) . .
O34 Er18 O26 70.4(5) . .
O4 Er18 O26 119.8(5) . .
O1 Er18 O7 142.2(5) . .
O34 Er18 O7 79.5(5) . .
O4 Er18 O7 77.0(4) . .
O26 Er18 O7 71.7(4) . .
O1 Er18 O2 75.4(5) . .
O34 Er18 O2 137.5(5) . .
O4 Er18 O2 72.1(4) . .
O26 Er18 O2 77.6(5) . .
O7 Er18 O2 116.2(5) . .
O1 Er18 O155 85.7(5) . .
O34 Er18 O155 70.3(5) . .
O4 Er18 O155 82.2(4) . .
O26 Er18 O155 127.3(5) . .
O7 Er18 O155 67.9(5) . .
O2 Er18 O155 151.5(4) . .
O1 Er18 O146 69.1(5) . .
O34 Er18 O146 80.1(5) . .
O4 Er18 O146 129.2(4) . .
O26 Er18 O146 79.0(5) . .
O7 Er18 O146 148.5(5) . .
O2 Er18 O146 66.7(4) . .
O155 Er18 O146 125.9(5) . .
O1 Er18 Er8 130.0(4) . .
O34 Er18 Er8 41.5(4) . .
O4 Er18 Er8 108.5(3) . .
O26 Er18 Er8 80.3(3) . .
O7 Er18 Er8 42.9(3) . .
O2 Er18 Er8 154.3(3) . .
O155 Er18 Er8 47.0(3) . .
O146 Er18 Er8 121.5(3) . .
O1 Er18 Er26 38.8(4) . .
O34 Er18 Er26 122.2(4) . .
O4 Er18 Er26 84.9(3) . .
O26 Er18 Er26 106.2(3) . .
O7 Er18 Er26 156.8(3) . .
O2 Er18 Er26 43.0(3) . .
O155 Er18 Er26 124.1(4) . .
O146 Er18 Er26 44.6(3) . .
Er8 Er18 Er26 160.20(5) . .
O1 Er18 Er13 36.3(4) . .
O34 Er18 Er13 139.0(4) . .
O4 Er18 Er13 37.6(3) . .
O26 Er18 Er13 150.6(3) . .
O7 Er18 Er13 108.3(3) . .
O2 Er18 Er13 76.4(3) . .
O155 Er18 Er13 75.8(3) . .
O146 Er18 Er13 102.9(3) . .
Er8 Er18 Er13 120.49(4) . .
Er26 Er18 Er13 61.84(3) . .
O1 Er18 Er14 75.1(4) . .
O34 Er18 Er14 165.8(4) . .
O4 Er18 Er14 37.4(3) . .
O26 Er18 Er14 95.6(3) . .
O7 Er18 Er14 94.3(3) . .
O2 Er18 Er14 35.3(3) . .
O155 Er18 Er14 119.4(3) . .
O146 Er18 Er14 99.8(3) . .
Er8 Er18 Er14 136.27(4) . .
Er26 Er18 Er14 62.70(3) . .
Er13 Er18 Er14 55.04(3) . .
O44 Er19 O139 145.6(5) . 3_655
O44 Er19 O7W 82.7(6) . .
O139 Er19 O7W 131.7(6) 3_655 .
O44 Er19 O14 71.0(5) . .
O139 Er19 O14 82.0(5) 3_655 .
O7W Er19 O14 131.2(6) . .
O44 Er19 O121 122.9(7) . .
O139 Er19 O121 74.7(7) 3_655 .
O7W Er19 O121 74.2(8) . .
O14 Er19 O121 86.4(8) . .
O44 Er19 O20 73.8(5) . .
O139 Er19 O20 77.4(5) 3_655 .
O7W Er19 O20 139.7(6) . .
O14 Er19 O20 70.8(5) . .
O121 Er19 O20 146.1(7) . .
O44 Er19 N8 128.1(6) . .
O139 Er19 N8 72.5(6) 3_655 .
O7W Er19 N8 74.3(7) . .
O14 Er19 N8 153.1(6) . .
O121 Er19 N8 94.8(9) . .
O20 Er19 N8 94.9(6) . .
O44 Er19 O119 66.0(5) . .
O139 Er19 O119 117.3(5) 3_655 .
O7W Er19 O119 75.8(6) . .
O14 Er19 O119 124.5(5) . .
O121 Er19 O119 146.9(8) . .
O20 Er19 O119 64.9(4) . .
N8 Er19 O119 63.5(6) . .
O44 Er19 Er5 38.6(4) . .
O139 Er19 Er5 117.9(4) 3_655 .
O7W Er19 Er5 102.9(5) . .
O14 Er19 Er5 81.4(4) . .
O121 Er19 Er5 160.8(7) . .
O20 Er19 Er5 40.6(4) . .
N8 Er19 Er5 102.8(5) . .
O119 Er19 Er5 43.2(3) . .
O44 Er19 Er16 36.5(3) . .
O139 Er19 Er16 117.4(4) 3_655 .
O7W Er19 Er16 104.1(5) . .
O14 Er19 Er16 35.9(4) . .
O121 Er19 Er16 100.8(7) . .
O20 Er19 Er16 75.5(4) . .
N8 Er19 Er16 163.3(5) . .
O119 Er19 Er16 99.8(3) . .
Er5 Er19 Er16 60.98(3) . .
O44 Er19 Er11 75.8(3) . 3_655
O139 Er19 Er11 69.8(4) 3_655 3_655
O7W Er19 Er11 158.1(5) . 3_655
O14 Er19 Er11 36.0(3) . 3_655
O121 Er19 Er11 114.1(7) . 3_655
O20 Er19 Er11 36.3(3) . 3_655
N8 Er19 Er11 122.9(5) . 3_655
O119 Er19 Er11 99.0(3) . 3_655
Er5 Er19 Er11 62.23(3) . 3_655
Er16 Er19 Er11 55.32(3) . 3_655
O19 Er20 O35 72.5(5) . .
O19 Er20 O28 74.7(4) . .
O35 Er20 O28 67.9(5) . .
O19 Er20 O109 146.2(5) . .
O35 Er20 O109 77.4(5) . .
O28 Er20 O109 79.9(5) . .
O19 Er20 O104 72.4(5) . .
O35 Er20 O104 65.9(6) . .
O28 Er20 O104 129.2(6) . .
O109 Er20 O104 108.8(6) . .
O19 Er20 O105 138.1(6) . .
O35 Er20 O105 110.1(6) . .
O28 Er20 O105 146.5(5) . .
O109 Er20 O105 67.4(6) . .
O104 Er20 O105 71.4(6) . .
O19 Er20 N3 80.6(6) . .
O35 Er20 N3 132.1(7) . .
O28 Er20 N3 140.6(6) . .
O109 Er20 N3 132.3(7) . .
O104 Er20 N3 68.5(7) . .
O105 Er20 N3 67.0(7) . .
O19 Er20 O113 62.6(5) . .
O35 Er20 O113 121.6(5) . .
O28 Er20 O113 65.8(5) . .
O109 Er20 O113 125.3(5) . .
O104 Er20 O113 125.9(6) . .
O105 Er20 O113 128.2(6) . .
N3 Er20 O113 75.7(6) . .
O19 Er20 N6 125.9(6) . .
O35 Er20 N6 147.7(7) . .
O28 Er20 N6 90.2(7) . .
O109 Er20 N6 75.6(6) . .
O104 Er20 N6 140.6(7) . .
O105 Er20 N6 75.0(7) . .
N3 Er20 N6 79.8(8) . .
O113 Er20 N6 63.8(6) . .
O19 Er20 Er2 39.4(3) . .
O35 Er20 Er2 80.6(4) . .
O28 Er20 Er2 40.8(3) . .
O109 Er20 Er2 120.7(4) . .
O104 Er20 Er2 110.8(5) . .
O105 Er20 Er2 168.5(5) . .
N3 Er20 Er2 102.8(5) . .
O113 Er20 Er2 41.0(3) . .
N6 Er20 Er2 98.4(5) . .
O19 Er20 Er6 37.2(3) . .
O35 Er20 Er6 36.6(4) . .
O28 Er20 Er6 73.9(3) . .
O109 Er20 Er6 113.9(4) . .
O104 Er20 Er6 56.5(5) . .
O105 Er20 Er6 125.7(4) . .
N3 Er20 Er6 103.6(5) . .
O113 Er20 Er6 96.5(3) . .
N6 Er20 Er6 159.0(5) . .
Er2 Er20 Er6 60.55(3) . .
O19 Er20 Er12 77.1(3) . .
O35 Er20 Er12 34.2(4) . .
O28 Er20 Er12 35.0(3) . .
O109 Er20 Er12 69.3(4) . .
O104 Er20 Er12 99.7(5) . .
O105 Er20 Er12 129.3(5) . .
N3 Er20 Er12 157.2(5) . .
O113 Er20 Er12 98.1(3) . .
N6 Er20 Er12 117.6(6) . .
Er2 Er20 Er12 62.07(3) . .
Er6 Er20 Er12 54.78(3) . .
O42 Er21 O33 75.2(5) . .
O42 Er21 O9W 128.7(10) . .
O33 Er21 O9W 147.2(7) . .
O42 Er21 O118 143.7(6) . .
O33 Er21 O118 74.4(6) . .
O9W Er21 O118 74.4(8) . .
O42 Er21 O31 72.1(5) . .
O33 Er21 O31 66.6(5) . .
O9W Er21 O31 97.0(10) . .
O118 Er21 O31 78.1(6) . .
O42 Er21 N15 126.5(11) . .
O33 Er21 N15 96.9(15) . .
O9W Er21 N15 85.6(13) . .
O118 Er21 N15 76.6(17) . .
O31 Er21 N15 152.8(18) . .
O42 Er21 O4W 77.2(8) . .
O33 Er21 O4W 139.9(7) . .
O9W Er21 O4W 72.6(9) . .
O118 Er21 O4W 138.9(9) . .
O31 Er21 O4W 129.6(8) . .
N15 Er21 O4W 77.1(19) . .
O42 Er21 O140 66.8(4) . .
O33 Er21 O140 66.5(4) . .
O9W Er21 O140 139.1(9) . .
O118 Er21 O140 116.7(5) . .
O31 Er21 O140 123.4(5) . .
N15 Er21 O140 61.9(8) . .
O4W Er21 O140 76.3(7) . .
O42 Er21 O50 81.8(18) . .
O33 Er21 O50 130.4(17) . .
O9W Er21 O50 50.0(19) . .
O118 Er21 O50 103.7(18) . .
O31 Er21 O50 64.7(18) . .
N15 Er21 O50 132(2) . .
O4W Er21 O50 72.3(18) . .
O140 Er21 O50 139.5(18) . .
O42 Er21 Er11 39.2(3) . .
O33 Er21 Er11 42.5(3) . .
O9W Er21 Er11 167.7(8) . .
O118 Er21 Er11 116.6(4) . .
O31 Er21 Er11 81.0(4) . .
N15 Er21 Er11 101.8(7) . .
O4W Er21 Er11 99.3(7) . .
O140 Er21 Er11 42.7(3) . .
O50 Er21 Er11 119.3(17) . .
O42 Er21 Er13 36.1(3) . .
O33 Er21 Er13 74.1(3) . .
O9W Er21 Er13 110.8(10) . .
O118 Er21 Er13 115.1(4) . .
O31 Er21 Er13 37.4(4) . .
N15 Er21 Er13 161.5(8) . .
O4W Er21 Er13 99.1(7) . .
O140 Er21 Er13 99.6(3) . .
O50 Er21 Er13 61.9(17) . .
Er11 Er21 Er13 60.58(3) . .
O42 Er21 Er5 75.6(3) . .
O33 Er21 Er5 33.9(3) . .
O9W Er21 Er5 121.7(7) . .
O118 Er21 Er5 68.1(4) . .
O31 Er21 Er5 33.5(4) . .
N15 Er21 Er5 124.6(17) . .
O4W Er21 Er5 152.2(7) . .
O140 Er21 Er5 98.0(3) . .
O50 Er21 Er5 98.1(17) . .
Er11 Er21 Er5 62.00(3) . .
Er13 Er21 Er5 54.46(3) . .
O97 Er22 O15 79.0(6) . .
O97 Er22 O38 145.3(5) . .
O15 Er22 O38 73.2(5) . .
O97 Er22 O123 68.0(8) . .
O15 Er22 O123 146.7(7) . .
O38 Er22 O123 138.8(8) . .
O97 Er22 O39 78.6(6) . .
O15 Er22 O39 67.2(5) . .
O38 Er22 O39 71.8(5) . .
O123 Er22 O39 108.7(7) . .
O97 Er22 O131 119.9(7) . .
O15 Er22 O131 64.8(5) . .
O38 Er22 O131 65.3(5) . .
O123 Er22 O131 129.0(7) . .
O39 Er22 O131 122.3(5) . .
O97 Er22 N9 132.8(7) . .
O15 Er22 N9 137.9(7) . .
O38 Er22 N9 81.7(7) . .
O123 Er22 N9 69.6(9) . .
O39 Er22 N9 135.2(8) . .
O131 Er22 N9 74.2(8) . .
O97 Er22 O122 110.6(7) . .
O15 Er22 O122 128.3(5) . .
O38 Er22 O122 73.1(5) . .
O123 Er22 O122 70.5(8) . .
O39 Er22 O122 65.5(5) . .
O131 Er22 O122 129.4(6) . .
N9 Er22 O122 72.5(8) . .
O97 Er22 N12 75.8(7) . .
O15 Er22 N12 91.4(7) . .
O38 Er22 N12 124.4(6) . .
O123 Er22 N12 76.8(9) . .
O39 Er22 N12 149.4(7) . .
O131 Er22 N12 59.9(6) . .
N9 Er22 N12 75.4(9) . .
O122 Er22 N12 140.2(7) . .
O97 Er22 Er17 119.5(5) . .
O15 Er22 Er17 40.7(3) . .
O38 Er22 Er17 38.4(4) . .
O123 Er22 Er17 169.9(6) . .
O39 Er22 Er17 80.3(4) . .
O131 Er22 Er17 42.2(3) . .
N9 Er22 Er17 100.8(6) . .
O122 Er22 Er17 110.5(4) . .
N12 Er22 Er17 97.9(6) . .
O97 Er22 Er16 115.4(4) . .
O15 Er22 Er16 74.0(3) . .
O38 Er22 Er16 36.6(3) . .
O123 Er22 Er16 123.9(7) . .
O39 Er22 Er16 36.9(4) . .
O131 Er22 Er16 99.0(4) . .
N9 Er22 Er16 104.8(6) . .
O122 Er22 Er16 55.7(4) . .
N12 Er22 Er16 158.5(5) . .
Er17 Er22 Er16 60.69(3) . .
O97 Er22 Er7 69.5(4) . .
O15 Er22 Er7 35.2(3) . .
O38 Er22 Er7 75.9(3) . .
O123 Er22 Er7 127.8(6) . .
O39 Er22 Er7 33.3(4) . .
O131 Er22 Er7 98.0(3) . .
N9 Er22 Er7 157.5(6) . .
O122 Er22 Er7 98.5(4) . .
N12 Er22 Er7 119.5(6) . .
Er17 Er22 Er7 62.29(3) . .
Er16 Er22 Er7 54.87(3) . .
O45 Er23 O112 143.8(6) . .
O45 Er23 O36 72.1(5) . .
O112 Er23 O36 76.8(5) . .
O45 Er23 O3W 77.9(8) . .
O112 Er23 O3W 137.9(9) . .
O36 Er23 O3W 130.8(8) . .
O45 Er23 O25 76.5(5) . .
O112 Er23 O25 75.2(5) . .
O36 Er23 O25 68.7(5) . .
O3W Er23 O25 139.1(8) . .
O45 Er23 O133 122.1(5) . .
O112 Er23 O133 72.9(8) . .
O36 Er23 O133 86.3(8) . .
O3W Er23 O133 77.8(11) . .
O25 Er23 O133 143.1(9) . .
O45 Er23 N1 129.8(7) . .
O112 Er23 N1 74.3(7) . .
O36 Er23 N1 149.2(7) . .
O3W Er23 N1 79.1(10) . .
O25 Er23 N1 93.6(7) . .
O133 Er23 N1 95.2(8) . .
O45 Er23 O98 66.8(5) . .
O112 Er23 O98 119.2(5) . .
O36 Er23 O98 123.5(4) . .
O3W Er23 O98 75.4(8) . .
O25 Er23 O98 65.4(5) . .
O133 Er23 O98 148.9(9) . .
N1 Er23 O98 64.5(7) . .
O45 Er23 O134 71.3(4) . .
O112 Er23 O134 111.7(5) . .
O36 Er23 O134 65.3(5) . .
O3W Er23 O134 68.6(8) . .
O25 Er23 O134 129.8(5) . .
O133 Er23 O134 51.0(5) . .
N1 Er23 O134 136.6(7) . .
O98 Er23 O134 129.1(5) . .
O45 Er23 Er7 40.5(3) . .
O112 Er23 Er7 116.8(4) . .
O36 Er23 Er7 81.0(3) . .
O3W Er23 Er7 100.4(8) . .
O25 Er23 Er7 41.6(3) . .
O133 Er23 Er7 161.3(5) . .
N1 Er23 Er7 102.8(6) . .
O98 Er23 Er7 42.7(3) . .
O134 Er23 Er7 110.8(3) . .
O45 Er23 Er8 35.6(4) . .
O112 Er23 Er8 114.6(4) . .
O36 Er23 Er8 38.0(3) . .
O3W Er23 Er8 99.8(8) . .
O25 Er23 Er8 76.3(3) . .
O133 Er23 Er8 100.7(5) . .
N1 Er23 Er8 163.5(6) . .
O98 Er23 Er8 99.2(3) . .
O134 Er23 Er8 55.1(3) . .
Er7 Er23 Er8 61.01(3) . .
O45 Er23 Er2 76.3(4) . .
O112 Er23 Er2 67.5(4) . .
O36 Er23 Er2 33.2(3) . .
O3W Er23 Er2 153.7(8) . .
O25 Er23 Er2 36.2(3) . .
O133 Er23 Er2 112.2(8) . .
N1 Er23 Er2 122.2(6) . .
O98 Er23 Er2 98.9(3) . .
O134 Er23 Er2 98.0(3) . .
Er7 Er23 Er2 62.07(3) . .
Er8 Er23 Er2 55.16(3) . .
O16 Er24 O37 75.2(5) . .
O16 Er24 O1W 142.3(6) . .
O37 Er24 O1W 78.1(6) . .
O16 Er24 O128 140.2(6) . .
O37 Er24 O128 117.6(6) . .
O1W Er24 O128 76.4(7) . .
O16 Er24 O30 67.5(5) . .
O37 Er24 O30 72.7(5) . .
O1W Er24 O30 127.9(7) . .
O128 Er24 O30 80.3(6) . .
O16 Er24 O106 77.0(5) . .
O37 Er24 O106 147.1(5) . .
O1W Er24 O106 134.5(6) . .
O128 Er24 O106 75.2(6) . .
O30 Er24 O106 80.6(5) . .
O16 Er24 N2 103.1(13) . .
O37 Er24 N2 125.3(8) . .
O1W Er24 N2 71.8(12) . .
O128 Er24 N2 98.4(11) . .
O30 Er24 N2 158.4(10) . .
O106 Er24 N2 78.2(9) . .
O16 Er24 O101 67.5(5) . .
O37 Er24 O101 65.2(5) . .
O1W Er24 O101 77.4(7) . .
O128 Er24 O101 152.1(6) . .
O30 Er24 O101 124.0(5) . .
O106 Er24 O101 118.7(6) . .
N2 Er24 O101 64.3(9) . .
O16 Er24 Er3 41.9(4) . .
O37 Er24 Er3 39.0(4) . .
O1W Er24 Er3 102.1(5) . .
O128 Er24 Er3 154.1(5) . .
O30 Er24 Er3 80.7(4) . .
O106 Er24 Er3 118.6(4) . .
N2 Er24 Er3 105.7(10) . .
O101 Er24 Er3 43.4(3) . .
O16 Er24 Er9 74.4(4) . .
O37 Er24 Er9 37.5(3) . .
O1W Er24 Er9 99.5(5) . .
O128 Er24 Er9 93.7(5) . .
O30 Er24 Er9 36.6(3) . .
O106 Er24 Er9 117.0(4) . .
N2 Er24 Er9 162.7(7) . .
O101 Er24 Er9 99.7(3) . .
Er3 Er24 Er9 60.74(3) . .
O16 Er24 Er1 34.5(4) . .
O37 Er24 Er1 77.3(4) . .
O1W Er24 Er1 153.9(5) . .
O128 Er24 Er1 108.0(5) . .
O30 Er24 Er1 34.1(4) . .
O106 Er24 Er1 69.9(4) . .
N2 Er24 Er1 130.8(12) . .
O101 Er24 Er1 99.7(3) . .
Er3 Er24 Er1 62.41(3) . .
Er9 Er24 Er1 55.08(3) . .
O26 Er25 N4 88.6(8) . .
O26 Er25 O34 68.7(5) . .
N4 Er25 O34 145.7(8) . .
O26 Er25 O32 75.2(4) . .
N4 Er25 O32 127.1(8) . .
O34 Er25 O32 73.1(5) . .
O26 Er25 N13 142.3(6) . .
N4 Er25 N13 83.2(8) . .
O34 Er25 N13 130.4(6) . .
O32 Er25 N13 80.7(6) . .
O26 Er25 O135 144.9(7) . .
N4 Er25 O135 93.9(14) . .
O34 Er25 O135 91.1(10) . .
O32 Er25 O135 127.7(11) . .
N13 Er25 O135 72.6(8) . .
O26 Er25 O107 66.0(5) . .
N4 Er25 O107 61.6(8) . .
O34 Er25 O107 124.5(5) . .
O32 Er25 O107 65.8(5) . .
N13 Er25 O107 77.9(6) . .
O135 Er25 O107 143.7(9) . .
O26 Er25 O145 78.0(5) . .
N4 Er25 O145 70.9(8) . .
O34 Er25 O145 79.1(5) . .
O32 Er25 O145 146.7(5) . .
N13 Er25 O145 132.1(6) . .
O135 Er25 O145 69.9(9) . .
O107 Er25 O145 119.4(5) . .
O26 Er25 O134 129.3(5) . .
N4 Er25 O134 142.0(8) . .
O34 Er25 O134 64.5(5) . .
O32 Er25 O134 73.7(5) . .
N13 Er25 O134 68.1(6) . .
O135 Er25 O134 54.8(12) . .
O107 Er25 O134 130.4(5) . .
O145 Er25 O134 110.2(6) . .
O26 Er25 Er1 41.6(3) . .
N4 Er25 Er1 98.6(7) . .
O34 Er25 Er1 81.6(4) . .
O32 Er25 Er1 39.1(3) . .
N13 Er25 Er1 103.5(5) . .
O135 Er25 Er1 166.4(11) . .
O107 Er25 Er1 43.1(4) . .
O145 Er25 Er1 119.4(4) . .
O134 Er25 Er1 111.6(4) . .
O26 Er25 Er8 74.7(3) . .
N4 Er25 Er8 159.4(7) . .
O34 Er25 Er8 37.0(4) . .
O32 Er25 Er8 37.4(3) . .
N13 Er25 Er8 102.5(5) . .
O135 Er25 Er8 106.7(12) . .
O107 Er25 Er8 100.0(3) . .
O145 Er25 Er8 115.9(4) . .
O134 Er25 Er8 56.4(3) . .
Er1 Er25 Er8 60.89(3) . .
O26 Er25 Er18 35.0(3) . .
N4 Er25 Er18 115.9(7) . .
O34 Er25 Er18 34.7(4) . .
O32 Er25 Er18 76.8(3) . .
N13 Er25 Er18 156.6(5) . .
O135 Er25 Er18 116.7(7) . .
O107 Er25 Er18 98.7(4) . .
O145 Er25 Er18 69.9(4) . .
O134 Er25 Er18 98.8(3) . .
Er1 Er25 Er18 62.10(3) . .
Er8 Er25 Er18 54.81(3) . .
O8W Er26 O1 136.0(11) . .
O8W Er26 O137 72.4(12) . .
O1 Er26 O137 143.2(6) . .
O8W Er26 O21 106.6(13) . .
O1 Er26 O21 70.5(5) . .
O137 Er26 O21 79.5(6) . .
O8W Er26 O51 66.8(13) . .
O1 Er26 O51 81.4(8) . .
O137 Er26 O51 135.2(8) . .
O21 Er26 O51 129.3(8) . .
O8W Er26 O2 147.3(11) . .
O1 Er26 O2 74.3(5) . .
O137 Er26 O2 74.9(5) . .
O21 Er26 O2 67.8(5) . .
O51 Er26 O2 142.6(8) . .
O8W Er26 O146 130.7(12) . .
O1 Er26 O146 67.1(5) . .
O137 Er26 O146 115.9(5) . .
O21 Er26 O146 122.6(5) . .
O51 Er26 O146 79.8(8) . .
O2 Er26 O146 64.8(4) . .
O8W Er26 N17 77.9(12) . .
O1 Er26 N17 126.1(5) . .
O137 Er26 N17 75.0(6) . .
O21 Er26 N17 151.4(7) . .
O51 Er26 N17 78.9(9) . .
O2 Er26 N17 92.9(7) . .
O146 Er26 N17 60.3(5) . .
O8W Er26 O50 62.2(19) . .
O1 Er26 O50 76.2(17) . .
O137 Er26 O50 114.6(17) . .
O21 Er26 O50 72.0(17) . .
O51 Er26 O50 60.5(18) . .
O2 Er26 O50 136.1(17) . .
O146 Er26 O50 129.2(17) . .
N17 Er26 O50 131.0(18) . .
O8W Er26 Er18 169.5(12) . .
O1 Er26 Er18 38.3(4) . .
O137 Er26 Er18 117.0(4) . .
O21 Er26 Er18 80.4(3) . .
O51 Er26 Er18 102.7(7) . .
O2 Er26 Er18 42.3(3) . .
O146 Er26 Er18 42.5(3) . .
N17 Er26 Er18 99.7(5) . .
O50 Er26 Er18 114.3(17) . .
O8W Er26 Er13 120.4(11) . .
O1 Er26 Er13 35.8(4) . .
O137 Er26 Er13 115.8(4) . .
O21 Er26 Er13 36.6(3) . .
O51 Er26 Er13 100.7(7) . .
O2 Er26 Er13 75.4(3) . .
O146 Er26 Er13 100.1(3) . .
N17 Er26 Er13 160.3(4) . .
O50 Er26 Er13 61.7(17) . .
Er18 Er26 Er13 60.94(3) . .
O8W Er26 Er14 128.1(12) . .
O1 Er26 Er14 74.3(4) . .
O137 Er26 Er14 68.9(4) . .
O21 Er26 Er14 33.6(4) . .
O51 Er26 Er14 154.5(7) . .
O2 Er26 Er14 35.0(3) . .
O146 Er26 Er14 97.3(3) . .
N17 Er26 Er14 121.9(6) . .
O50 Er26 Er14 105.4(17) . .
Er18 Er26 Er14 61.88(3) . .
Er13 Er26 Er14 54.56(3) . .
O130 Er27 O40 78.4(6) . .
O130 Er27 O46 144.3(6) . .
O40 Er27 O46 72.4(6) . .
O130 Er27 O124 116.0(7) . .
O40 Er27 O124 67.8(6) . .
O46 Er27 O124 70.9(6) . .
O130 Er27 O29 77.0(6) . .
O40 Er27 O29 68.3(6) . .
O46 Er27 O29 73.5(6) . .
O124 Er27 O29 129.8(5) . .
O130 Er27 O5W 137.7(9) . .
O40 Er27 O5W 136.6(9) . .
O46 Er27 O5W 77.8(9) . .
O124 Er27 O5W 73.1(10) . .
O29 Er27 O5W 131.1(10) . .
O130 Er27 N10 72.8(7) . .
O40 Er27 N10 100.5(6) . .
O46 Er27 N10 131.9(7) . .
O124 Er27 N10 62.8(6) . .
O29 Er27 N10 149.5(7) . .
O5W Er27 N10 77.0(10) . .
O130 Er27 N5 76.7(8) . .
O40 Er27 N5 151.7(8) . .
O46 Er27 N5 124.1(8) . .
O124 Er27 N5 136.4(8) . .
O29 Er27 N5 93.0(7) . .
O5W Er27 N5 71.7(11) . .
N10 Er27 N5 84.8(8) . .
O130 Er27 O110 118.5(6) . .
O40 Er27 O110 121.0(5) . .
O46 Er27 O110 63.8(6) . .
O124 Er27 O110 125.5(6) . .
O29 Er27 O110 62.9(5) . .
O5W Er27 O110 69.1(9) . .
N10 Er27 O110 138.1(6) . .
N5 Er27 O110 62.0(7) . .
O130 Er27 Er12 116.9(4) . .
O40 Er27 Er12 79.8(3) . .
O46 Er27 Er12 38.4(4) . .
O124 Er27 Er12 108.5(4) . .
O29 Er27 Er12 39.9(4) . .
O5W Er27 Er12 95.8(8) . .
N10 Er27 Er12 169.9(5) . .
N5 Er27 Er12 99.8(6) . .
O110 Er27 Er12 41.4(3) . .
O130 Er27 Er15 115.3(4) . 3_655
O40 Er27 Er15 37.0(4) . 3_655
O46 Er27 Er15 37.6(5) . 3_655
O124 Er27 Er15 54.5(3) . 3_655
O29 Er27 Er15 75.8(3) . 3_655
O5W Er27 Er15 103.4(8) . 3_655
N10 Er27 Er15 113.0(5) . 3_655
N5 Er27 Er15 160.4(6) . 3_655
O110 Er27 Er15 98.5(3) . 3_655
Er12 Er27 Er15 61.27(3) . 3_655
O130 Er27 Er17 68.1(4) . .
O40 Er27 Er17 33.3(4) . .
O46 Er27 Er17 76.2(4) . .
O124 Er27 Er17 100.5(4) . .
O29 Er27 Er17 36.3(4) . .
O5W Er27 Er17 153.9(8) . .
N10 Er27 Er17 123.4(6) . .
N5 Er27 Er17 122.2(7) . .
O110 Er27 Er17 96.9(3) . .
Er12 Er27 Er17 61.59(3) . .
Er15 Er27 Er17 55.53(3) 3_655 .
O47 Er28 O2W 81.0(5) . .
O47 Er28 O18 77.5(5) . .
O2W Er28 O18 145.2(7) . .
O47 Er28 O103 118.1(6) . .
O2W Er28 O103 74.6(7) . .
O18 Er28 O103 139.9(6) . .
O47 Er28 O48 71.4(5) . .
O2W Er28 O48 129.2(6) . .
O18 Er28 O48 67.9(6) . .
O103 Er28 O48 82.0(6) . .
O47 Er28 O115 145.6(5) . .
O2W Er28 O115 132.8(6) . .
O18 Er28 O115 74.9(6) . .
O103 Er28 O115 74.0(7) . .
O48 Er28 O115 79.4(6) . .
O47 Er28 N16 128.1(10) . 3_655
O2W Er28 N16 78.0(10) . 3_655
O18 Er28 N16 94.4(10) . 3_655
O103 Er28 N16 101.0(11) . 3_655
O48 Er28 N16 151.7(9) . 3_655
O115 Er28 N16 74.5(10) . 3_655
O47 Er28 O143 68.2(6) . 3_655
O2W Er28 O143 81.3(7) . 3_655
O18 Er28 O143 65.5(5) . 3_655
O103 Er28 O143 153.2(6) . 3_655
O48 Er28 O143 123.1(6) . 3_655
O115 Er28 O143 116.6(8) . 3_655
N16 Er28 O143 62.1(11) 3_655 3_655
O47 Er28 Er10 41.6(4) . 3_655
O2W Er28 Er10 105.7(5) . 3_655
O18 Er28 Er10 42.0(4) . 3_655
O103 Er28 Er10 157.2(4) . 3_655
O48 Er28 Er10 80.6(4) . 3_655
O115 Er28 Er10 116.7(5) . 3_655
N16 Er28 Er10 101.3(10) 3_655 3_655
O143 Er28 Er10 42.7(4) 3_655 3_655
O47 Er28 Er6 35.4(4) . .
O2W Er28 Er6 101.6(4) . .
O18 Er28 Er6 75.3(4) . .
O103 Er28 Er6 96.5(4) . .
O48 Er28 Er6 37.0(4) . .
O115 Er28 Er6 116.1(5) . .
N16 Er28 Er6 161.6(10) 3_655 .
O143 Er28 Er6 99.6(4) 3_655 .
Er10 Er28 Er6 60.85(3) 3_655 .
O47 Er28 Er4 77.5(3) . .
O2W Er28 Er4 156.8(4) . .
O18 Er28 Er4 35.1(4) . .
O103 Er28 Er4 108.4(4) . .
O48 Er28 Er4 33.9(4) . .
O115 Er28 Er4 68.1(4) . .
N16 Er28 Er4 122.5(9) 3_655 .
O143 Er28 Er4 98.3(4) 3_655 .
Er10 Er28 Er4 62.35(3) 3_655 .
Er6 Er28 Er4 55.39(3) . .
O125 Er29 O6W 70.6(11) 3_655 .
O125 Er29 O41 109.8(7) 3_655 .
O6W Er29 O41 78.8(7) . .
O125 Er29 O27 149.9(9) 3_655 .
O6W Er29 O27 138.7(8) . .
O41 Er29 O27 77.5(5) . .
O125 Er29 O100 81.4(9) 3_655 .
O6W Er29 O100 132.6(7) . .
O41 Er29 O100 148.1(6) . .
O27 Er29 O100 79.0(5) . .
O125 Er29 O43 84.8(7) 3_655 .
O6W Er29 O43 133.0(9) . .
O41 Er29 O43 72.6(6) . .
O27 Er29 O43 69.2(5) . .
O100 Er29 O43 79.1(6) . .
O125 Er29 N14 103.3(9) 3_655 .
O6W Er29 N14 76.0(10) . .
O41 Er29 N14 128.2(9) . .
O27 Er29 N14 93.1(8) . .
O100 Er29 N14 74.2(9) . .
O43 Er29 N14 150.4(8) . .
O125 Er29 O136 142.6(9) 3_655 .
O6W Er29 O136 72.1(8) . .
O41 Er29 O136 66.0(6) . .
O27 Er29 O136 67.5(5) . .
O100 Er29 O136 122.8(6) . .
O43 Er29 O136 124.7(5) . .
N14 Er29 O136 63.4(8) . .
O125 Er29 Er14 151.0(5) 3_655 .
O6W Er29 Er14 100.7(6) . .
O41 Er29 Er14 41.5(4) . .
O27 Er29 Er14 41.7(3) . .
O100 Er29 Er14 120.6(4) . .
O43 Er29 Er14 81.6(3) . .
N14 Er29 Er14 101.1(7) . .
O136 Er29 Er14 43.1(4) . .
O125 Er29 Er15 93.3(5) 3_655 .
O6W Er29 Er15 102.9(6) . .
O41 Er29 Er15 36.0(5) . .
O27 Er29 Er15 75.6(3) . .
O100 Er29 Er15 116.5(4) . .
O43 Er29 Er15 37.6(4) . .
N14 Er29 Er15 161.7(7) . .
O136 Er29 Er15 98.6(4) . .
Er14 Er29 Er15 60.88(3) . .
O125 Er29 Er3 114.9(7) 3_655 .
O6W Er29 Er3 156.6(6) . .
O41 Er29 Er3 78.0(4) . .
O27 Er29 Er3 36.2(3) . .
O100 Er29 Er3 70.3(4) . .
O43 Er29 Er3 34.0(4) . .
N14 Er29 Er3 121.7(7) . .
O136 Er29 Er3 100.8(4) . .
Er14 Er29 Er3 62.87(3) . .
Er15 Er29 Er3 55.20(3) . .
O23 Er30 O142 147.4(5) . .
O23 Er30 O24 72.0(5) . .
O142 Er30 O24 80.4(5) . .
O23 Er30 O12 78.0(5) . .
O142 Er30 O12 76.2(6) . .
O24 Er30 O12 68.8(5) . .
O23 Er30 N11 78.8(8) . .
O142 Er30 N11 133.5(8) . .
O24 Er30 N11 131.2(8) . .
O12 Er30 N11 140.8(6) . .
O23 Er30 O127 72.0(6) . .
O142 Er30 O127 111.1(7) . .
O24 Er30 O127 64.4(6) . .
O12 Er30 O127 130.0(6) . .
N11 Er30 O127 69.9(8) . .
O23 Er30 O129 135.3(8) . .
O142 Er30 O129 69.4(8) . .
O24 Er30 O129 108.0(8) . .
O12 Er30 O129 145.4(8) . .
N11 Er30 O129 68.4(9) . .
O127 Er30 O129 68.8(9) . .
O23 Er30 N7 128.4(6) . .
O142 Er30 N7 71.2(7) . .
O24 Er30 N7 148.0(6) . .
O12 Er30 N7 90.0(6) . .
N11 Er30 N7 80.3(9) . .
O127 Er30 N7 139.8(7) . .
O129 Er30 N7 75.7(9) . .
O23 Er30 O116 65.2(4) . .
O142 Er30 O116 119.4(6) . .
O24 Er30 O116 121.7(4) . .
O12 Er30 O116 65.3(5) . .
N11 Er30 O116 76.4(6) . .
O127 Er30 O116 129.5(6) . .
O129 Er30 O116 130.2(8) . .
N7 Er30 O116 64.3(6) . .
O23 Er30 Er4 40.9(3) . .
O142 Er30 Er4 118.3(5) . .
O24 Er30 Er4 80.0(3) . .
O12 Er30 Er4 42.2(4) . .
N11 Er30 Er4 102.2(6) . .
O127 Er30 Er4 111.4(5) . .
O129 Er30 Er4 170.3(7) . .
N7 Er30 Er4 100.6(5) . .
O116 Er30 Er4 41.8(3) . .
O23 Er30 Er9 37.3(3) . .
O142 Er30 Er9 115.9(4) . .
O24 Er30 Er9 35.7(3) . .
O12 Er30 Er9 75.8(4) . .
N11 Er30 Er9 102.9(7) . .
O127 Er30 Er9 56.1(5) . .
O129 Er30 Er9 122.8(7) . .
N7 Er30 Er9 161.3(5) . .
O116 Er30 Er9 98.3(3) . .
Er4 Er30 Er9 60.73(3) . .
O23 Er30 Er10 78.4(3) . .
O142 Er30 Er10 69.0(4) . .
O24 Er30 Er10 34.7(3) . .
O12 Er30 Er10 35.3(4) . .
N11 Er30 Er10 156.8(7) . .
O127 Er30 Er10 98.9(5) . .
O129 Er30 Er10 127.7(7) . .
N7 Er30 Er10 117.7(5) . .
O116 Er30 Er10 97.7(3) . .
Er4 Er30 Er10 62.04(3) . .
Er9 Er30 Er10 55.23(3) . .
Er18 O1 Er26 102.9(6) . .
Er18 O1 Er13 108.1(6) . .
Er26 O1 Er13 108.8(6) . .
Er14 O2 Er18 107.8(5) . .
Er14 O2 Er26 107.8(5) . .
Er18 O2 Er26 94.7(5) . .
Er11 O3 Er13 105.3(4) . .
Er11 O3 Er5 109.1(5) . .
Er13 O3 Er5 95.0(4) . .
Er18 O4 Er13 105.3(5) . .
Er18 O4 Er14 107.2(5) . .
Er13 O4 Er14 93.7(4) . .
Er16 O5 Er17 105.0(5) . .
Er16 O5 Er7 96.4(4) . .
Er17 O5 Er7 107.0(4) . .
Er9 O6 Er3 106.5(5) . .
Er9 O6 Er1 96.9(5) . .
Er3 O6 Er1 107.5(5) . .
Er1 O7 Er8 103.2(5) . .
Er1 O7 Er18 107.7(5) . .
Er8 O7 Er18 94.1(5) . .
Er5 O8 Er16 107.9(6) . .
Er5 O8 Er11 108.4(5) . 3_655
Er16 O8 Er11 96.3(4) . 3_655
Er2 O9 Er12 111.3(5) . .
Er2 O9 Er6 103.2(5) . .
Er12 O9 Er6 93.8(5) . .
Er10 O10 Er6 103.5(4) 3_655 .
Er10 O10 Er4 106.2(5) 3_655 .
Er6 O10 Er4 94.3(4) . .
Er15 O11 Er17 96.6(4) 3_655 .
Er15 O11 Er12 103.2(4) 3_655 .
Er17 O11 Er12 106.7(5) . .
Er10 O12 Er4 107.8(7) . .
Er10 O12 Er30 107.0(6) . .
Er4 O12 Er30 95.5(6) . .
Er21 O50 Er26 143(3) . .
Er8 O13 Er2 96.9(5) . .
Er8 O13 Er7 104.2(5) . .
Er2 O13 Er7 107.7(5) . .
Er16 O14 Er11 98.1(5) . 3_655
Er16 O14 Er19 106.9(6) . .
Er11 O14 Er19 107.8(6) 3_655 .
Er22 O15 Er7 110.1(6) . .
Er22 O15 Er17 100.0(5) . .
Er7 O15 Er17 108.8(5) . .
Er24 O16 Er1 111.0(6) . .
Er24 O16 Er3 98.4(5) . .
Er1 O16 Er3 108.3(5) . .
Er15 O17 Er14 105.3(5) . .
Er15 O17 Er3 96.3(4) . .
Er14 O17 Er3 108.8(4) . .
Er4 O18 Er28 109.1(6) . .
Er4 O18 Er10 108.2(6) . 3_655
Er28 O18 Er10 97.0(6) . 3_655
Er20 O19 Er2 101.2(5) . .
Er20 O19 Er6 106.6(5) . .
Er2 O19 Er6 104.3(5) . .
Er5 O20 Er11 109.1(7) . 3_655
Er5 O20 Er19 97.1(5) . .
Er11 O20 Er19 106.3(6) 3_655 .
Er14 O21 Er13 98.1(5) . .
Er14 O21 Er26 111.4(6) . .
Er13 O21 Er26 105.9(5) . .
Er9 O22 Er4 107.5(5) . .
Er9 O22 Er10 96.6(5) . .
Er4 O22 Er10 109.4(5) . .
Er30 O23 Er9 106.2(5) . .
Er30 O23 Er4 99.8(5) . .
Er9 O23 Er4 102.8(5) . .
Er9 O24 Er10 100.6(5) . .
Er9 O24 Er30 105.7(5) . .
Er10 O24 Er30 108.2(5) . .
Er2 O25 Er7 107.1(5) . .
Er2 O25 Er23 106.6(6) . .
Er7 O25 Er23 96.5(5) . .
Er18 O26 Er25 109.8(5) . .
Er18 O26 Er1 108.0(5) . .
Er25 O26 Er1 98.0(5) . .
Er29 O27 Er3 108.2(5) . .
Er29 O27 Er14 97.5(5) . .
Er3 O27 Er14 108.1(5) . .
Er12 O28 Er20 109.9(5) . .
Er12 O28 Er2 108.9(5) . .
Er20 O28 Er2 98.8(5) . .
Er12 O29 Er17 108.5(5) . .
Er12 O29 Er27 98.0(6) . .
Er17 O29 Er27 106.5(6) . .
Er1 O30 Er9 99.3(6) . .
Er1 O30 Er24 109.6(6) . .
Er9 O30 Er24 105.4(5) . .
Er5 O31 Er13 97.5(6) . .
Er5 O31 Er21 110.8(7) . .
Er13 O31 Er21 104.4(7) . .
Er1 O32 Er8 106.7(5) . .
Er1 O32 Er25 99.1(5) . .
Er8 O32 Er25 103.7(5) . .
Er5 O33 Er21 112.0(6) . .
Er5 O33 Er11 107.5(5) . .
Er21 O33 Er11 97.2(5) . .
Er18 O34 Er8 97.5(6) . .
Er18 O34 Er25 109.1(6) . .
Er8 O34 Er25 104.8(6) . .
Er12 O35 Er20 111.5(6) . .
Er12 O35 Er6 97.2(6) . .
Er20 O35 Er6 107.1(6) . .
Er2 O36 Er23 111.3(6) . .
Er2 O36 Er8 98.5(5) . .
Er23 O36 Er8 104.0(5) . .
Er3 O37 Er24 101.0(6) . .
Er3 O37 Er9 105.4(6) . .
Er24 O37 Er9 105.5(6) . .
Er17 O38 Er16 106.8(5) . .
Er17 O38 Er22 102.4(6) . .
Er16 O38 Er22 106.6(5) . .
Er7 O39 Er16 98.9(6) . .
Er7 O39 Er22 111.5(6) . .
Er16 O39 Er22 105.3(6) . .
Er17 O40 Er15 99.7(5) . 3_655
Er17 O40 Er27 112.7(7) . .
Er15 O40 Er27 105.7(6) 3_655 .
Er29 O41 Er15 108.8(9) . .
Er29 O41 Er14 98.5(5) . .
Er15 O41 Er14 104.0(6) . .
Er21 O42 Er11 101.7(5) . .
Er21 O42 Er13 108.5(5) . .
Er11 O42 Er13 105.8(5) . .
Er3 O43 Er29 110.2(8) . .
Er3 O43 Er15 98.0(5) . .
Er29 O43 Er15 105.1(6) . .
Er19 O44 Er5 104.3(5) . .
Er19 O44 Er16 109.6(6) . .
Er5 O44 Er16 105.7(5) . .
Er8 O45 Er7 106.6(6) . .
Er8 O45 Er23 107.6(7) . .
Er7 O45 Er23 98.8(5) . .
Er12 O46 Er15 107.5(6) . 3_655
Er12 O46 Er27 101.8(7) . .
Er15 O46 Er27 104.6(8) 3_655 .
Er28 O47 Er6 109.7(6) . .
Er28 O47 Er10 99.5(6) . 3_655
Er6 O47 Er10 103.8(6) . 3_655
Er4 O48 Er6 99.9(6) . .
Er4 O48 Er28 109.7(6) . .
Er6 O48 Er28 104.7(6) . .
C1 O97 Er22 143.0(16) . .
C1 O98 Er7 128.4(12) . .
C1 O98 Er23 130.8(12) . .
Er7 O98 Er23 92.1(5) . .
C5 O100 Er29 134(2) . .
C5 O101 Er3 124(2) . .
C5 O101 Er24 129(2) . .
Er3 O101 Er24 91.6(4) . .
C9 O103 Er28 109.2(17) . .
C9 O104 Er20 118.4(18) . .
C11 O105 Er20 118.1(14) . .
C13 O106 Er24 129.9(18) . .
C13 O107 Er1 121.2(17) . .
C13 O107 Er25 130.5(18) . .
Er1 O107 Er25 93.7(5) . .
C17 O109 Er20 137.1(17) . .
C17 O110 Er12 134.5(17) . .
C17 O110 Er27 121.6(16) . .
Er12 O110 Er27 93.5(5) . .
C21 O112 Er23 145.6(16) . .
C21 O113 Er2 133.5(15) . .
C21 O113 Er20 114.6(14) . .
Er2 O113 Er20 94.3(5) . .
C25 O115 Er28 138(2) . .
C25 O116 Er4 127.4(16) . .
C25 O116 Er30 126.3(16) . .
Er4 O116 Er30 93.3(4) . .
C29 O118 Er21 141.6(17) . .
C29 O119 Er5 131.2(15) . .
C29 O119 Er19 126.1(15) . .
Er5 O119 Er19 92.1(4) . .
C33 O121 Er19 98(2) . .
C33 O122 Er22 112(3) . .
C34 O123 Er22 115.2(14) . .
C37 O124 Er27 123.5(17) . .
C37 O125 Er29 120.7(18) . 3_655
C41 O127 Er30 111.1(18) . .
C41 O128 Er24 116.7(19) . .
C43 O129 Er30 118(2) . .
C45 O130 Er27 139(2) . .
C45 O131 Er17 124.0(18) . .
C45 O131 Er22 128.2(19) . .
Er17 O131 Er22 93.8(5) . .
C49 O133 Er23 101.6(19) . .
C49 O134 Er25 117.2(12) . .
C49 O134 Er23 82.4(10) . .
Er25 O134 Er23 156.3(6) . .
C53 O136 Er14 124.7(15) . .
C53 O136 Er29 129.7(15) . .
Er14 O136 Er29 92.5(5) . .
C53 O137 Er26 143(2) . .
C57 O139 Er19 137.6(15) . 3_655
C57 O140 Er11 134.4(15) . .
C57 O140 Er21 121.6(15) . .
Er11 O140 Er21 92.1(4) . .
C61 O142 Er30 143.5(17) . .
C61 O143 Er10 132.8(15) . .
C61 O143 Er28 130.4(16) . 3_655
Er10 O143 Er28 92.7(5) . 3_655
C65 O145 Er25 135.3(13) . .
C65 O146 Er18 135.1(11) . .
C65 O146 Er26 127.4(11) . .
Er18 O146 Er26 92.8(5) . .
C69 O148 Er14 136.0(14) . .
C69 O148 Er13 136.1(14) . .
Er14 O148 Er13 87.9(4) . .
C69 O149 Er17 139.1(12) . 3_655
C69 O149 Er15 132.0(11) . .
Er17 O149 Er15 88.7(4) 3_655 .
C69 O150 Er11 128.4(12) . .
C69 O150 Er16 142.9(13) . 3_655
Er11 O150 Er16 88.6(4) . 3_655
C70 O151 Er1 134.8(12) . .
C70 O151 Er9 137.2(11) . .
Er1 O151 Er9 87.6(4) . .
C70 O152 Er2 131.2(12) . .
C70 O152 Er8 140.3(12) . .
Er2 O152 Er8 88.5(4) . .
C70 O153 Er4 137.1(12) . .
C70 O153 Er6 134.0(12) . .
Er4 O153 Er6 88.8(4) . .
C71 O154 Er7 135.0(13) . .
C71 O154 Er16 136.7(13) . .
Er7 O154 Er16 88.1(5) . .
C71 O155 Er18 133.5(13) . .
C71 O155 Er8 136.4(13) . .
Er18 O155 Er8 89.2(5) . .
C71 O156 Er5 136.9(12) . .
C71 O156 Er13 135.9(12) . .
Er5 O156 Er13 87.1(4) . .
C72 O157 Er12 132.7(13) . .
C72 O157 Er6 138.4(14) . .
Er12 O157 Er6 88.6(4) . .
C72 O158 Er10 133.3(13) . 3_655
C72 O158 Er9 139.0(14) . 3_655
Er10 O158 Er9 87.7(5) 3_655 3_655
C72 O159 Er3 136.3(14) . 3_655
C72 O159 Er15 133.9(14) . 3_655
Er3 O159 Er15 89.5(4) 3_655 3_655
O97 C1 O98 125(2) . .
O97 C1 C2 120(3) . .
O98 C1 C2 111(3) . .
N1 C2 C3 104(4) . .
N1 C2 C1 110(4) . .
C3 C2 C1 103(4) . .
O99 C3 C2 115(4) . .
O99 C3 C4 119(5) . .
C2 C3 C4 120(5) . .
O100 C5 O101 134(3) . .
O100 C5 C6 115(3) . .
O101 C5 C6 111(3) . .
C7 C6 N2 122(3) . .
C7 C6 C5 94.4(19) . .
N2 C6 C5 112(2) . .
O102 C7 C6 97(2) . .
O102 C7 C8 85.3(15) . .
C6 C7 C8 107(3) . .
O104 C9 O103 121(3) . .
O104 C9 C10 117(3) . .
O103 C9 C10 121(3) . .
N3 C10 C11 107(2) . .
N3 C10 C9 108(2) . .
C11 C10 C9 103(2) . .
O105 C11 C10 109(2) . .
O105 C11 C12 107(2) . .
C10 C11 C12 113(2) . .
O106 C13 O107 135(3) . .
O106 C13 C14 111(3) . .
O107 C13 C14 112(3) . .
N4 C14 C15 126(3) . .
N4 C14 C13 102(3) . .
C15 C14 C13 112(2) . .
O108 C15 C16 132(3) . .
O108 C15 C14 111(2) . .
C16 C15 C14 108(3) . .
O110 C17 O109 118(3) . .
O110 C17 C18 121(3) . .
O109 C17 C18 121(3) . .
C17 C18 N5 116(3) . .
C17 C18 C19 110(3) . .
N5 C18 C19 121(3) . .
C20 C19 O111 109(3) . .
C20 C19 C18 104(3) . .
O111 C19 C18 87(2) . .
C22 C21 O112 120(2) . .
C22 C21 O113 129(2) . .
O112 C21 O113 110(2) . .
C21 C22 N6 110.8(17) . .
C21 C22 C23 112.5(18) . .
N6 C22 C23 114.5(18) . .
O115 C25 O116 128(3) . .
O115 C25 C26 115(3) . .
O116 C25 C26 117(2) . .
O117 C27 C28 107.4(16) . .
O117 C27 C26 105.8(13) . .
C28 C27 C26 116.4(17) . .
O119 C29 O118 124(2) . .
O119 C29 C30 121(2) . .
O118 C29 C30 114(2) . .
C29 C30 N8 109(2) . .
C29 C30 C31 106(2) . .
N8 C30 C31 107.1(19) . .
O120 C31 C30 108(2) . .
O120 C31 C32 120(2) . .
C30 C31 C32 112(2) . .
O122 C33 C35 125(5) . .
O122 C33 O121 123(4) . .
C35 C33 O121 111(4) . .
C35 C34 C36 133(2) . .
C35 C34 O123 89(2) . .
C36 C34 O123 112(3) . .
O124 C37 O125 117(3) . .
O124 C37 C38 123(3) . .
O125 C37 C38 117(3) . .
C37 C38 C39 121(3) . .
C37 C38 N10 102(2) . .
C39 C38 N10 110(2) . .
C38 C39 C40 130(4) . .
C38 C39 O126 105(3) . .
C40 C39 O126 103(3) . .
O127 C41 O128 111(3) . .
O127 C41 C42 127(3) . .
O128 C41 C42 122(3) . .
C41 C42 N11 107(3) . .
C41 C42 C43 111(3) . .
N11 C42 C43 100(2) . .
O129 C43 C44 118(3) . .
O129 C43 C42 105(2) . .
C44 C43 C42 121(3) . .
O130 C45 O131 125(3) . .
O130 C45 C46 121(3) . .
O131 C45 C46 112(3) . .
N12 C46 C45 112(2) . .
N12 C46 C47 114(2) . .
C45 C46 C47 116(2) . .
O132 C47 C48 116(2) . .
O132 C47 C46 104.7(18) . .
C48 C47 C46 108.7(18) . .
O134 C49 O133 125(2) . .
O134 C49 C50 115.0(15) . .
O133 C49 C50 119(2) . .
C51 C52 C50 153(3) . .
O137 C53 O136 128(3) . .
O137 C53 C54 126(3) . .
O136 C53 C54 105(2) . .
C55 C54 N14 121(3) . .
C55 C54 C53 113(3) . .
N14 C54 C53 117(2) . .
C54 C55 C56 98(2) . .
O140 C57 O139 123(2) . .
O140 C57 C58 125(2) . .
O139 C57 C58 112(2) . .
C57 C58 N15 107(3) . .
C57 C58 C59 113(2) . .
N15 C58 C59 105(3) . .
O141 C59 C60 144(4) . .
O141 C59 C58 113.1(19) . .
C60 C59 C58 95(2) . .
O142 C61 O143 123(2) . .
O142 C61 C62 121(2) . .
O143 C61 C62 112(2) . .
C61 C62 N16 114(2) . .
C61 C62 C63 123(3) . .
N16 C62 C63 111(4) . .
C62 C63 C64 92.5(16) . .
O145 C65 O146 127.8(16) . .
O145 C65 C66 116.1(16) . .
O146 C65 C66 116.1(14) . .
N17 C66 C65 102.7(13) . .
O148 C69 O150 127(2) . .
O148 C69 O149 122.9(19) . .
O150 C69 O149 109.7(17) . .
O153 C70 O152 125.3(18) . .
O153 C70 O151 117.7(17) . .
O152 C70 O151 116.7(17) . .
O156 C71 O155 122.2(18) . .
O156 C71 O154 118.0(18) . .
O155 C71 O154 118.4(18) . .
O159 C72 O158 118(2) . .
O159 C72 O157 123(2) . .
O158 C72 O157 119(2) . .
C2 N1 Er23 124(3) . .
C6 N2 Er24 119(2) . .
C10 N3 Er20 107.1(17) . .
C14 N4 Er25 129(2) . .
C18 N5 Er27 118(2) . .
C22 N6 Er20 121.3(14) . .
C26 N7 Er30 123.1(15) . .
C30 N8 Er19 120.9(17) . .
C35 N9 Er22 86.6(15) . .
C38 N10 Er27 115.5(15) . .
C42 N11 Er30 106.0(16) . .
C46 N12 Er22 123.4(17) . .
C50 N13 Er25 109.4(13) . .
C54 N14 Er29 121.0(19) . .
C58 N15 Er21 124(3) . .
C62 N16 Er28 120(2) . 3_655
C66 N17 Er26 117.9(12) . .
O114 C23 C24 108(2) . .
O114 C23 C22 99.0(16) . .
C24 C23 C22 114.6(16) . .
C33 C35 C34 135(3) . .
C33 C35 N9 121(3) . .
C34 C35 N9 93(2) . .
N7 C26 C27 114.6(17) . .
N7 C26 C25 108.9(18) . .
C27 C26 C25 106.9(16) . .
C49 C50 C52 140(3) . .
C49 C50 N13 113.5(14) . .
C52 C50 N13 85.8(18) . .

loop_
_geom_bond_atom_site_label_1
_geom_bond_atom_site_label_2
_geom_bond_distance
_geom_bond_site_symmetry_2
Er1 O30 2.256(16) .
Er1 O32 2.275(13) .
Er1 O16 2.301(14) .
Er1 O7 2.346(13) .
Er1 O26 2.385(13) .
Er1 O6 2.385(13) .
Er1 O107 2.438(15) .
Er1 O151 2.470(13) .
Er1 Er9 3.4763(17) .
Er1 Er25 3.5605(17) .
Er1 Er8 3.6911(16) .
Er1 Er24 3.7894(18) .
Er2 O36 2.229(14) .
Er2 O9 2.273(12) .
Er2 O19 2.301(12) .
Er2 O13 2.329(13) .
Er2 O113 2.336(15) .
Er2 O25 2.338(14) .
Er2 O28 2.349(12) .
Er2 O152 2.455(12) .
Er2 Er8 3.4773(15) .
Er2 Er20 3.5536(17) .
Er2 Er6 3.6745(16) .
Er2 Er23 3.7900(16) .
Er3 O43 2.258(16) .
Er3 O37 2.281(15) .
Er3 O6 2.341(13) .
Er3 O27 2.357(14) .
Er3 O17 2.372(12) .
Er3 O159 2.390(13) 3_655
Er3 O16 2.403(15) .
Er3 O101 2.448(15) .
Er3 Er15 3.4945(17) .
Er3 Er24 3.5591(18) .
Er3 Er9 3.6874(17) .
Er3 Er29 3.7885(17) .
Er4 O48 2.242(16) .
Er4 O22 2.290(13) .
Er4 O18 2.301(16) .
Er4 O23 2.379(13) .
Er4 O116 2.391(13) .
Er4 O10 2.411(11) .
Er4 O12 2.417(16) .
Er4 O153 2.430(12) .
Er4 Er6 3.4893(16) .
Er4 Er30 3.5830(17) .
Er4 Er9 3.6919(16) .
Er4 Er28 3.7846(17) .
Er5 O31 2.254(17) .
Er5 O8 2.282(13) .
Er5 O44 2.283(14) .
Er5 O33 2.297(13) .
Er5 O20 2.327(15) .
Er5 O3 2.365(11) .
Er5 O119 2.427(13) .
Er5 O156 2.470(13) .
Er5 Er13 3.4606(16) .
Er5 Er19 3.5459(17) .
Er5 Er16 3.6939(16) .
Er5 Er11 3.8006(16) 3_655
Er6 O47 2.293(15) .
Er6 O48 2.317(16) .
Er6 O35 2.325(15) .
Er6 O10 2.348(11) .
Er6 O19 2.353(12) .
Er6 O9 2.415(15) .
Er6 O157 2.554(14) .
Er6 O153 2.555(11) .
Er6 Er12 3.4681(16) .
Er6 Er10 3.6847(16) 3_655
Er7 O39 2.245(16) .
Er7 O15 2.336(12) .
Er7 O45 2.336(14) .
Er7 O13 2.364(13) .
Er7 O25 2.371(14) .
Er7 O5 2.380(11) .
Er7 O98 2.411(13) .
Er7 O154 2.440(16) .
Er7 Er16 3.4641(16) .
Er7 Er23 3.5502(16) .
Er7 Er8 3.6931(16) .
Er8 O45 2.269(15) .
Er8 O34 2.314(15) .
Er8 O13 2.317(12) .
Er8 O32 2.325(13) .
Er8 O36 2.360(13) .
Er8 O7 2.364(12) .
Er8 O152 2.527(12) .
Er8 O155 2.534(14) .
Er8 Er18 3.4658(15) .
Er9 O24 2.253(14) .
Er9 O6 2.260(13) .
Er9 O22 2.289(13) .
Er9 O30 2.307(13) .
Er9 O23 2.344(12) .
Er9 O37 2.354(14) .
Er9 O158 2.534(13) 3_655
Er9 O151 2.553(13) .
Er9 Er10 3.4812(16) .
Er10 O24 2.272(13) .
Er10 O12 2.290(16) .
Er10 O10 2.343(12) 3_655
Er10 O22 2.372(13) .
Er10 O47 2.387(15) 3_655
Er10 O18 2.390(16) 3_655
Er10 O143 2.409(17) .
Er10 O158 2.489(14) 3_655
Er10 Er28 3.5471(17) 3_655
Er10 Er6 3.6847(16) 3_655
Er10 Er30 3.7919(17) .
Er11 O42 2.289(13) .
Er11 O3 2.300(11) .
Er11 O20 2.339(14) 3_655
Er11 O14 2.344(14) 3_655
Er11 O8 2.403(13) 3_655
Er11 O140 2.409(12) .
Er11 O33 2.415(14) .
Er11 O150 2.416(15) .
Er11 Er16 3.4937(16) 3_655
Er11 Er21 3.5473(17) .
Er11 Er13 3.6805(15) .
Er11 Er19 3.7969(17) 3_655
Er12 O46 2.265(17) .
Er12 O35 2.298(16) .
Er12 O29 2.312(17) .
Er12 O28 2.323(13) .
Er12 O9 2.333(12) .
Er12 O110 2.366(13) .
Er12 O11 2.379(13) .
Er12 O157 2.410(13) .
Er12 Er27 3.5694(16) .
Er12 Er15 3.6969(17) 3_655
Er12 Er17 3.7950(17) .
Er13 O1 2.297(14) .
Er13 O21 2.304(14) .
Er13 O42 2.326(14) .
Er13 O3 2.328(11) .
Er13 O4 2.331(14) .
Er13 O31 2.349(15) .
Er13 O148 2.528(13) .
Er13 O156 2.551(11) .
Er13 Er14 3.4600(16) .
Er13 Er18 3.6866(15) .
Er14 O21 2.277(16) .
Er14 O2 2.307(12) .
Er14 O17 2.322(12) .
Er14 O41 2.354(15) .
Er14 O27 2.358(13) .
Er14 O136 2.406(15) .
Er14 O4 2.412(11) .
Er14 O148 2.456(12) .
Er14 Er29 3.5162(16) .
Er14 Er15 3.6896(17) .
Er14 Er18 3.7984(15) .
Er15 O40 2.301(15) 3_655
Er15 O17 2.319(11) .
Er15 O46 2.320(18) 3_655
Er15 O41 2.329(17) .
Er15 O11 2.339(12) 3_655
Er15 O43 2.370(16) .
Er15 O159 2.572(14) 3_655
Er15 O149 2.593(13) .
Er15 Er17 3.5026(16) 3_655
Er15 Er27 3.6827(17) 3_655
Er16 O5 2.267(12) .
Er16 O14 2.283(14) .
Er16 O8 2.286(13) .
Er16 O39 2.312(14) .
Er16 O38 2.312(12) .
Er16 O44 2.352(13) .
Er16 O154 2.542(15) .
Er16 O150 2.584(12) 3_655
Er16 Er11 3.4937(16) 3_655
Er16 Er17 3.6868(16) .
Er17 O38 2.279(16) .
Er17 O40 2.281(15) .
Er17 O11 2.352(12) .
Er17 O29 2.363(17) .
Er17 O15 2.370(12) .
Er17 O5 2.378(11) .
Er17 O131 2.412(15) .
Er17 O149 2.415(12) 3_655
Er17 Er15 3.5026(16) 3_655
Er17 Er22 3.5816(18) .
Er18 O1 2.256(16) .
Er18 O34 2.296(15) .
Er18 O4 2.307(10) .
Er18 O26 2.320(13) .
Er18 O7 2.369(13) .
Er18 O2 2.394(12) .
Er18 O155 2.400(14) .
Er18 O146 2.401(13) .
Er18 Er26 3.5461(17) .
Er19 O44 2.208(14) .
Er19 O139 2.316(14) 3_655
Er19 O7W 2.330(17) .
Er19 O14 2.357(14) .
Er19 O121 2.37(2) .
Er19 O20 2.405(14) .
Er19 N8 2.45(3) .
Er19 O119 2.499(13) .
Er19 Er11 3.7969(16) 3_655
Er20 O19 2.298(12) .
Er20 O35 2.311(14) .
Er20 O28 2.330(13) .
Er20 O109 2.343(16) .
Er20 O104 2.430(19) .
Er20 O105 2.455(19) .
Er20 N3 2.46(2) .
Er20 O113 2.507(15) .
Er20 N6 2.543(19) .
Er21 O42 2.286(14) .
Er21 O33 2.311(14) .
Er21 O9W 2.32(2) .
Er21 O118 2.335(18) .
Er21 O31 2.385(16) .
Er21 N15 2.39(5) .
Er21 O4W 2.432(19) .
Er21 O140 2.517(12) .
Er21 O50 2.77(8) .
Er22 O97 2.302(16) .
Er22 O15 2.306(16) .
Er22 O38 2.317(13) .
Er22 O123 2.34(2) .
Er22 O39 2.357(14) .
Er22 O131 2.493(17) .
Er22 N9 2.52(2) .
Er22 O122 2.566(17) .
Er22 N12 2.569(19) .
Er23 O45 2.339(14) .
Er23 O112 2.354(16) .
Er23 O36 2.359(13) .
Er23 O3W 2.38(3) .
Er23 O25 2.388(13) .
Er23 O133 2.44(3) .
Er23 N1 2.50(2) .
Er23 O98 2.518(15) .
Er23 O134 2.877(18) .
Er24 O16 2.297(13) .
Er24 O37 2.330(14) .
Er24 O1W 2.35(2) .
Er24 O128 2.38(2) .
Er24 O30 2.379(14) .
Er24 O106 2.389(16) .
Er24 N2 2.50(3) .
Er24 O101 2.514(16) .
Er25 O26 2.334(12) .
Er25 N4 2.36(3) .
Er25 O34 2.379(15) .
Er25 O32 2.404(13) .
Er25 N13 2.412(18) .
Er25 O135 2.43(2) .
Er25 O107 2.440(18) .
Er25 O145 2.457(17) .
Er25 O134 2.598(18) .
Er26 O8W 2.18(3) .
Er26 O1 2.277(14) .
Er26 O137 2.314(17) .
Er26 O21 2.356(12) .
Er26 O51 2.40(2) .
Er26 O2 2.428(14) .
Er26 O146 2.495(14) .
Er26 N17 2.575(19) .
Er26 O50 2.86(8) .
Er27 O130 2.317(17) .
Er27 O40 2.321(16) .
Er27 O46 2.334(16) .
Er27 O124 2.371(16) .
Er27 O29 2.417(14) .
Er27 O5W 2.48(4) .
Er27 N10 2.49(2) .
Er27 N5 2.52(3) .
Er27 O110 2.532(15) .
Er27 Er15 3.6827(17) 3_655
Er28 O47 2.259(17) .
Er28 O2W 2.308(16) .
Er28 O18 2.346(16) .
Er28 O103 2.382(18) .
Er28 O48 2.384(15) .
Er28 O115 2.39(2) .
Er28 N16 2.49(3) 3_655
Er28 O143 2.493(17) 3_655
Er28 Er10 3.5471(17) 3_655
Er29 O125 2.25(2) 3_655
Er29 O6W 2.27(3) .
Er29 O41 2.288(17) .
Er29 O27 2.318(13) .
Er29 O100 2.326(18) .
Er29 O43 2.360(16) .
Er29 N14 2.46(3) .
Er29 O136 2.462(16) .
Er30 O23 2.304(13) .
Er30 O142 2.337(15) .
Er30 O24 2.407(13) .
Er30 O12 2.425(16) .
Er30 N11 2.44(2) .
Er30 O127 2.45(2) .
Er30 O129 2.45(3) .
Er30 N7 2.46(3) .
Er30 O116 2.536(13) .
O8 Er11 2.403(13) 3_655
O10 Er10 2.343(12) 3_655
O11 Er15 2.339(12) 3_655
O14 Er11 2.344(14) 3_655
O18 Er10 2.390(16) 3_655
O20 Er11 2.339(14) 3_655
O40 Er15 2.301(15) 3_655
O46 Er15 2.320(18) 3_655
O47 Er10 2.387(15) 3_655
O97 C1 1.15(3) .
O98 C1 1.38(3) .
O99 C3 1.54(6) .
O100 C5 1.19(4) .
O101 C5 1.25(4) .
C8 C7 1.538(9) .
O103 C9 1.34(4) .
O104 C9 1.27(4) .
O105 C11 1.48(3) .
O106 C13 1.21(3) .
O107 C13 1.24(3) .
O108 C15 1.25(4) .
O109 C17 1.29(3) .
O110 C17 1.28(3) .
O111 C19 1.64(5) .
O112 C21 1.30(3) .
O113 C21 1.38(3) .
O114 C23 1.51(4) .
O115 C25 1.13(3) .
O116 C25 1.26(3) .
O117 C27 1.47(3) .
O118 C29 1.24(3) .
O119 C29 1.22(3) .
O120 C31 1.54(3) .
O121 C33 1.65(6) .
O122 C33 1.00(5) .
O123 C34 1.83(4) .
O124 C37 1.24(3) .
O125 C37 1.38(4) .
O125 Er29 2.25(2) 3_655
O126 C39 1.54(4) .
O127 C41 1.33(4) .
O128 C41 1.37(4) .
O129 C43 1.54(4) .
O130 C45 1.19(4) .
O131 C45 1.34(4) .
O132 C47 1.48(3) .
O133 C49 1.315(16) .
O134 C49 1.307(15) .
O136 C53 1.45(4) .
O137 C53 1.06(3) .
C56 C55 1.536(9) .
O139 C57 1.33(3) .
O139 Er19 2.316(14) 3_655
O140 C57 1.17(3) .
O141 C59 1.30(4) .
O142 C61 1.18(3) .
O143 C61 1.31(3) .
O143 Er28 2.493(17) 3_655
C64 C63 1.541(10) .
O145 C65 1.18(2) .
O146 C65 1.24(2) .
O148 C69 1.15(2) .
O149 C69 1.40(2) .
O149 Er17 2.415(12) 3_655
O150 C69 1.34(3) .
O150 Er16 2.584(12) 3_655
O151 C70 1.33(2) .
O152 C70 1.30(2) .
O153 C70 1.23(2) .
O154 C71 1.34(2) .
O155 C71 1.29(2) .
O156 C71 1.26(2) .
O157 C72 1.33(3) .
O158 C72 1.32(3) .
O158 Er10 2.489(14) 3_655
O158 Er9 2.534(13) 3_655
O159 C72 1.27(3) .
O159 Er3 2.390(13) 3_655
O159 Er15 2.572(14) 3_655
C1 C2 1.64(7) .
C2 N1 1.57(7) .
C2 C3 1.58(7) .
C3 C4 1.62(9) .
C5 C6 1.65(5) .
C6 C7 1.509(9) .
C6 N2 1.51(5) .
C7 O102 1.420(10) .
C9 C10 1.57(4) .
C10 N3 1.50(4) .
C10 C11 1.56(4) .
C11 C12 1.64(4) .
C13 C14 1.60(4) .
C14 N4 1.50(4) .
C14 C15 1.58(4) .
C15 C16 1.539(10) .
C17 C18 1.29(5) .
C18 N5 1.44(5) .
C18 C19 1.69(5) .
C19 C20 1.542(10) .
C21 C22 1.28(3) .
C22 N6 1.41(3) .
C22 C23 1.542(9) .
C24 C23 1.542(10) .
C25 C26 1.57(4) .
C27 C28 1.541(9) .
C27 C26 1.546(9) .
C29 C30 1.45(3) .
C30 N8 1.57(3) .
C30 C31 1.62(4) .
C31 C32 1.66(5) .
C33 C35 1.25(6) .
C34 C35 1.506(10) .
C34 C36 1.538(9) .
C37 C38 1.46(4) .
C38 C39 1.48(4) .
C38 N10 1.60(4) .
C39 C40 1.53(6) .
C41 C42 1.38(4) .
C42 N11 1.59(4) .
C42 C43 1.62(4) .
C43 C44 1.541(10) .
C45 C46 1.46(4) .
C46 N12 1.40(4) .
C46 C47 1.58(4) .
C47 C48 1.545(10) .
C49 C50 1.543(10) .
C51 C52 1.541(9) .
C52 C50 1.543(10) .
C53 C54 1.50(4) .
C54 C55 1.46(4) .
C54 N14 1.49(4) .
C57 C58 1.39(4) .
C58 N15 1.478(9) .
C58 C59 1.65(4) .
C59 C60 1.541(10) .
C61 C62 1.45(3) .
C62 N16 1.51(5) .
C62 C63 1.512(10) .
C65 C66 1.511(10) .
C66 N17 1.481(10) .
N7 C26 1.53(3) .
N9 C35 1.80(5) .
N13 C50 1.56(3) .
N16 Er28 2.49(3) 3_655
